data_7203270
loop_
_publ_author_name
'Makha, Mohamed'
'Raston, Colin L.'
'Sobolev, Alexandre N.'
'Barbour, Leonard J.'
'Turner, Peter'

_publ_section_title
;
 Endo- versus?exo-cavity interplay of p-benzylcalix[4]arene with
 spheroidal molecules
;
_journal_issue 4
_journal_name_full CrystEngComm
_journal_page_first 306
_journal_paper_doi 10.1039/b600550k
_journal_volume 8
_journal_year 2006
_chemical_formula_moiety '(C56 H48 O4), 2(C60), H2 O'
_chemical_formula_sum 'C176 H50 O5'
_chemical_formula_weight 2244.16
_chemical_name_systematic
;
?
;
_space_group_IT_number 130
_symmetry_cell_setting tetragonal
_symmetry_space_group_name_Hall '-P 4a 2ac'
_symmetry_space_group_name_H-M 'P 4/n c c :2'
_atom_sites_solution_hydrogens geom
_atom_sites_solution_primary direct
_atom_sites_solution_secondary difmap
_audit_creation_method SHELXL-97
_cell_angle_alpha 90.0
_cell_angle_beta 90.0
_cell_angle_gamma 90.0
_cell_formula_units_Z 4
_cell_length_a 19.257(1)
_cell_length_b 19.257
_cell_length_c 27.718(2)
_cell_measurement_reflns_used 7725
_cell_measurement_temperature 153(2)
_cell_measurement_theta_max 20.0
_cell_measurement_theta_min 2.3
_cell_volume 10278.7(9)
_computing_cell_refinement 'Bruker SAINT'
_computing_data_collection 'Bruker SMART'
_computing_data_reduction 'Bruker SAINT'
_computing_molecular_graphics 'Bruker SHELXTL, v. 5.1'
_computing_publication_material 'Bruker SHELXTL, v. 5.1'
_computing_structure_refinement 'Bruker SHELXTL, v. 5.1'
_computing_structure_solution 'Bruker SHELXTL, v. 5.1'
_diffrn_ambient_temperature 153(2)
_diffrn_measured_fraction_theta_full 0.995
_diffrn_measured_fraction_theta_max 0.995
_diffrn_measurement_device_type 'Bruker AXS CCD'
_diffrn_measurement_method '\w scans'
_diffrn_radiation_monochromator graphite
_diffrn_radiation_source synchrotron
_diffrn_radiation_type synchrotron
_diffrn_radiation_wavelength 0.55000
_diffrn_reflns_av_R_equivalents 0.0709
_diffrn_reflns_av_sigmaI/netI 0.0201
_diffrn_reflns_limit_h_max 23
_diffrn_reflns_limit_h_min -23
_diffrn_reflns_limit_k_max 23
_diffrn_reflns_limit_k_min -23
_diffrn_reflns_limit_l_max 34
_diffrn_reflns_limit_l_min -34
_diffrn_reflns_number 148301
_diffrn_reflns_theta_full 20.00
_diffrn_reflns_theta_max 20.00
_diffrn_reflns_theta_min 1.92
_exptl_absorpt_coefficient_mu 0.056
_exptl_absorpt_correction_T_max 0.9978
_exptl_absorpt_correction_T_min 0.9944
_exptl_absorpt_correction_type none
_exptl_crystal_density_diffrn 1.450
_exptl_crystal_density_meas ?
_exptl_crystal_density_method .
_exptl_crystal_F_000 4584
_exptl_crystal_size_max 0.10
_exptl_crystal_size_mid 0.10
_exptl_crystal_size_min 0.04
_refine_diff_density_max 1.048
_refine_diff_density_min -0.522
_refine_diff_density_rms 0.124
_refine_ls_extinction_coef 0.0026(12)
_refine_ls_extinction_expression Fc^*^=kFc[1+0.001xFc^2^\l^3^/sin(2\q)]^-1/4^
_refine_ls_extinction_method SHELXL
_refine_ls_goodness_of_fit_ref 0.967
_refine_ls_hydrogen_treatment constr
_refine_ls_matrix_type full
_refine_ls_number_parameters 630
_refine_ls_number_reflns 5164
_refine_ls_number_restraints 540
_refine_ls_restrained_S_all 0.947
_refine_ls_R_factor_all 0.1367
_refine_ls_R_factor_gt 0.1293
_refine_ls_shift/su_max 0.008
_refine_ls_shift/su_mean 0.000
_refine_ls_structure_factor_coef Fsqd
_refine_ls_weighting_details 'calc w=1/[\s^2^(Fo^2^)+(0.2850P)^2^+32.0000P] where P=(Fo^2^+2Fc^2^)/3'
_refine_ls_weighting_scheme calc
_refine_ls_wR_factor_gt 0.3701
_refine_ls_wR_factor_ref 0.3816
_reflns_number_gt 4655
_reflns_number_total 5164
_reflns_threshold_expression >2sigma(I)
_cod_data_source_file b600550k.txt
_cod_data_source_block cmc182t
_cod_depositor_comments
;
The following automatic conversions were performed:
'_symmetry_cell_setting' value 'Tetragonal' changed to 'tetragonal'
according to '/home/saulius/struct/CIF-dictionaries/cif_core.dic'
dictionary named 'cif_core.dic' version 2.4.1 from 2010-06-29.

Automatic conversion script
Id: cif_fix_enum 1527 2010-12-29 10:47:43Z saulius 
;
_cod_original_sg_symbol_H-M 'P 4/n c c'
_cod_database_code 7203270

loop_
_symmetry_equiv_pos_as_xyz
'x, y, z'
'-x+1/2, -y+1/2, z'
'-y+1/2, x, z'
'y, -x+1/2, z'
'-x, y+1/2, -z+1/2'
'x+1/2, -y, -z+1/2'
'y+1/2, x+1/2, -z+1/2'
'-y, -x, -z+1/2'
'-x, -y, -z'
'x-1/2, y-1/2, -z'
'y-1/2, -x, -z'
'-y, x-1/2, -z'
'x, -y-1/2, z-1/2'
'-x-1/2, y, z-1/2'
'-y-1/2, -x-1/2, z-1/2'
'y, x, z-1/2'

loop_
_atom_site_label
_atom_site_type_symbol
_atom_site_fract_x
_atom_site_fract_y
_atom_site_fract_z
_atom_site_U_iso_or_equiv
_atom_site_adp_type
_atom_site_occupancy
_atom_site_symmetry_multiplicity
_atom_site_calc_flag
_atom_site_refinement_flags
_atom_site_disorder_assembly
_atom_site_disorder_group
O1 O 0.16711(11) 0.20219(11) 0.11908(7) 0.0169(5) Uani 1 1 d . . .
H1 H 0.1651 0.2456 0.1220 0.025 Uiso 1 1 calc R . .
C1 C 0.13211(14) 0.18212(15) 0.07745(10) 0.0149(6) Uani 1 1 d . . .
C2 C 0.14553(15) 0.11653(15) 0.05814(11) 0.0179(7) Uani 1 1 d . . .
C3 C 0.10656(17) 0.09606(17) 0.01831(12) 0.0248(7) Uani 1 1 d . . .
H3 H 0.1145 0.0515 0.0047 0.030 Uiso 1 1 calc R . .
C4 C 0.05649(18) 0.13856(19) -0.00223(13) 0.0286(8) Uani 1 1 d . . .
C5 C 0.04493(17) 0.20385(18) 0.01791(12) 0.0238(7) Uani 1 1 d . . .
H5 H 0.0109 0.2334 0.0040 0.029 Uiso 1 1 calc R . .
C6 C 0.08217(15) 0.22692(15) 0.05807(11) 0.0165(7) Uani 1 1 d . . .
C7 C 0.20102(15) 0.06893(15) 0.07896(11) 0.0178(7) Uani 1 1 d . . .
H71 H 0.1878 0.0201 0.0726 0.021 Uiso 1 1 calc R . .
H72 H 0.2028 0.0754 0.1144 0.021 Uiso 1 1 calc R . .
C8 C 0.0162(2) 0.1154(2) -0.04667(14) 0.0390(10) Uani 1 1 d . . .
H81 H 0.0335 0.1419 -0.0749 0.047 Uiso 1 1 calc R . .
H82 H 0.0263 0.0657 -0.0526 0.047 Uiso 1 1 calc R . .
C9 C -0.06166(17) 0.12474(16) -0.04353(12) 0.0239(7) Uani 1 1 d . . .
C10 C -0.0989(2) 0.1044(2) -0.00361(14) 0.0366(10) Uani 1 1 d . . .
H10 H -0.0751 0.0850 0.0232 0.044 Uiso 1 1 calc R . .
C11 C -0.1698(3) 0.1116(3) -0.00179(17) 0.0507(13) Uani 1 1 d . . .
H11 H -0.1944 0.0971 0.0262 0.061 Uiso 1 1 calc R . .
C12 C -0.2054(2) 0.1396(3) -0.0400(2) 0.0593(15) Uani 1 1 d . . .
H12 H -0.2545 0.1446 -0.0386 0.071 Uiso 1 1 calc R . .
C13 C -0.1691(2) 0.1605(3) -0.08066(18) 0.0473(11) Uani 1 1 d . . .
H13 H -0.1933 0.1798 -0.1074 0.057 Uiso 1 1 calc R . .
C14 C -0.09780(19) 0.15312(18) -0.08230(13) 0.0287(8) Uani 1 1 d . . .
H14 H -0.0731 0.1676 -0.1102 0.034 Uiso 1 1 calc R . .
C1A C -0.0940(8) 0.4995(8) 0.2777(5) 0.030(4) Uiso 0.25 1 d PD A 1
C2A C -0.0986(7) 0.5127(8) 0.2266(5) 0.023(3) Uiso 0.25 1 d PD A 1
C3A C -0.1057(9) 0.5877(9) 0.2214(5) 0.039(4) Uiso 0.25 1 d PD A 1
C4A C -0.1024(7) 0.6201(7) 0.2691(6) 0.027(3) Uiso 0.25 1 d PD A 1
C5A C -0.0959(9) 0.5635(9) 0.3038(5) 0.028(4) Uiso 0.25 1 d PD A 1
C6A C -0.0562(7) 0.5751(7) 0.3443(5) 0.024(3) Uiso 0.25 1 d PD A 1
C7A C -0.0111(9) 0.5182(8) 0.3602(7) 0.025(5) Uiso 0.25 1 d PD A 1
C8A C -0.0076(8) 0.4564(8) 0.3357(5) 0.022(4) Uiso 0.25 1 d PD A 1
C9A C -0.0511(8) 0.4464(8) 0.2935(5) 0.026(3) Uiso 0.25 1 d PD A 1
C10A C -0.0113(9) 0.4064(9) 0.2590(5) 0.037(4) Uiso 0.25 1 d PD A 1
C11A C -0.0158(8) 0.4188(7) 0.2101(5) 0.019(3) Uiso 0.25 1 d PD A 1
C12A C -0.0592(8) 0.4757(8) 0.1928(5) 0.033(3) Uiso 0.25 1 d PD A 1
C13A C -0.0240(8) 0.5090(7) 0.1520(5) 0.025(3) Uiso 0.25 1 d PD A 1
C14A C -0.0301(9) 0.5807(8) 0.1478(7) 0.045(5) Uiso 0.25 1 d PD A 1
C15A C -0.0723(8) 0.6198(8) 0.1819(5) 0.032(4) Uiso 0.25 1 d PD A 1
C16A C -0.0396(9) 0.6866(8) 0.1892(6) 0.019(4) Uiso 0.25 1 d PD A 1
C17A C -0.0356(8) 0.7174(8) 0.2341(5) 0.031(3) Uiso 0.25 1 d PD A 1
C18A C -0.0679(6) 0.6848(6) 0.2753(4) 0.007(3) Uiso 0.25 1 d PD A 1
C19A C -0.0241(7) 0.6954(6) 0.3184(4) 0.019(3) Uiso 0.25 1 d PD A 1
C20A C -0.0203(12) 0.6401(10) 0.3500(10) 0.065(14) Uiso 0.25 1 d PD A 1
C21A C 0.0467(9) 0.6236(7) 0.3736(6) 0.037(4) Uiso 0.25 1 d PD A 1
C22A C 0.0511(9) 0.5487(8) 0.3792(7) 0.035(5) Uiso 0.25 1 d PD A 1
C23A C 0.1162(11) 0.5213(12) 0.3704(15) 0.13(2) Uiso 0.25 1 d PD A 1
C24A C 0.1203(9) 0.4550(10) 0.3460(7) 0.037(6) Uiso 0.25 1 d PD A 1
C25A C 0.0600(9) 0.4233(10) 0.3291(6) 0.038(5) Uiso 0.25 1 d PD A 1
C26A C 0.0553(9) 0.3915(8) 0.2814(5) 0.028(4) Uiso 0.25 1 d PD A 1
C27A C 0.1157(8) 0.3901(8) 0.2543(6) 0.027(4) Uiso 0.25 1 d PD A 1
C28A C 0.1101(7) 0.4037(7) 0.2034(5) 0.022(3) Uiso 0.25 1 d PD A 1
C29A C 0.0472(8) 0.4183(7) 0.1819(5) 0.029(3) Uiso 0.25 1 d PD A 1
C30A C 0.0425(8) 0.4728(8) 0.1459(5) 0.036(4) Uiso 0.25 1 d PD A 1
C31A C 0.0990(8) 0.5121(7) 0.1333(5) 0.031(3) Uiso 0.25 1 d PD A 1
C32A C 0.0938(9) 0.5872(7) 0.1270(6) 0.031(4) Uiso 0.25 1 d PD A 1
C33A C 0.0304(8) 0.6207(8) 0.1323(6) 0.021(4) Uiso 0.25 1 d PD A 1
C34A C 0.0202(9) 0.6864(9) 0.1577(7) 0.037(6) Uiso 0.25 1 d PD A 1
C35A C 0.0818(9) 0.7162(11) 0.1742(7) 0.049(6) Uiso 0.25 1 d PD A 1
C36A C 0.0875(9) 0.7483(11) 0.2212(6) 0.043(5) Uiso 0.25 1 d PD A 1
C37A C 0.0284(8) 0.7491(8) 0.2490(6) 0.026(3) Uiso 0.25 1 d PD A 1
C38A C 0.0339(8) 0.7361(9) 0.2998(6) 0.040(5) Uiso 0.25 1 d PD A 1
C39A C 0.0969(8) 0.7208(8) 0.3232(5) 0.034(3) Uiso 0.25 1 d PD A 1
C40A C 0.1016(9) 0.6644(8) 0.3585(6) 0.032(5) Uiso 0.25 1 d PD A 1
C41A C 0.1686(8) 0.6313(8) 0.3526(6) 0.033(4) Uiso 0.25 1 d PD A 1
C42A C 0.1777(11) 0.5603(9) 0.3567(8) 0.054(7) Uiso 0.25 1 d PD A 1
C43A C 0.2191(9) 0.5193(9) 0.3224(6) 0.036(4) Uiso 0.25 1 d PD A 1
C44A C 0.1812(14) 0.4543(14) 0.3162(8) 0.068(14) Uiso 0.25 1 d PD A 1
C45A C 0.1789(8) 0.4222(8) 0.2717(5) 0.038(4) Uiso 0.25 1 d PD A 1
C46A C 0.2141(7) 0.4545(6) 0.2320(5) 0.020(3) Uiso 0.25 1 d PD A 1
C47A C 0.1703(7) 0.4437(7) 0.1897(4) 0.026(3) Uiso 0.25 1 d PD A 1
C48A C 0.1668(8) 0.4946(6) 0.1556(5) 0.024(3) Uiso 0.25 1 d PD A 1
C49A C 0.2003(7) 0.5612(6) 0.1611(5) 0.023(3) Uiso 0.25 1 d PD A 1
C50A C 0.1572(14) 0.6188(10) 0.1446(14) 0.15(3) Uiso 0.25 1 d PD A 1
C51A C 0.1495(8) 0.6839(9) 0.1671(6) 0.029(4) Uiso 0.25 1 d PD A 1
C52A C 0.1929(10) 0.6944(11) 0.2091(6) 0.051(7) Uiso 0.25 1 d PD A 1
C53A C 0.1547(8) 0.7342(9) 0.2444(5) 0.037(4) Uiso 0.25 1 d PD A 1
C54A C 0.1582(8) 0.7200(8) 0.2926(5) 0.030(4) Uiso 0.25 1 d PD A 1
C55A C 0.2030(8) 0.6650(9) 0.3119(5) 0.038(4) Uiso 0.25 1 d PD A 1
C56A C 0.2407(11) 0.6272(9) 0.2776(6) 0.045(6) Uiso 0.25 1 d PD A 1
C57A C 0.2497(10) 0.5511(9) 0.2827(5) 0.042(4) Uiso 0.25 1 d PD A 1
C58A C 0.2464(7) 0.5207(7) 0.2345(5) 0.021(3) Uiso 0.25 1 d PD A 1
C59A C 0.2396(13) 0.5761(9) 0.2013(6) 0.048(7) Uiso 0.25 1 d PD A 1
C60A C 0.2367(8) 0.6421(8) 0.2265(5) 0.031(3) Uiso 0.25 1 d PD A 1
C1B C 0.2380(10) 0.5626(9) 0.1968(6) 0.022(5) Uiso 0.25 1 d PD B 2
C2B C 0.2059(8) 0.4995(8) 0.1777(5) 0.032(4) Uiso 0.25 1 d PD B 2
C3B C 0.1997(6) 0.4487(6) 0.2161(4) 0.004(2) Uiso 0.25 1 d PD B 2
C4B C 0.2316(6) 0.4841(7) 0.2574(4) 0.018(3) Uiso 0.25 1 d PD B 2
C5B C 0.2525(7) 0.5549(7) 0.2466(4) 0.023(3) Uiso 0.25 1 d PD B 2
C6B C 0.2457(10) 0.6091(9) 0.2800(6) 0.026(4) Uiso 0.25 1 d PD B 2
C7B C 0.2179(9) 0.6748(9) 0.2616(5) 0.042(4) Uiso 0.25 1 d PD B 2
C8B C 0.2067(7) 0.6816(8) 0.2151(4) 0.016(3) Uiso 0.25 1 d PD B 2
C9B C 0.2148(7) 0.6257(7) 0.1793(4) 0.028(3) Uiso 0.25 1 d PD B 2
C10B C 0.1598(5) 0.6270(6) 0.1449(4) 0.003(2) Uiso 0.25 1 d PD B 2
C11B C 0.1313(6) 0.5687(7) 0.1271(4) 0.014(3) Uiso 0.25 1 d PD B 2
C12B C 0.1526(7) 0.5035(7) 0.1443(5) 0.014(3) Uiso 0.25 1 d PD B 2
C13B C 0.0945(7) 0.4577(6) 0.1488(4) 0.018(3) Uiso 0.25 1 d PD B 2
C14B C 0.0881(6) 0.4109(5) 0.1856(4) 0.009(2) Uiso 0.25 1 d PD B 2
C15B C 0.1437(7) 0.4050(7) 0.2229(4) 0.020(3) Uiso 0.25 1 d PD B 2
C16B C 0.1117(7) 0.3934(8) 0.2696(5) 0.023(3) Uiso 0.25 1 d PD B 2
C17B C 0.1418(9) 0.4261(8) 0.3092(5) 0.028(3) Uiso 0.25 1 d PD B 2
C18B C 0.2019(8) 0.4726(8) 0.3030(5) 0.028(4) Uiso 0.25 1 d PD B 2
C19B C 0.1944(8) 0.5317(7) 0.3358(6) 0.023(4) Uiso 0.25 1 d PD B 2
C20B C 0.2133(8) 0.5989(8) 0.3241(5) 0.027(4) Uiso 0.25 1 d PD B 2
C21B C 0.1678(8) 0.6566(8) 0.3381(6) 0.029(4) Uiso 0.25 1 d PD B 2
C22B C 0.1742(8) 0.7041(7) 0.3009(5) 0.022(3) Uiso 0.25 1 d PD B 2
C23B C 0.1167(8) 0.7404(9) 0.2843(5) 0.040(4) Uiso 0.25 1 d PD B 2
C24B C 0.1010(7) 0.7480(8) 0.2339(5) 0.021(3) Uiso 0.25 1 d PD B 2
C25B C 0.1448(7) 0.7210(7) 0.1965(4) 0.025(3) Uiso 0.25 1 d PD B 2
C26B C 0.1160(7) 0.6866(7) 0.1547(5) 0.025(3) Uiso 0.25 1 d PD B 2
C27B C 0.0440(8) 0.6806(7) 0.1469(6) 0.020(3) Uiso 0.25 1 d PD B 2
C28B C 0.0095(6) 0.6161(6) 0.1307(4) 0.005(2) Uiso 0.25 1 d PD B 2
C29B C 0.0574(7) 0.5648(8) 0.1203(6) 0.021(4) Uiso 0.25 1 d PD B 2
C30B C 0.0333(7) 0.4966(7) 0.1330(5) 0.017(3) Uiso 0.25 1 d PD B 2
C31B C -0.0277(8) 0.4839(8) 0.1574(5) 0.019(3) Uiso 0.25 1 d PD B 2
C32B C -0.0340(7) 0.4371(6) 0.1970(4) 0.017(3) Uiso 0.25 1 d PD B 2
C33B C 0.0234(6) 0.4002(6) 0.2107(4) 0.016(2) Uiso 0.25 1 d PD B 2
C34B C 0.0371(6) 0.3904(6) 0.2623(4) 0.014(2) Uiso 0.25 1 d PD B 2
C35B C -0.0076(6) 0.4186(7) 0.2968(4) 0.022(3) Uiso 0.25 1 d PD B 2
C36B C 0.0218(7) 0.4518(8) 0.3400(5) 0.023(3) Uiso 0.25 1 d PD B 2
C37B C 0.0938(8) 0.4541(9) 0.3459(6) 0.027(4) Uiso 0.25 1 d PD B 2
C38B C 0.1310(8) 0.5182(9) 0.3631(7) 0.031(6) Uiso 0.25 1 d PD B 2
C39B C 0.0861(7) 0.5730(8) 0.3755(7) 0.030(4) Uiso 0.25 1 d PD B 2
C40B C 0.1089(7) 0.6431(7) 0.3641(4) 0.013(3) Uiso 0.25 1 d PD B 2
C41B C 0.0465(7) 0.6820(7) 0.3481(5) 0.030(3) Uiso 0.25 1 d PD B 2
C42B C 0.0506(7) 0.7288(7) 0.3120(5) 0.016(3) Uiso 0.25 1 d PD B 2
C43B C -0.0035(8) 0.7338(8) 0.2727(5) 0.032(4) Uiso 0.25 1 d PD B 2
C44B C 0.0265(8) 0.7438(9) 0.2248(5) 0.040(4) Uiso 0.25 1 d PD B 2
C45B C -0.0016(8) 0.7115(8) 0.1841(5) 0.024(3) Uiso 0.25 1 d PD B 2
C46B C -0.0632(9) 0.6680(9) 0.1889(5) 0.027(3) Uiso 0.25 1 d PD B 2
C47B C -0.0554(9) 0.6095(8) 0.1568(7) 0.024(5) Uiso 0.25 1 d PD B 2
C48B C -0.0745(9) 0.5421(8) 0.1686(6) 0.032(4) Uiso 0.25 1 d PD B 2
C49B C -0.1036(8) 0.5328(8) 0.2147(5) 0.023(3) Uiso 0.25 1 d PD B 2
C50B C -0.0810(7) 0.4658(7) 0.2328(4) 0.026(3) Uiso 0.25 1 d PD B 2
C51B C -0.0692(7) 0.4589(7) 0.2812(4) 0.021(3) Uiso 0.25 1 d PD B 2
C52B C -0.0758(7) 0.5154(7) 0.3155(4) 0.025(3) Uiso 0.25 1 d PD B 2
C53B C -0.0218(8) 0.5106(9) 0.3515(6) 0.027(4) Uiso 0.25 1 d PD B 2
C54B C 0.0104(6) 0.5711(7) 0.3688(4) 0.019(3) Uiso 0.25 1 d PD B 2
C55B C -0.0148(8) 0.6382(7) 0.3529(5) 0.008(4) Uiso 0.25 1 d PD B 2
C56B C -0.0659(8) 0.6425(8) 0.3176(5) 0.038(4) Uiso 0.25 1 d PD B 2
C57B C -0.0609(17) 0.6902(15) 0.2768(7) 0.12(2) Uiso 0.25 1 d PD B 2
C58B C -0.0910(8) 0.6560(8) 0.2348(5) 0.033(3) Uiso 0.25 1 d PD B 2
C59B C -0.1127(7) 0.5860(7) 0.2477(4) 0.023(3) Uiso 0.25 1 d PD B 2
C60B C -0.0984(9) 0.5798(8) 0.2988(5) 0.024(4) Uiso 0.25 1 d PD B 2
O1W O 0.2500 0.2500 -0.0291(14) 0.045(8) Uiso 0.16 4 d SP . .
O2W O 0.2500 0.2500 -0.075(2) 0.048(12) Uiso 0.12 4 d SP . .
O3W O 0.2500 0.2500 -0.1398(13) 0.036(7) Uiso 0.16 4 d SP . .
O4W O 0.2500 0.2500 -0.1749(14) 0.061(8) Uiso 0.22 4 d SP . .
O5W O 0.2500 0.2500 -0.208(3) 0.044(14) Uiso 0.09 4 d SP . .
O6W O 0.2500 0.2500 -0.2662(8) 0.032(4) Uiso 0.25 4 d SP . .

loop_
_atom_site_aniso_label
_atom_site_aniso_U_11
_atom_site_aniso_U_22
_atom_site_aniso_U_33
_atom_site_aniso_U_23
_atom_site_aniso_U_13
_atom_site_aniso_U_12
O1 0.0179(10) 0.0165(10) 0.0163(10) -0.0015(8) 0.0006(8) -0.0016(8)
C1 0.0121(13) 0.0181(14) 0.0144(13) -0.0017(10) 0.0036(10) -0.0028(10)
C2 0.0156(13) 0.0175(14) 0.0207(14) -0.0011(11) 0.0035(11) -0.0006(11)
C3 0.0224(16) 0.0238(16) 0.0283(16) -0.0122(13) 0.0007(12) 0.0038(12)
C4 0.0244(16) 0.0337(19) 0.0278(17) -0.0153(14) -0.0068(13) 0.0049(13)
C5 0.0190(15) 0.0281(17) 0.0244(16) -0.0083(13) -0.0047(12) 0.0065(12)
C6 0.0129(13) 0.0177(14) 0.0189(14) -0.0037(10) 0.0024(10) -0.0007(10)
C7 0.0179(14) 0.0130(13) 0.0226(15) 0.0003(11) 0.0059(11) -0.0027(11)
C8 0.034(2) 0.048(2) 0.0344(19) -0.0240(17) -0.0124(16) 0.0122(17)
C9 0.0282(17) 0.0166(14) 0.0269(16) -0.0112(12) -0.0078(13) -0.0003(12)
C10 0.058(3) 0.0279(18) 0.0242(17) -0.0039(14) -0.0044(17) -0.0142(17)
C11 0.054(3) 0.055(3) 0.043(2) -0.026(2) 0.019(2) -0.038(2)
C12 0.025(2) 0.073(3) 0.080(4) -0.039(3) 0.003(2) -0.016(2)
C13 0.036(2) 0.049(2) 0.056(3) -0.005(2) -0.018(2) 0.0056(19)
C14 0.0304(18) 0.0265(17) 0.0292(17) 0.0049(13) -0.0047(14) -0.0045(13)

loop_
_atom_type_symbol
_atom_type_description
_atom_type_scat_dispersion_real
_atom_type_scat_dispersion_imag
_atom_type_scat_source
C C 0.0015 0.0009 'International Tables Vol C Tables 4.2.6.8 and 6.1.1.4'
H H 0.0000 0.0000 'International Tables Vol C Tables 4.2.6.8 and 6.1.1.4'
O O 0.0056 0.0036 'International Tables Vol C Tables 4.2.6.8 and 6.1.1.4'

loop_
_geom_angle_atom_site_label_1
_geom_angle_atom_site_label_2
_geom_angle_atom_site_label_3
_geom_angle
_geom_angle_site_symmetry_1
_geom_angle_site_symmetry_3
_geom_angle_publ_flag
C1 O1 H1 109.5 . . ?
O1 C1 C2 118.7(3) . . ?
O1 C1 C6 118.7(2) . . ?
C2 C1 C6 122.6(3) . . ?
C3 C2 C1 117.4(3) . . ?
C3 C2 C7 120.6(3) . . ?
C1 C2 C7 122.0(3) . . ?
C4 C3 C2 122.2(3) . . ?
C4 C3 H3 118.9 . . ?
C2 C3 H3 118.9 . . ?
C3 C4 C5 118.6(3) . . ?
C3 C4 C8 120.9(3) . . ?
C5 C4 C8 120.5(3) . . ?
C4 C5 C6 121.6(3) . . ?
C4 C5 H5 119.2 . . ?
C6 C5 H5 119.2 . . ?
C5 C6 C1 117.6(3) . . ?
C5 C6 C7 120.4(3) . 4 ?
C1 C6 C7 122.0(3) . 4 ?
C2 C7 C6 113.2(2) . 3 ?
C2 C7 H71 108.9 . . ?
C6 C7 H71 108.9 3 . ?
C2 C7 H72 108.9 . . ?
C6 C7 H72 108.9 3 . ?
H71 C7 H72 107.7 . . ?
C9 C8 C4 115.1(3) . . ?
C9 C8 H81 108.5 . . ?
C4 C8 H81 108.5 . . ?
C9 C8 H82 108.5 . . ?
C4 C8 H82 108.5 . . ?
H81 C8 H82 107.5 . . ?
C10 C9 C14 118.2(3) . . ?
C10 C9 C8 121.9(3) . . ?
C14 C9 C8 119.9(3) . . ?
C11 C10 C9 121.3(4) . . ?
C11 C10 H10 119.4 . . ?
C9 C10 H10 119.4 . . ?
C10 C11 C12 120.6(4) . . ?
C10 C11 H11 119.7 . . ?
C12 C11 H11 119.7 . . ?
C11 C12 C13 119.3(4) . . ?
C11 C12 H12 120.4 . . ?
C13 C12 H12 120.4 . . ?
C14 C13 C12 119.9(4) . . ?
C14 C13 H13 120.0 . . ?
C12 C13 H13 120.0 . . ?
C13 C14 C9 120.8(4) . . ?
C13 C14 H14 119.6 . . ?
C9 C14 H14 119.6 . . ?
C11A C1A C10A 122(3) 7_455 7_455 ?
C11A C1A C9A 23(2) 7_455 . ?
C10A C1A C9A 99.0(15) 7_455 . ?
C11A C1A C5A 100(3) 7_455 . ?
C10A C1A C5A 132.0(17) 7_455 . ?
C9A C1A C5A 119.4(13) . . ?
C11A C1A C2A 141(3) 7_455 . ?
C10A C1A C2A 22.1(11) 7_455 . ?
C9A C1A C2A 118.6(13) . . ?
C5A C1A C2A 110.1(12) . . ?
C11A C1A C29A 77(2) 7_455 7_455 ?
C10A C1A C29A 150.6(17) 7_455 7_455 ?
C9A C1A C29A 97.1(12) . 7_455 ?
C5A C1A C29A 22.8(8) . 7_455 ?
C2A C1A C29A 130.4(13) . 7_455 ?
C11A C1A C12A 19(2) 7_455 7_455 ?
C10A C1A C12A 106.9(16) 7_455 7_455 ?
C9A C1A C12A 12.1(8) . 7_455 ?
C5A C1A C12A 107.9(12) . 7_455 ?
C2A C1A C12A 124.1(11) . 7_455 ?
C29A C1A C12A 86.0(10) 7_455 7_455 ?
C11A C1A C26A 158(3) 7_455 7_455 ?
C10A C1A C26A 45.5(10) 7_455 7_455 ?
C9A C1A C26A 138.3(12) . 7_455 ?
C5A C1A C26A 87.0(10) . 7_455 ?
C2A C1A C26A 23.4(7) . 7_455 ?
C29A C1A C26A 108.3(11) 7_455 7_455 ?
C12A C1A C26A 139.8(11) 7_455 7_455 ?
C10A C2A C26A 155(3) 7_455 7_455 ?
C10A C2A C12A 88(2) 7_455 . ?
C26A C2A C12A 115.2(18) 7_455 . ?
C10A C2A C1A 39(2) 7_455 . ?
C26A C2A C1A 115.6(17) 7_455 . ?
C12A C2A C1A 122.2(13) . . ?
C10A C2A C3A 145(3) 7_455 . ?
C26A C2A C3A 11.9(13) 7_455 . ?
C12A C2A C3A 119.3(13) . . ?
C1A C2A C3A 106.1(11) . . ?
C10A C2A C9A 64(2) 7_455 7_455 ?
C26A C2A C9A 138.6(18) 7_455 7_455 ?
C12A C2A C9A 23.8(7) . 7_455 ?
C1A C2A C9A 99.9(12) . 7_455 ?
C3A C2A C9A 140.8(13) . 7_455 ?
C10A C2A C25A 151(3) 7_455 7_455 ?
C26A C2A C25A 50.9(12) 7_455 7_455 ?
C12A C2A C25A 64.3(10) . 7_455 ?
C1A C2A C25A 153.7(13) . 7_455 ?
C3A C2A C25A 56.6(9) . 7_455 ?
C9A C2A C25A 87.9(10) 7_455 7_455 ?
C10A C2A C11A 31.5(19) 7_455 7_455 ?
C26A C2A C11A 123.8(17) 7_455 7_455 ?
C12A C2A C11A 112.4(11) . 7_455 ?
C1A C2A C11A 9.8(8) . 7_455 ?
C3A C2A C11A 113.6(11) . 7_455 ?
C9A C2A C11A 90.2(10) 7_455 7_455 ?
C25A C2A C11A 153.0(11) 7_455 7_455 ?
C26A C3A C27A 135(3) 7_455 7_455 ?
C26A C3A C15A 112(2) 7_455 . ?
C27A C3A C15A 111.8(19) 7_455 . ?
C26A C3A C2A 16.5(19) 7_455 . ?
C27A C3A C2A 123.3(17) 7_455 . ?
C15A C3A C2A 117.9(14) . . ?
C26A C3A C4A 123(2) 7_455 . ?
C27A C3A C4A 15.6(12) 7_455 . ?
C15A C3A C4A 119.5(14) . . ?
C2A C3A C4A 109.2(11) . . ?
C26A C3A C25A 66(2) 7_455 7_455 ?
C27A C3A C25A 157(2) 7_455 7_455 ?
C15A C3A C25A 46.2(10) . 7_455 ?
C2A C3A C25A 74.0(11) . 7_455 ?
C4A C3A C25A 156.6(16) . 7_455 ?
C26A C3A C45A 168(3) 7_455 7_455 ?
C27A C3A C45A 49.9(13) 7_455 7_455 ?
C15A C3A C45A 61.9(10) . 7_455 ?
C2A C3A C45A 154.8(15) . 7_455 ?
C4A C3A C45A 59.3(9) . 7_455 ?
C25A C3A C45A 107.7(11) 7_455 7_455 ?
C26A C3A C10A 26(2) 7_455 7_455 ?
C27A C3A C10A 113.3(15) 7_455 7_455 ?
C15A C3A C10A 125.1(13) . 7_455 ?
C2A C3A C10A 10.2(7) . 7_455 ?
C4A C3A C10A 99.0(10) . 7_455 ?
C25A C3A C10A 83.1(10) 7_455 7_455 ?
C45A C3A C10A 147.8(12) 7_455 7_455 ?
C27A C4A C28A 159(3) 7_455 7_455 ?
C27A C4A C18A 109(2) 7_455 . ?
C28A C4A C18A 91.5(16) 7_455 . ?
C27A C4A C5A 124(2) 7_455 . ?
C28A C4A C5A 34.4(14) 7_455 . ?
C18A C4A C5A 122.3(13) . . ?
C27A C4A C3A 20.3(17) 7_455 . ?
C28A C4A C3A 140.4(19) 7_455 . ?
C18A C4A C3A 120.2(12) . . ?
C5A C4A C3A 106.3(12) . . ?
C27A C4A C45A 59.4(17) 7_455 7_455 ?
C28A C4A C45A 140.4(18) 7_455 7_455 ?
C18A C4A C45A 49.8(8) . 7_455 ?
C5A C4A C45A 158.3(14) . 7_455 ?
C3A C4A C45A 71.9(10) . 7_455 ?
C27A C4A C47A 145(2) 7_455 7_455 ?
C28A C4A C47A 55.1(13) 7_455 7_455 ?
C18A C4A C47A 36.5(7) . 7_455 ?
C5A C4A C47A 86.5(11) . 7_455 ?
C3A C4A C47A 148.5(13) . 7_455 ?
C45A C4A C47A 85.6(9) 7_455 7_455 ?
C27A C4A C26A 35.0(17) 7_455 7_455 ?
C28A C4A C26A 124.4(17) 7_455 7_455 ?
C18A C4A C26A 134.4(12) . 7_455 ?
C5A C4A C26A 90.1(10) . 7_455 ?
C3A C4A C26A 16.4(7) . 7_455 ?
C45A C4A C26A 87.9(10) 7_455 7_455 ?
C47A C4A C26A 152.9(11) 7_455 7_455 ?
C27A C4A C29A 128(2) 7_455 7_455 ?
C28A C4A C29A 31.5(12) 7_455 7_455 ?
C18A C4A C29A 116.2(11) . 7_455 ?
C5A C4A C29A 7.1(9) . 7_455 ?
C3A C4A C29A 108.9(10) . 7_455 ?
C45A C4A C29A 151.9(11) 7_455 7_455 ?
C47A C4A C29A 80.9(8) 7_455 7_455 ?
C26A C4A C29A 93.0(9) 7_455 7_455 ?
C29A C5A C28A 133(3) 7_455 7_455 ?
C29A C5A C6A 42(2) 7_455 . ?
C28A C5A C6A 91.3(15) 7_455 . ?
C29A C5A C1A 82(2) 7_455 . ?
C28A C5A C1A 137.0(17) 7_455 . ?
C6A C5A C1A 122.6(14) . . ?
C29A C5A C4A 154(3) 7_455 . ?
C28A C5A C4A 29.2(10) 7_455 . ?
C6A C5A C4A 117.6(14) . . ?
C1A C5A C4A 108.2(12) . . ?
C29A C5A C11A 64(2) 7_455 7_455 ?
C28A C5A C11A 151.7(17) 7_455 7_455 ?
C6A C5A C11A 104.7(12) . 7_455 ?
C1A C5A C11A 18.4(7) . 7_455 ?
C4A C5A C11A 124.7(13) . 7_455 ?
C29A C5A C27A 159(3) 7_455 7_455 ?
C28A C5A C27A 46.0(10) 7_455 7_455 ?
C6A C5A C27A 132.7(13) . 7_455 ?
C1A C5A C27A 91.7(10) . 7_455 ?
C4A C5A C27A 16.8(7) . 7_455 ?
C11A C5A C27A 108.8(11) 7_455 7_455 ?
C29A C5A C30A 23(2) 7_455 7_455 ?
C28A C5A C30A 111.1(15) 7_455 7_455 ?
C6A C5A C30A 23.1(7) . 7_455 ?
C1A C5A C30A 99.5(11) . 7_455 ?
C4A C5A C30A 132.8(13) . 7_455 ?
C11A C5A C30A 81.7(10) 7_455 7_455 ?
C27A C5A C30A 143.0(12) 7_455 7_455 ?
C30A C6A C29A 98.6(17) 7_455 7_455 ?
C30A C6A C5A 119.2(17) 7_455 . ?
C29A C6A C5A 22.1(11) 7_455 . ?
C30A C6A C20A 106.2(17) 7_455 . ?
C29A C6A C20A 139.5(17) 7_455 . ?
C5A C6A C20A 119.9(14) . . ?
C30A C6A C7A 3.2(13) 7_455 . ?
C29A C6A C7A 96.0(14) 7_455 . ?
C5A C6A C7A 116.9(13) . . ?
C20A C6A C7A 109.4(13) . . ?
C30A C6A C31A 62.8(12) 7_455 7_455 ?
C29A C6A C31A 148.8(15) 7_455 7_455 ?
C5A C6A C31A 149.2(14) . 7_455 ?
C20A C6A C31A 43.8(10) . 7_455 ?
C7A C6A C31A 65.9(10) . 7_455 ?
C30A C6A C28A 145.2(17) 7_455 7_455 ?
C29A C6A C28A 55.3(9) 7_455 7_455 ?
C5A C6A C28A 33.4(9) . 7_455 ?
C20A C6A C28A 87.6(11) . 7_455 ?
C7A C6A C28A 144.3(13) . 7_455 ?
C31A C6A C28A 126.6(11) 7_455 7_455 ?
C30A C6A C48A 108.3(15) 7_455 7_455 ?
C29A C6A C48A 133.4(13) 7_455 7_455 ?
C5A C6A C48A 114.3(11) . 7_455 ?
C20A C6A C48A 6.3(13) . 7_455 ?
C7A C6A C48A 111.5(11) . 7_455 ?
C31A C6A C48A 47.0(7) 7_455 7_455 ?
C28A C6A C48A 82.6(8) 7_455 7_455 ?
C30A C7A C13A 142(3) 7_455 7_455 ?
C30A C7A C8A 125(3) 7_455 . ?
C13A C7A C8A 22.0(10) 7_455 . ?
C30A C7A C22A 103(3) 7_455 . ?
C13A C7A C22A 98.0(16) 7_455 . ?
C8A C7A C22A 119.7(14) . . ?
C30A C7A C6A 4.8(19) 7_455 . ?
C13A C7A C6A 140(2) 7_455 . ?
C8A C7A C6A 121.9(15) . . ?
C22A C7A C6A 107.4(13) . . ?
C30A C7A C31A 54(2) 7_455 7_455 ?
C13A C7A C31A 137.4(19) 7_455 7_455 ?
C8A C7A C31A 150.4(17) . 7_455 ?
C22A C7A C31A 48.7(9) . 7_455 ?
C6A C7A C31A 58.8(9) . 7_455 ?
C30A C7A C29A 37(2) 7_455 7_455 ?
C13A C7A C29A 108.8(16) 7_455 7_455 ?
C8A C7A C29A 89.1(12) . 7_455 ?
C22A C7A C29A 135.3(14) . 7_455 ?
C6A C7A C29A 33.0(8) . 7_455 ?
C31A C7A C29A 89.0(10) 7_455 7_455 ?
C30A C7A C14A 143(3) 7_455 7_455 ?
C13A C7A C14A 38.4(11) 7_455 7_455 ?
C8A C7A C14A 60.1(10) . 7_455 ?
C22A C7A C14A 59.7(9) . 7_455 ?
C6A C7A C14A 146.5(15) . 7_455 ?
C31A C7A C14A 102.3(11) 7_455 7_455 ?
C29A C7A C14A 134.9(13) 7_455 7_455 ?
C13A C8A C12A 153(3) 7_455 7_455 ?
C13A C8A C7A 36.9(19) 7_455 . ?
C12A C8A C7A 134.7(19) 7_455 . ?
C13A C8A C9A 148(2) 7_455 . ?
C12A C8A C9A 17.6(13) 7_455 . ?
C7A C8A C9A 119.1(13) . . ?
C13A C8A C25A 82(2) 7_455 . ?
C12A C8A C25A 93.5(17) 7_455 . ?
C7A C8A C25A 118.9(14) . . ?
C9A C8A C25A 110.8(13) . . ?
C13A C8A C14A 41.7(19) 7_455 7_455 ?
C12A C8A C14A 127.6(18) 7_455 7_455 ?
C7A C8A C14A 78.1(11) . 7_455 ?
C9A C8A C14A 141.0(13) . 7_455 ?
C25A C8A C14A 40.9(9) . 7_455 ?
C13A C8A C30A 50.5(19) 7_455 7_455 ?
C12A C8A C30A 119.1(16) 7_455 7_455 ?
C7A C8A C30A 15.6(9) . 7_455 ?
C9A C8A C30A 103.5(11) . 7_455 ?
C25A C8A C30A 129.2(13) . 7_455 ?
C14A C8A C30A 89.6(10) 7_455 7_455 ?
C13A C8A C11A 125(2) 7_455 7_455 ?
C12A C8A C11A 43.5(12) 7_455 7_455 ?
C7A C8A C11A 92.8(11) . 7_455 ?
C9A C8A C11A 26.4(8) . 7_455 ?
C25A C8A C11A 132.5(12) . 7_455 ?
C14A C8A C11A 144.2(12) 7_455 7_455 ?
C30A C8A C11A 77.3(8) 7_455 7_455 ?
C12A C9A C11A 133(3) 7_455 7_455 ?
C12A C9A C1A 141(3) 7_455 . ?
C11A C9A C1A 12.4(11) 7_455 . ?
C12A C9A C10A 83(2) 7_455 . ?
C11A C9A C10A 132.3(17) 7_455 . ?
C1A C9A C10A 120.0(13) . . ?
C12A C9A C8A 24.9(17) 7_455 . ?
C11A C9A C8A 109.9(16) 7_455 . ?
C1A C9A C8A 120.1(13) . . ?
C10A C9A C8A 107.3(13) . . ?
C12A C9A C2A 60.2(19) 7_455 7_455 ?
C11A C9A C2A 149.2(17) 7_455 7_455 ?
C1A C9A C2A 138.3(13) . 7_455 ?
C10A C9A C2A 22.6(7) . 7_455 ?
C8A C9A C2A 84.8(12) . 7_455 ?
C12A C9A C10A 152(2) 7_455 7_455 ?
C11A C9A C10A 45.9(11) 7_455 7_455 ?
C1A C9A C10A 33.5(9) . 7_455 ?
C10A C9A C10A 87.1(12) . 7_455 ?
C8A C9A C10A 145.9(13) . 7_455 ?
C2A C9A C10A 107.6(12) 7_455 7_455 ?
C12A C9A C13A 30.8(17) 7_455 7_455 ?
C11A C9A C13A 102.6(15) 7_455 7_455 ?
C1A C9A C13A 112.1(11) . 7_455 ?
C10A C9A C13A 110.2(11) . 7_455 ?
C8A C9A C13A 9.2(7) . 7_455 ?
C2A C9A C13A 88.4(10) 7_455 7_455 ?
C10A C9A C13A 136.6(11) 7_455 7_455 ?
C2A C10A C1A 119(3) 7_455 7_455 ?
C2A C10A C11A 135(3) 7_455 . ?
C1A C10A C11A 18.4(11) 7_455 . ?
C2A C10A C9A 93(2) 7_455 . ?
C1A C10A C9A 139.3(17) 7_455 . ?
C11A C10A C9A 121.6(13) . . ?
C2A C10A C26A 14.8(18) 7_455 . ?
C1A C10A C26A 103.9(16) 7_455 . ?
C11A C10A C26A 120.6(14) . . ?
C9A C10A C26A 106.9(12) . . ?
C2A C10A C12A 67.9(19) 7_455 7_455 ?
C1A C10A C12A 154.5(19) 7_455 7_455 ?
C11A C10A C12A 141.5(14) . 7_455 ?
C9A C10A C12A 25.3(7) . 7_455 ?
C26A C10A C12A 81.6(11) . 7_455 ?
C2A C10A C9A 154(3) 7_455 7_455 ?
C1A C10A C9A 47.5(10) 7_455 7_455 ?
C11A C10A C9A 29.1(8) . 7_455 ?
C9A C10A C9A 92.9(12) . 7_455 ?
C26A C10A C9A 143.9(14) . 7_455 ?
C12A C10A C9A 115.3(14) 7_455 7_455 ?
C2A C10A C3A 24.7(19) 7_455 7_455 ?
C1A C10A C3A 94.2(15) 7_455 7_455 ?
C11A C10A C3A 110.3(12) . 7_455 ?
C9A C10A C3A 112.9(11) . 7_455 ?
C26A C10A C3A 10.9(8) . 7_455 ?
C12A C10A C3A 88.2(11) 7_455 7_455 ?
C9A C10A C3A 133.1(12) 7_455 7_455 ?
C1A C11A C9A 145(3) 7_455 7_455 ?
C1A C11A C10A 40(2) 7_455 . ?
C9A C11A C10A 105.0(15) 7_455 . ?
C1A C11A C29A 83(3) 7_455 . ?
C9A C11A C29A 126.9(16) 7_455 . ?
C10A C11A C29A 118.6(13) . . ?
C1A C11A C12A 155(3) 7_455 . ?
C9A C11A C12A 19.0(11) 7_455 . ?
C10A C11A C12A 119.1(12) . . ?
C29A C11A C12A 108.0(11) . . ?
C1A C11A C5A 62(2) 7_455 7_455 ?
C9A C11A C5A 145.7(16) 7_455 7_455 ?
C10A C11A C5A 98.4(13) . 7_455 ?
C29A C11A C5A 21.0(7) . 7_455 ?
C12A C11A C5A 126.9(11) . 7_455 ?
C1A C11A C2A 29(2) 7_455 7_455 ?
C9A C11A C2A 116.0(16) 7_455 7_455 ?
C10A C11A C2A 13.5(8) . 7_455 ?
C29A C11A C2A 105.0(11) . 7_455 ?
C12A C11A C2A 127.6(11) . 7_455 ?
C5A C11A C2A 85.0(10) 7_455 7_455 ?
C1A C11A C8A 158(3) 7_455 7_455 ?
C9A C11A C8A 43.7(11) 7_455 7_455 ?
C10A C11A C8A 140.5(12) . 7_455 ?
C29A C11A C8A 83.4(9) . 7_455 ?
C12A C11A C8A 25.3(7) . 7_455 ?
C5A C11A C8A 103.3(10) 7_455 7_455 ?
C2A C11A C8A 144.2(10) 7_455 7_455 ?
C9A C12A C8A 137(3) 7_455 7_455 ?
C9A C12A C2A 96(2) 7_455 . ?
C8A C12A C2A 125.8(19) 7_455 . ?
C9A C12A C11A 27.9(19) 7_455 . ?
C8A C12A C11A 111.3(17) 7_455 . ?
C2A C12A C11A 118.3(13) . . ?
C9A C12A C13A 136(2) 7_455 . ?
C8A C12A C13A 10.7(12) 7_455 . ?
C2A C12A C13A 123.0(14) . . ?
C11A C12A C13A 108.5(11) . . ?
C9A C12A C10A 71.9(18) 7_455 7_455 ?
C8A C12A C10A 149(2) 7_455 7_455 ?
C2A C12A C10A 24.1(8) . 7_455 ?
C11A C12A C10A 94.9(11) . 7_455 ?
C13A C12A C10A 144.3(14) . 7_455 ?
C9A C12A C25A 164(2) 7_455 7_455 ?
C8A C12A C25A 55.7(13) 7_455 7_455 ?
C2A C12A C25A 70.1(10) . 7_455 ?
C11A C12A C25A 155.9(13) . 7_455 ?
C13A C12A C25A 54.6(9) . 7_455 ?
C10A C12A C25A 93.9(11) 7_455 7_455 ?
C9A C12A C26A 120(2) 7_455 7_455 ?
C8A C12A C26A 101.8(16) 7_455 7_455 ?
C2A C12A C26A 24.0(8) . 7_455 ?
C11A C12A C26A 138.9(11) . 7_455 ?
C13A C12A C26A 99.5(11) . 7_455 ?
C10A C12A C26A 47.9(8) 7_455 7_455 ?
C25A C12A C26A 46.1(7) 7_455 7_455 ?
C9A C12A C1A 26.5(18) 7_455 7_455 ?
C8A C12A C1A 114.9(17) 7_455 7_455 ?
C2A C12A C1A 112.8(11) . 7_455 ?
C11A C12A C1A 6.4(8) . 7_455 ?
C13A C12A C1A 111.1(11) . 7_455 ?
C10A C12A C1A 89.8(10) 7_455 7_455 ?
C25A C12A C1A 153.4(12) 7_455 7_455 ?
C26A C12A C1A 132.7(10) 7_455 7_455 ?
C8A C13A C7A 121(3) 7_455 7_455 ?
C8A C13A C14A 122(2) 7_455 . ?
C7A C13A C14A 116.1(17) 7_455 . ?
C8A C13A C12A 16.3(17) 7_455 . ?
C7A C13A C12A 119.2(16) 7_455 . ?
C14A C13A C12A 117.4(13) . . ?
C8A C13A C30A 111(2) 7_455 . ?
C7A C13A C30A 14.3(13) 7_455 . ?
C14A C13A C30A 122.3(13) . . ?
C12A C13A C30A 106.6(11) . . ?
C8A C13A C25A 74(2) 7_455 7_455 ?
C7A C13A C25A 162.5(18) 7_455 7_455 ?
C14A C13A C25A 47.5(10) . 7_455 ?
C12A C13A C25A 72.9(10) . 7_455 ?
C30A C13A C25A 159.6(15) . 7_455 ?
C8A C13A C22A 169(2) 7_455 7_455 ?
C7A C13A C22A 50.7(12) 7_455 7_455 ?
C14A C13A C22A 65.5(10) . 7_455 ?
C12A C13A C22A 155.5(13) . 7_455 ?
C30A C13A C22A 59.2(9) . 7_455 ?
C25A C13A C22A 112.9(11) 7_455 7_455 ?
C8A C13A C9A 22.9(17) 7_455 7_455 ?
C7A C13A C9A 106.1(15) 7_455 7_455 ?
C14A C13A C9A 128.3(13) . 7_455 ?
C12A C13A C9A 13.1(8) . 7_455 ?
C30A C13A C9A 93.6(10) . 7_455 ?
C25A C13A C9A 85.6(10) 7_455 7_455 ?
C22A C13A C9A 146.6(11) 7_455 7_455 ?
C24A C14A C25A 86.3(18) 7_455 7_455 ?
C24A C14A C23A 82.0(17) 7_455 7_455 ?
C25A C14A C23A 166(2) 7_455 7_455 ?
C24A C14A C13A 157(2) 7_455 . ?
C25A C14A C13A 71.4(13) 7_455 . ?
C23A C14A C13A 119.2(16) 7_455 . ?
C24A C14A C15A 37.0(15) 7_455 . ?
C25A C14A C15A 52.7(12) 7_455 . ?
C23A C14A C15A 113.8(14) 7_455 . ?
C13A C14A C15A 120.3(14) . . ?
C24A C14A C33A 81.5(17) 7_455 . ?
C25A C14A C33A 161.7(19) 7_455 . ?
C23A C14A C33A 6(2) 7_455 . ?
C13A C14A C33A 118.7(14) . . ?
C15A C14A C33A 111.3(12) . . ?
C24A C14A C8A 141(2) 7_455 7_455 ?
C25A C14A C8A 54.8(10) 7_455 7_455 ?
C23A C14A C8A 135.2(16) 7_455 7_455 ?
C13A C14A C8A 16.6(8) . 7_455 ?
C15A C14A C8A 104.2(11) . 7_455 ?
C33A C14A C8A 134.0(13) . 7_455 ?
C24A C14A C22A 132.2(19) 7_455 7_455 ?
C25A C14A C22A 140.4(15) 7_455 7_455 ?
C23A C14A C22A 50.2(10) 7_455 7_455 ?
C13A C14A C22A 69.3(10) . 7_455 ?
C15A C14A C22A 155.6(16) . 7_455 ?
C33A C14A C22A 50.8(10) . 7_455 ?
C8A C14A C22A 85.7(10) 7_455 7_455 ?
C24A C14A C7A 171(3) 7_455 7_455 ?
C25A C14A C7A 96.6(12) 7_455 7_455 ?
C23A C14A C7A 93.8(13) 7_455 7_455 ?
C13A C14A C7A 25.5(8) . 7_455 ?
C15A C14A C7A 141.6(14) . 7_455 ?
C33A C14A C7A 93.5(11) . 7_455 ?
C8A C14A C7A 41.9(6) 7_455 7_455 ?
C22A C14A C7A 43.9(6) 7_455 7_455 ?
C24A C15A C25A 80.6(16) 7_455 7_455 ?
C24A C15A C44A 78.6(14) 7_455 7_455 ?
C25A C15A C44A 157.2(18) 7_455 7_455 ?
C24A C15A C3A 154(2) 7_455 . ?
C25A C15A C3A 75.1(12) 7_455 . ?
C44A C15A C3A 123.5(16) 7_455 . ?
C24A C15A C16A 82.1(15) 7_455 . ?
C25A C15A C16A 157.4(16) 7_455 . ?
C44A C15A C16A 6.3(19) 7_455 . ?
C3A C15A C16A 118.7(13) . . ?
C24A C15A C14A 32.2(14) 7_455 . ?
C25A C15A C14A 51.3(11) 7_455 . ?
C44A C15A C14A 106.2(14) 7_455 . ?
C3A C15A C14A 122.1(14) . . ?
C16A C15A C14A 107.9(11) . . ?
C24A C15A C45A 130.3(17) 7_455 7_455 ?
C25A C15A C45A 145.6(14) 7_455 7_455 ?
C44A C15A C45A 52.2(10) 7_455 7_455 ?
C3A C15A C45A 71.5(11) . 7_455 ?
C16A C15A C45A 48.3(9) . 7_455 ?
C14A C15A C45A 149.5(14) . 7_455 ?
C24A C15A C26A 135.3(18) 7_455 7_455 ?
C25A C15A C26A 55.6(9) 7_455 7_455 ?
C44A C15A C26A 141.8(16) 7_455 7_455 ?
C3A C15A C26A 19.5(8) . 7_455 ?
C16A C15A C26A 136.4(13) . 7_455 ?
C14A C15A C26A 103.4(12) . 7_455 ?
C45A C15A C26A 90.7(10) 7_455 7_455 ?
C24A C15A C27A 168(2) 7_455 7_455 ?
C25A C15A C27A 99.7(11) 7_455 7_455 ?
C44A C15A C27A 98.7(13) 7_455 7_455 ?
C3A C15A C27A 24.9(8) . 7_455 ?
C16A C15A C27A 94.2(10) . 7_455 ?
C14A C15A C27A 142.2(13) . 7_455 ?
C45A C15A C27A 46.7(6) 7_455 7_455 ?
C26A C15A C27A 44.2(6) 7_455 7_455 ?
C44A C16A C45A 102(7) 7_455 7_455 ?
C44A C16A C43A 122(7) 7_455 7_455 ?
C45A C16A C43A 136.5(17) 7_455 7_455 ?
C44A C16A C17A 149(7) 7_455 . ?
C45A C16A C17A 48.7(10) 7_455 . ?
C43A C16A C17A 88.2(13) 7_455 . ?
C44A C16A C34A 91(7) 7_455 . ?
C45A C16A C34A 160(2) 7_455 . ?
C43A C16A C34A 34.8(10) 7_455 . ?
C17A C16A C34A 120.1(15) . . ?
C44A C16A C15A 40(10) 7_455 . ?
C45A C16A C15A 76.7(12) 7_455 . ?
C43A C16A C15A 138.9(14) 7_455 . ?
C17A C16A C15A 122.2(13) . . ?
C34A C16A C15A 105.1(12) . . ?
C44A C16A C24A 34(10) 7_455 7_455 ?
C45A C16A C24A 111.9(14) 7_455 7_455 ?
C43A C16A C24A 106.3(12) 7_455 7_455 ?
C17A C16A C24A 153.0(16) . 7_455 ?
C34A C16A C24A 71.5(11) . 7_455 ?
C15A C16A C24A 35.2(9) . 7_455 ?
C46A C17A C45A 87.2(14) 7_455 7_455 ?
C46A C17A C16A 147.2(17) 7_455 . ?
C45A C17A C16A 62.7(12) 7_455 . ?
C46A C17A C37A 85.3(14) 7_455 . ?
C45A C17A C37A 162.2(17) 7_455 . ?
C16A C17A C37A 119.3(13) . . ?
C46A C17A C18A 27.4(10) 7_455 . ?
C45A C17A C18A 60.6(10) 7_455 . ?
C16A C17A C18A 120.1(12) . . ?
C37A C17A C18A 109.1(11) . . ?
C46A C17A C58A 66.5(11) 7_455 7_455 ?
C45A C17A C58A 149.5(15) 7_455 7_455 ?
C16A C17A C58A 136.4(14) . 7_455 ?
C37A C17A C58A 18.8(7) . 7_455 ?
C18A C17A C58A 90.8(10) . 7_455 ?
C46A C17A C44A 144.3(17) 7_455 7_455 ?
C45A C17A C44A 58.9(10) 7_455 7_455 ?
C16A C17A C44A 4.1(12) . 7_455 ?
C37A C17A C44A 123.5(13) . 7_455 ?
C18A C17A C44A 117.0(13) . 7_455 ?
C58A C17A C44A 140.5(14) 7_455 7_455 ?
C46A C17A C57A 116.7(15) 7_455 7_455 ?
C45A C17A C57A 148.3(14) 7_455 7_455 ?
C16A C17A C57A 88.2(10) . 7_455 ?
C37A C17A C57A 31.9(8) . 7_455 ?
C18A C17A C57A 137.5(12) . 7_455 ?
C58A C17A C57A 50.6(8) 7_455 7_455 ?
C44A C17A C57A 92.2(10) 7_455 7_455 ?
C46A C17A C43A 157.3(16) 7_455 7_455 ?
C45A C17A C43A 107.4(13) 7_455 7_455 ?
C16A C17A C43A 44.9(9) . 7_455 ?
C37A C17A C43A 75.6(10) . 7_455 ?
C18A C17A C43A 154.6(12) . 7_455 ?
C58A C17A C43A 94.1(10) 7_455 7_455 ?
C44A C17A C43A 48.8(7) 7_455 7_455 ?
C57A C17A C43A 43.8(6) 7_455 7_455 ?
C46A C18A C47A 109.7(17) 7_455 7_455 ?
C46A C18A C45A 83.1(14) 7_455 7_455 ?
C47A C18A C45A 158.9(15) 7_455 7_455 ?
C46A C18A C4A 155.4(16) 7_455 . ?
C47A C18A C4A 88.7(12) 7_455 . ?
C45A C18A C4A 74.8(11) 7_455 . ?
C46A C18A C17A 36.8(13) 7_455 . ?
C47A C18A C17A 140.1(14) 7_455 . ?
C45A C18A C17A 47.2(9) 7_455 . ?
C4A C18A C17A 119.1(11) . . ?
C46A C18A C19A 77.4(14) 7_455 . ?
C47A C18A C19A 32.3(9) 7_455 . ?
C45A C18A C19A 153.2(12) 7_455 . ?
C4A C18A C19A 119.0(10) . . ?
C17A C18A C19A 109.5(10) . . ?
C46A C18A C28A 163.4(16) 7_455 7_455 ?
C47A C18A C28A 60.0(9) 7_455 7_455 ?
C45A C18A C28A 103.3(11) 7_455 7_455 ?
C4A C18A C28A 28.8(6) . 7_455 ?
C17A C18A C28A 143.7(11) . 7_455 ?
C19A C18A C28A 91.1(8) . 7_455 ?
C46A C18A C27A 136.0(16) 7_455 7_455 ?
C47A C18A C27A 109.4(12) 7_455 7_455 ?
C45A C18A C27A 53.8(8) 7_455 7_455 ?
C4A C18A C27A 21.0(7) . 7_455 ?
C17A C18A C27A 99.1(9) . 7_455 ?
C19A C18A C27A 138.0(10) . 7_455 ?
C28A C18A C27A 49.8(6) 7_455 7_455 ?
C47A C19A C48A 98.6(16) 7_455 7_455 ?
C47A C19A C20A 76.1(15) 7_455 . ?
C48A C19A C20A 22.5(11) 7_455 . ?
C47A C19A C38A 143.4(16) 7_455 . ?
C48A C19A C38A 106.3(14) 7_455 . ?
C20A C19A C38A 126.6(14) . . ?
C47A C19A C18A 42.6(12) 7_455 . ?
C48A C19A C18A 137.0(14) 7_455 . ?
C20A C19A C18A 116.1(13) . . ?
C38A C19A C18A 103.0(10) . . ?
C47A C19A C46A 71.3(12) 7_455 7_455 ?
C48A C19A C46A 157.6(15) 7_455 7_455 ?
C20A C19A C46A 142.3(15) . 7_455 ?
C38A C19A C46A 75.7(10) . 7_455 ?
C18A C19A C46A 28.7(7) . 7_455 ?
C47A C19A C49A 146.9(16) 7_455 7_455 ?
C48A C19A C49A 56.0(10) 7_455 7_455 ?
C20A C19A C49A 77.5(11) . 7_455 ?
C38A C19A C49A 50.4(9) . 7_455 ?
C18A C19A C49A 144.2(10) . 7_455 ?
C46A C19A C49A 123.3(10) 7_455 7_455 ?
C47A C19A C58A 115.1(14) 7_455 7_455 ?
C48A C19A C58A 132.2(14) 7_455 7_455 ?
C20A C19A C58A 146.7(16) . 7_455 ?
C38A C19A C58A 29.7(7) . 7_455 ?
C18A C19A C58A 73.4(7) . 7_455 ?
C46A C19A C58A 46.0(6) 7_455 7_455 ?
C49A C19A C58A 78.6(7) 7_455 7_455 ?
C48A C20A C31A 117(3) 7_455 7_455 ?
C48A C20A C19A 37.9(18) 7_455 . ?
C31A C20A C19A 148(3) 7_455 . ?
C48A C20A C6A 159(4) 7_455 . ?
C31A C20A C6A 72.2(13) 7_455 . ?
C19A C20A C6A 125.0(17) . . ?
C48A C20A C21A 83(2) 7_455 . ?
C31A C20A C21A 34.2(10) 7_455 . ?
C19A C20A C21A 119.5(16) . . ?
C6A C20A C21A 106.3(14) . . ?
C48A C20A C47A 72(2) 7_455 7_455 ?
C31A C20A C47A 152(3) 7_455 7_455 ?
C19A C20A C47A 33.8(8) . 7_455 ?
C6A C20A C47A 92.1(13) . 7_455 ?
C21A C20A C47A 149(2) . 7_455 ?
C48A C20A C30A 153(4) 7_455 7_455 ?
C31A C20A C30A 45.8(10) 7_455 7_455 ?
C19A C20A C30A 143(2) . 7_455 ?
C6A C20A C30A 26.7(7) . 7_455 ?
C21A C20A C30A 79.7(11) . 7_455 ?
C47A C20A C30A 114.8(16) 7_455 7_455 ?
C48A C20A C49A 25(2) 7_455 7_455 ?
C31A C20A C49A 92.1(15) 7_455 7_455 ?
C19A C20A C49A 59.4(10) . 7_455 ?
C6A C20A C49A 151(2) . 7_455 ?
C21A C20A C49A 60.2(9) . 7_455 ?
C47A C20A C49A 91.5(12) 7_455 7_455 ?
C30A C20A C49A 130.5(16) 7_455 7_455 ?
C31A C21A C32A 108(2) 7_455 7_455 ?
C31A C21A C40A 149(2) 7_455 . ?
C32A C21A C40A 73.5(15) 7_455 . ?
C31A C21A C20A 47.8(14) 7_455 . ?
C32A C21A C20A 145(2) 7_455 . ?
C40A C21A C20A 114.3(14) . . ?
C31A C21A C22A 60.7(14) 7_455 . ?
C32A C21A C22A 50.7(13) 7_455 . ?
C40A C21A C22A 123.5(14) . . ?
C20A C21A C22A 108.1(14) . . ?
C31A C21A C48A 70.5(14) 7_455 7_455 ?
C32A C21A C48A 147.1(19) 7_455 7_455 ?
C40A C21A C48A 91.9(12) . 7_455 ?
C20A C21A C48A 23.2(8) . 7_455 ?
C22A C21A C48A 129.3(14) . 7_455 ?
C31A C21A C50A 147(3) 7_455 7_455 ?
C32A C21A C50A 62.5(13) 7_455 7_455 ?
C40A C21A C50A 11.1(11) . 7_455 ?
C20A C21A C50A 121.8(16) . 7_455 ?
C22A C21A C50A 112.4(14) . 7_455 ?
C48A C21A C50A 100.4(13) 7_455 7_455 ?
C31A C21A C49A 117.9(17) 7_455 7_455 ?
C32A C21A C49A 110.8(16) 7_455 7_455 ?
C40A C21A C49A 41.1(9) . 7_455 ?
C20A C21A C49A 73.8(10) . 7_455 ?
C22A C21A C49A 150.4(15) . 7_455 ?
C48A C21A C49A 50.9(7) 7_455 7_455 ?
C50A C21A C49A 50.6(8) 7_455 7_455 ?
C32A C22A C31A 74.7(12) 7_455 7_455 ?
C32A C22A C23A 73.1(16) 7_455 . ?
C31A C22A C23A 141(2) 7_455 . ?
C32A C22A C33A 65.0(12) 7_455 7_455 ?
C31A C22A C33A 133.2(17) 7_455 7_455 ?
C23A C22A C33A 8.3(15) . 7_455 ?
C32A C22A C7A 141(2) 7_455 . ?
C31A C22A C7A 73.7(12) 7_455 . ?
C23A C22A C7A 122.5(17) . . ?
C33A C22A C7A 127.2(15) 7_455 . ?
C32A C22A C21A 41.7(11) 7_455 . ?
C31A C22A C21A 35.1(9) 7_455 . ?
C23A C22A C21A 114.4(17) . . ?
C33A C22A C21A 106.2(14) 7_455 . ?
C7A C22A C21A 108.5(13) . . ?
C32A C22A C30A 123.5(16) 7_455 7_455 ?
C31A C22A C30A 53.6(9) 7_455 7_455 ?
C23A C22A C30A 136(2) . 7_455 ?
C33A C22A C30A 138.0(16) 7_455 7_455 ?
C7A C22A C30A 20.1(8) . 7_455 ?
C21A C22A C30A 88.5(11) . 7_455 ?
C32A C22A C14A 113.4(16) 7_455 7_455 ?
C31A C22A C14A 136.2(17) 7_455 7_455 ?
C23A C22A C14A 46.5(12) . 7_455 ?
C33A C22A C14A 52.7(8) 7_455 7_455 ?
C7A C22A C14A 76.5(10) . 7_455 ?
C21A C22A C14A 144.9(17) . 7_455 ?
C30A C22A C14A 93.1(11) 7_455 7_455 ?
C32A C22A C13A 142.3(19) 7_455 7_455 ?
C31A C22A C13A 101.0(13) 7_455 7_455 ?
C23A C22A C13A 91.6(14) . 7_455 ?
C33A C22A C13A 97.0(11) 7_455 7_455 ?
C7A C22A C13A 31.3(8) . 7_455 ?
C21A C22A C13A 132.9(14) . 7_455 ?
C30A C22A C13A 49.3(7) 7_455 7_455 ?
C14A C22A C13A 45.2(7) 7_455 7_455 ?
C33A C23A C14A 136(10) 7_455 7_455 ?
C33A C23A C22A 97(8) 7_455 . ?
C14A C23A C22A 83.3(16) 7_455 . ?
C33A C23A C24A 123(10) 7_455 . ?
C14A C23A C24A 34.7(11) 7_455 . ?
C22A C23A C24A 117.9(19) . . ?
C33A C23A C42A 30(8) 7_455 . ?
C14A C23A C42A 136(3) 7_455 . ?
C22A C23A C42A 126(2) . . ?
C24A C23A C42A 106.8(16) . . ?
C33A C23A C32A 53(7) 7_455 7_455 ?
C14A C23A C32A 122(2) 7_455 7_455 ?
C22A C23A C32A 45.6(11) . 7_455 ?
C24A C23A C32A 150(3) . 7_455 ?
C42A C23A C32A 80.6(15) . 7_455 ?
C33A C23A C34A 58(7) 7_455 7_455 ?
C14A C23A C34A 104.5(19) 7_455 7_455 ?
C22A C23A C34A 152(3) . 7_455 ?
C24A C23A C34A 73.0(13) . 7_455 ?
C42A C23A C34A 34.0(10) . 7_455 ?
C32A C23A C34A 111(2) 7_455 7_455 ?
C14A C24A C15A 111(2) 7_455 7_455 ?
C14A C24A C25A 57.1(16) 7_455 . ?
C15A C24A C25A 57.8(15) 7_455 . ?
C14A C24A C44A 151(3) 7_455 . ?
C15A C24A C44A 61.6(16) 7_455 . ?
C25A C24A C44A 118.8(16) . . ?
C14A C24A C23A 63.3(18) 7_455 . ?
C15A C24A C23A 152(3) 7_455 . ?
C25A C24A C23A 119.9(17) . . ?
C44A C24A C23A 108.8(16) . . ?
C14A C24A C33A 67.0(16) 7_455 7_455 ?
C15A C24A C33A 147(2) 7_455 7_455 ?
C25A C24A C33A 122.6(16) . 7_455 ?
C44A C24A C33A 103.0(15) . 7_455 ?
C23A C24A C33A 6.4(16) . 7_455 ?
C14A C24A C16A 146(3) 7_455 7_455 ?
C15A C24A C16A 62.7(13) 7_455 7_455 ?
C25A C24A C16A 118.9(14) . 7_455 ?
C44A C24A C16A 4.8(18) . 7_455 ?
C23A C24A C16A 105.6(15) . 7_455 ?
C33A C24A C16A 99.6(13) 7_455 7_455 ?
C14A C24A C34A 115(2) 7_455 7_455 ?
C15A C24A C34A 110.6(18) 7_455 7_455 ?
C25A C24A C34A 151.6(19) . 7_455 ?
C44A C24A C34A 52.6(11) . 7_455 ?
C23A C24A C34A 56.4(11) . 7_455 ?
C33A C24A C34A 51.0(8) 7_455 7_455 ?
C16A C24A C34A 49.9(8) 7_455 7_455 ?
C14A C25A C15A 76.0(13) 7_455 7_455 ?
C14A C25A C24A 36.6(11) 7_455 . ?
C15A C25A C24A 41.6(11) 7_455 . ?
C14A C25A C26A 147(2) 7_455 . ?
C15A C25A C26A 81.8(13) 7_455 . ?
C24A C25A C26A 122.8(15) . . ?
C14A C25A C8A 84.3(13) 7_455 . ?
C15A C25A C8A 149.4(19) 7_455 . ?
C24A C25A C8A 120.6(14) . . ?
C26A C25A C8A 104.0(12) . . ?
C14A C25A C13A 61.1(11) 7_455 7_455 ?
C15A C25A C13A 132.1(17) 7_455 7_455 ?
C24A C25A C13A 97.6(13) . 7_455 ?
C26A C25A C13A 123.8(14) . 7_455 ?
C8A C25A C13A 23.2(7) . 7_455 ?
C14A C25A C3A 129.4(18) 7_455 7_455 ?
C15A C25A C3A 58.7(10) 7_455 7_455 ?
C24A C25A C3A 99.9(13) . 7_455 ?
C26A C25A C3A 23.2(8) . 7_455 ?
C8A C25A C3A 124.0(13) . 7_455 ?
C13A C25A C3A 139.2(15) 7_455 7_455 ?
C14A C25A C12A 110.8(15) 7_455 7_455 ?
C15A C25A C12A 141.7(17) 7_455 7_455 ?
C24A C25A C12A 143.0(16) . 7_455 ?
C26A C25A C12A 73.2(10) . 7_455 ?
C8A C25A C12A 30.8(7) . 7_455 ?
C13A C25A C12A 52.5(8) 7_455 7_455 ?
C3A C25A C12A 94.1(10) 7_455 7_455 ?
C14A C25A C2A 143.4(19) 7_455 7_455 ?
C15A C25A C2A 106.2(13) 7_455 7_455 ?
C24A C25A C2A 142.7(16) . 7_455 ?
C26A C25A C2A 27.6(8) . 7_455 ?
C8A C25A C2A 76.4(10) . 7_455 ?
C13A C25A C2A 97.1(11) 7_455 7_455 ?
C3A C25A C2A 49.5(7) 7_455 7_455 ?
C12A C25A C2A 45.6(6) 7_455 7_455 ?
C3A C26A C2A 152(3) 7_455 7_455 ?
C3A C26A C27A 26.3(17) 7_455 . ?
C2A C26A C27A 130.9(19) 7_455 . ?
C3A C26A C10A 143(3) 7_455 . ?
C2A C26A C10A 10.4(12) 7_455 . ?
C27A C26A C10A 120.8(13) . . ?
C3A C26A C25A 91(2) 7_455 . ?
C2A C26A C25A 101.5(17) 7_455 . ?
C27A C26A C25A 116.6(14) . . ?
C10A C26A C25A 111.1(12) . . ?
C3A C26A C15A 48.5(18) 7_455 7_455 ?
C2A C26A C15A 137.0(17) 7_455 7_455 ?
C27A C26A C15A 74.2(11) . 7_455 ?
C10A C26A C15A 142.8(13) . 7_455 ?
C25A C26A C15A 42.5(9) . 7_455 ?
C3A C26A C4A 40.9(18) 7_455 7_455 ?
C2A C26A C4A 114.8(16) 7_455 7_455 ?
C27A C26A C4A 16.1(7) . 7_455 ?
C10A C26A C4A 104.7(11) . 7_455 ?
C25A C26A C4A 127.4(13) . 7_455 ?
C15A C26A C4A 86.4(10) 7_455 7_455 ?
C3A C26A C12A 142(3) 7_455 7_455 ?
C2A C26A C12A 40.9(12) 7_455 7_455 ?
C27A C26A C12A 150.9(14) . 7_455 ?
C10A C26A C12A 50.4(9) . 7_455 ?
C25A C26A C12A 60.7(9) . 7_455 ?
C15A C26A C12A 98.8(10) 7_455 7_455 ?
C4A C26A C12A 140.2(11) 7_455 7_455 ?
C3A C26A C1A 115(2) 7_455 7_455 ?
C2A C26A C1A 41.0(12) 7_455 7_455 ?
C27A C26A C1A 90.5(11) . 7_455 ?
C10A C26A C1A 30.6(8) . 7_455 ?
C25A C26A C1A 136.4(13) . 7_455 ?
C15A C26A C1A 144.1(12) 7_455 7_455 ?
C4A C26A C1A 74.6(8) 7_455 7_455 ?
C12A C26A C1A 78.8(9) 7_455 7_455 ?
C4A C27A C3A 144(3) 7_455 7_455 ?
C4A C27A C26A 129(2) 7_455 . ?
C3A C27A C26A 18.8(12) 7_455 . ?
C4A C27A C28A 11.7(16) 7_455 . ?
C3A C27A C28A 134.3(18) 7_455 . ?
C26A C27A C28A 117.8(13) . . ?
C4A C27A C45A 97(2) 7_455 . ?
C3A C27A C45A 103.0(18) 7_455 . ?
C26A C27A C45A 121.0(14) . . ?
C28A C27A C45A 108.1(12) . . ?
C4A C27A C18A 49.8(16) 7_455 7_455 ?
C3A C27A C18A 142.1(18) 7_455 7_455 ?
C26A C27A C18A 151.4(14) . 7_455 ?
C28A C27A C18A 61.0(9) . 7_455 ?
C45A C27A C18A 47.4(8) . 7_455 ?
C4A C27A C15A 144(2) 7_455 7_455 ?
C3A C27A C15A 43.3(13) 7_455 7_455 ?
C26A C27A C15A 61.7(10) . 7_455 ?
C28A C27A C15A 147.1(13) . 7_455 ?
C45A C27A C15A 59.6(9) . 7_455 ?
C18A C27A C15A 103.0(9) 7_455 7_455 ?
C4A C27A C5A 39.0(16) 7_455 7_455 ?
C3A C27A C5A 108.2(17) 7_455 7_455 ?
C26A C27A C5A 90.8(11) . 7_455 ?
C28A C27A C5A 27.4(8) . 7_455 ?
C45A C27A C5A 131.3(12) . 7_455 ?
C18A C27A C5A 86.6(9) 7_455 7_455 ?
C15A C27A C5A 138.2(12) 7_455 7_455 ?
C4A C28A C5A 116.3(19) 7_455 7_455 ?
C4A C28A C29A 130.9(18) 7_455 . ?
C5A C28A C29A 17.6(11) 7_455 . ?
C4A C28A C27A 9.8(13) 7_455 . ?
C5A C28A C27A 106.6(15) 7_455 . ?
C29A C28A C27A 121.7(12) . . ?
C4A C28A C47A 98.0(16) 7_455 . ?
C5A C28A C47A 136.3(16) 7_455 . ?
C29A C28A C47A 118.9(12) . . ?
C27A C28A C47A 107.3(11) . . ?
C4A C28A C18A 59.7(14) 7_455 7_455 ?
C5A C28A C18A 158.0(16) 7_455 7_455 ?
C29A C28A C18A 148.6(12) . 7_455 ?
C27A C28A C18A 69.2(9) . 7_455 ?
C47A C28A C18A 38.4(7) . 7_455 ?
C4A C28A C6A 157.4(18) 7_455 7_455 ?
C5A C28A C6A 55.3(11) 7_455 7_455 ?
C29A C28A C6A 37.9(8) . 7_455 ?
C27A C28A C6A 152.7(12) . 7_455 ?
C47A C28A C6A 82.5(9) . 7_455 ?
C18A C28A C6A 118.8(10) 7_455 7_455 ?
C5A C29A C6A 115(3) 7_455 7_455 ?
C5A C29A C28A 29(2) 7_455 . ?
C6A C29A C28A 86.8(13) 7_455 . ?
C5A C29A C11A 95(2) 7_455 . ?
C6A C29A C11A 145.0(15) 7_455 . ?
C28A C29A C11A 120.5(12) . . ?
C5A C29A C1A 75(2) 7_455 7_455 ?
C6A C29A C1A 160.7(16) 7_455 7_455 ?
C28A C29A C1A 100.8(11) . 7_455 ?
C11A C29A C1A 20.3(7) . 7_455 ?
C5A C29A C30A 149(3) 7_455 . ?
C6A C29A C30A 37.0(9) 7_455 . ?
C28A C29A C30A 119.9(12) . . ?
C11A C29A C30A 108.4(12) . . ?
C1A C29A C30A 127.1(13) 7_455 . ?
C5A C29A C7A 160(3) 7_455 7_455 ?
C6A C29A C7A 50.9(10) 7_455 7_455 ?
C28A C29A C7A 132.6(12) . 7_455 ?
C11A C29A C7A 94.7(10) . 7_455 ?
C1A C29A C7A 114.0(12) 7_455 7_455 ?
C30A C29A C7A 14.0(8) . 7_455 ?
C5A C29A C4A 18(2) 7_455 7_455 ?
C6A C29A C4A 102.1(13) 7_455 7_455 ?
C28A C29A C4A 17.5(6) . 7_455 ?
C11A C29A C4A 103.0(10) . 7_455 ?
C1A C29A C4A 83.6(9) 7_455 7_455 ?
C30A C29A C4A 131.1(12) . 7_455 ?
C7A C29A C4A 141.1(11) 7_455 7_455 ?
C7A C30A C6A 172(3) 7_455 7_455 ?
C7A C30A C31A 106(3) 7_455 . ?
C6A C30A C31A 82.1(15) 7_455 . ?
C7A C30A C29A 129(3) 7_455 . ?
C6A C30A C29A 44.5(12) 7_455 . ?
C31A C30A C29A 121.6(13) . . ?
C7A C30A C13A 24(2) 7_455 . ?
C6A C30A C13A 152.1(18) 7_455 . ?
C31A C30A C13A 117.5(13) . . ?
C29A C30A C13A 108.4(11) . . ?
C7A C30A C22A 57(2) 7_455 7_455 ?
C6A C30A C22A 130.6(17) 7_455 7_455 ?
C31A C30A C22A 48.5(9) . 7_455 ?
C29A C30A C22A 159.6(15) . 7_455 ?
C13A C30A C22A 71.4(10) . 7_455 ?
C7A C30A C8A 39(2) 7_455 7_455 ?
C6A C30A C8A 135.2(16) 7_455 7_455 ?
C31A C30A C8A 134.3(13) . 7_455 ?
C29A C30A C8A 90.8(10) . 7_455 ?
C13A C30A C8A 18.3(7) . 7_455 ?
C22A C30A C8A 89.7(10) 7_455 7_455 ?
C7A C30A C20A 141(3) 7_455 7_455 ?
C6A C30A C20A 47.1(12) 7_455 7_455 ?
C31A C30A C20A 35.4(8) . 7_455 ?
C29A C30A C20A 87.0(11) . 7_455 ?
C13A C30A C20A 146.0(14) . 7_455 ?
C22A C30A C20A 83.7(9) 7_455 7_455 ?
C8A C30A C20A 153.9(15) 7_455 7_455 ?
C7A C30A C5A 136(3) 7_455 7_455 ?
C6A C30A C5A 37.7(11) 7_455 7_455 ?
C31A C30A C5A 112.9(12) . 7_455 ?
C29A C30A C5A 8.8(8) . 7_455 ?
C13A C30A C5A 114.6(11) . 7_455 ?
C22A C30A C5A 153.1(13) 7_455 7_455 ?
C8A C30A C5A 97.5(9) 7_455 7_455 ?
C20A C30A C5A 78.5(9) 7_455 7_455 ?
C21A C31A C20A 98.0(18) 7_455 7_455 ?
C21A C31A C22A 84.2(15) 7_455 7_455 ?
C20A C31A C22A 171(2) 7_455 7_455 ?
C21A C31A C30A 160.7(19) 7_455 . ?
C20A C31A C30A 98.7(15) 7_455 . ?
C22A C31A C30A 77.9(13) 7_455 . ?
C21A C31A C32A 39.2(14) 7_455 . ?
C20A C31A C32A 131.0(17) 7_455 . ?
C22A C31A C32A 48.0(11) 7_455 . ?
C30A C31A C32A 121.5(13) . . ?
C21A C31A C48A 77.3(15) 7_455 . ?
C20A C31A C48A 21.5(11) 7_455 . ?
C22A C31A C48A 156.4(14) 7_455 . ?
C30A C31A C48A 117.9(12) . . ?
C32A C31A C48A 109.6(11) . . ?
C21A C31A C6A 161.4(19) 7_455 7_455 ?
C20A C31A C6A 64.0(11) 7_455 7_455 ?
C22A C31A C6A 112.9(13) 7_455 7_455 ?
C30A C31A C6A 35.0(8) . 7_455 ?
C32A C31A C6A 152.0(14) . 7_455 ?
C48A C31A C6A 84.3(10) . 7_455 ?
C21A C31A C7A 141.4(18) 7_455 7_455 ?
C20A C31A C7A 118.9(15) 7_455 7_455 ?
C22A C31A C7A 57.7(10) 7_455 7_455 ?
C30A C31A C7A 20.3(8) . 7_455 ?
C32A C31A C7A 102.7(12) . 7_455 ?
C48A C31A C7A 137.1(12) . 7_455 ?
C6A C31A C7A 55.3(8) 7_455 7_455 ?
C21A C32A C22A 87.6(15) 7_455 7_455 ?
C21A C32A C33A 153.7(19) 7_455 . ?
C22A C32A C33A 67.9(13) 7_455 . ?
C21A C32A C50A 81.1(16) 7_455 . ?
C22A C32A C50A 164(2) 7_455 . ?
C33A C32A C50A 120.6(15) . . ?
C21A C32A C40A 66.6(13) 7_455 7_455 ?
C22A C32A C40A 152.6(16) 7_455 7_455 ?
C33A C32A C40A 135.1(15) . 7_455 ?
C50A C32A C40A 14.7(11) . 7_455 ?
C21A C32A C31A 33.2(11) 7_455 . ?
C22A C32A C31A 57.3(11) 7_455 . ?
C33A C32A C31A 120.5(14) . . ?
C50A C32A C31A 108.6(14) . . ?
C40A C32A C31A 95.3(12) 7_455 . ?
C21A C32A C23A 148.1(19) 7_455 7_455 ?
C22A C32A C23A 61.3(12) 7_455 7_455 ?
C33A C32A C23A 6.9(12) . 7_455 ?
C50A C32A C23A 127.5(16) . 7_455 ?
C40A C32A C23A 141.9(16) 7_455 7_455 ?
C31A C32A C23A 115.2(14) . 7_455 ?
C21A C32A C41A 117.7(17) 7_455 7_455 ?
C22A C32A C41A 152.4(16) 7_455 7_455 ?
C33A C32A C41A 85.1(11) . 7_455 ?
C50A C32A C41A 36.6(9) . 7_455 ?
C40A C32A C41A 51.2(8) 7_455 7_455 ?
C31A C32A C41A 142.2(13) . 7_455 ?
C23A C32A C41A 91.8(11) 7_455 7_455 ?
C21A C32A C42A 159.6(18) 7_455 7_455 ?
C22A C32A C42A 109.7(14) 7_455 7_455 ?
C33A C32A C42A 41.8(9) . 7_455 ?
C50A C32A C42A 79.7(12) . 7_455 ?
C40A C32A C42A 94.4(11) 7_455 7_455 ?
C31A C32A C42A 153.7(14) . 7_455 ?
C23A C32A C42A 48.5(8) 7_455 7_455 ?
C41A C32A C42A 43.4(6) 7_455 7_455 ?
C23A C33A C42A 145(9) 7_455 7_455 ?
C23A C33A C32A 120(7) 7_455 . ?
C42A C33A C32A 91.6(14) 7_455 . ?
C23A C33A C22A 74(7) 7_455 7_455 ?
C42A C33A C22A 138.7(16) 7_455 7_455 ?
C32A C33A C22A 47.1(10) . 7_455 ?
C23A C33A C14A 38(10) 7_455 . ?
C42A C33A C14A 138.0(16) 7_455 . ?
C32A C33A C14A 119.1(13) . . ?
C22A C33A C14A 76.5(12) 7_455 . ?
C23A C33A C34A 115(7) 7_455 . ?
C42A C33A C34A 37.0(11) 7_455 . ?
C32A C33A C34A 124.9(15) . . ?
C22A C33A C34A 163.1(18) 7_455 . ?
C14A C33A C34A 102.0(12) . . ?
C23A C33A C24A 50(9) 7_455 7_455 ?
C42A C33A C24A 109.3(14) 7_455 7_455 ?
C32A C33A C24A 148.2(15) . 7_455 ?
C22A C33A C24A 108.0(13) 7_455 7_455 ?
C14A C33A C24A 31.6(9) . 7_455 ?
C34A C33A C24A 72.3(11) . 7_455 ?
C43A C34A C42A 117(2) 7_455 7_455 ?
C43A C34A C35A 59.5(17) 7_455 . ?
C42A C34A C35A 58.8(16) 7_455 . ?
C43A C34A C16A 65.4(17) 7_455 . ?
C42A C34A C16A 165(3) 7_455 . ?
C35A C34A C16A 118.6(15) . . ?
C43A C34A C44A 73.1(16) 7_455 7_455 ?
C42A C34A C44A 165(3) 7_455 7_455 ?
C35A C34A C44A 127.2(16) . 7_455 ?
C16A C34A C44A 8.6(12) . 7_455 ?
C43A C34A C33A 166(3) 7_455 . ?
C42A C34A C33A 60.1(17) 7_455 . ?
C35A C34A C33A 113.5(15) . . ?
C16A C34A C33A 113.7(13) . . ?
C44A C34A C33A 107.2(14) 7_455 . ?
C43A C34A C23A 169(3) 7_455 7_455 ?
C42A C34A C23A 66.4(15) 7_455 7_455 ?
C35A C34A C23A 120.5(16) . 7_455 ?
C16A C34A C23A 108.4(14) . 7_455 ?
C44A C34A C23A 101.5(14) 7_455 7_455 ?
C33A C34A C23A 6.9(13) . 7_455 ?
C43A C34A C24A 124.0(19) 7_455 7_455 ?
C42A C34A C24A 116.8(19) 7_455 7_455 ?
C35A C34A C24A 155.2(19) . 7_455 ?
C16A C34A C24A 58.6(10) . 7_455 ?
C44A C34A C24A 51.1(9) 7_455 7_455 ?
C33A C34A C24A 56.7(10) . 7_455 ?
C23A C34A C24A 50.6(9) 7_455 7_455 ?
C42A C35A C43A 75.0(13) 7_455 7_455 ?
C42A C35A C34A 38.9(11) 7_455 . ?
C43A C35A C34A 36.6(10) 7_455 . ?
C42A C35A C36A 158(2) 7_455 . ?
C43A C35A C36A 89.2(14) 7_455 . ?
C34A C35A C36A 122.3(16) . . ?
C42A C35A C51A 87.1(14) 7_455 . ?
C43A C35A C51A 157(2) 7_455 . ?
C34A C35A C51A 122.8(15) . . ?
C36A C35A C51A 103.6(14) . . ?
C42A C35A C41A 59.8(11) 7_455 7_455 ?
C43A C35A C41A 133.8(16) 7_455 7_455 ?
C34A C35A C41A 97.2(13) . 7_455 ?
C36A C35A C41A 130.7(15) . 7_455 ?
C51A C35A C41A 27.7(8) . 7_455 ?
C42A C35A C57A 134.6(18) 7_455 7_455 ?
C43A C35A C57A 61.2(11) 7_455 7_455 ?
C34A C35A C57A 95.9(14) . 7_455 ?
C36A C35A C57A 28.1(8) . 7_455 ?
C51A C35A C57A 130.7(15) . 7_455 ?
C41A C35A C57A 155.4(18) 7_455 7_455 ?
C42A C35A C55A 113.6(16) 7_455 7_455 ?
C43A C35A C55A 161(2) 7_455 7_455 ?
C34A C35A C55A 146.1(17) . 7_455 ?
C36A C35A C55A 77.5(11) . 7_455 ?
C51A C35A C55A 26.7(8) . 7_455 ?
C41A C35A C55A 54.3(9) 7_455 7_455 ?
C57A C35A C55A 105.3(12) 7_455 7_455 ?
C42A C35A C56A 158(2) 7_455 7_455 ?
C43A C35A C56A 116.6(15) 7_455 7_455 ?
C34A C35A C56A 145.7(18) . 7_455 ?
C36A C35A C56A 27.9(9) . 7_455 ?
C51A C35A C56A 76.1(11) . 7_455 ?
C41A C35A C56A 103.6(13) 7_455 7_455 ?
C57A C35A C56A 55.9(8) 7_455 7_455 ?
C55A C35A C56A 49.7(8) 7_455 7_455 ?
C56A C36A C57A 169(3) 7_455 7_455 ?
C56A C36A C37A 142(2) 7_455 . ?
C57A C36A C37A 42.8(16) 7_455 . ?
C56A C36A C35A 91.9(19) 7_455 . ?
C57A C36A C35A 79(2) 7_455 . ?
C37A C36A C35A 116.6(16) . . ?
C56A C36A C53A 23.5(14) 7_455 . ?
C57A C36A C53A 160(3) 7_455 . ?
C37A C36A C53A 119.0(14) . . ?
C35A C36A C53A 112.5(14) . . ?
C56A C36A C60A 51.0(15) 7_455 7_455 ?
C57A C36A C60A 134(2) 7_455 7_455 ?
C37A C36A C60A 91.8(12) . 7_455 ?
C35A C36A C60A 135.7(15) . 7_455 ?
C53A C36A C60A 27.6(8) . 7_455 ?
C56A C36A C58A 133(2) 7_455 7_455 ?
C57A C36A C58A 52.4(17) 7_455 7_455 ?
C37A C36A C58A 9.6(8) . 7_455 ?
C35A C36A C58A 123.9(15) . 7_455 ?
C53A C36A C58A 109.4(12) . 7_455 ?
C60A C36A C58A 82.2(9) 7_455 7_455 ?
C56A C36A C43A 131(2) 7_455 7_455 ?
C57A C36A C43A 38.8(17) 7_455 7_455 ?
C37A C36A C43A 77.5(12) . 7_455 ?
C35A C36A C43A 40.3(10) . 7_455 ?
C53A C36A C43A 147.7(15) . 7_455 ?
C60A C36A C43A 152.9(15) 7_455 7_455 ?
C58A C36A C43A 86.0(10) 7_455 7_455 ?
C56A C36A C55A 35.8(15) 7_455 7_455 ?
C57A C36A C55A 134(2) 7_455 7_455 ?
C37A C36A C55A 154.0(17) . 7_455 ?
C35A C36A C55A 56.3(9) . 7_455 ?
C53A C36A C55A 56.7(9) . 7_455 ?
C60A C36A C55A 83.0(10) 7_455 7_455 ?
C58A C36A C55A 150.0(14) 7_455 7_455 ?
C43A C36A C55A 95.7(10) 7_455 7_455 ?
C58A C37A C57A 170(4) 7_455 7_455 ?
C58A C37A C36A 142(3) 7_455 . ?
C57A C37A C36A 29.5(11) 7_455 . ?
C58A C37A C38A 23(2) 7_455 . ?
C57A C37A C38A 148.1(18) 7_455 . ?
C36A C37A C38A 119.2(14) . . ?
C58A C37A C17A 88(3) 7_455 . ?
C57A C37A C17A 97.4(16) 7_455 . ?
C36A C37A C17A 123.0(14) . . ?
C38A C37A C17A 105.8(12) . . ?
C58A C37A C59A 52(2) 7_455 7_455 ?
C57A C37A C59A 119.8(17) 7_455 7_455 ?
C36A C37A C59A 90.4(12) . 7_455 ?
C38A C37A C59A 29.3(9) . 7_455 ?
C17A C37A C59A 131.7(13) . 7_455 ?
C58A C37A C46A 53(2) 7_455 7_455 ?
C57A C37A C46A 132.0(17) 7_455 7_455 ?
C36A C37A C46A 152.0(15) . 7_455 ?
C38A C37A C46A 71.4(10) . 7_455 ?
C17A C37A C46A 35.2(7) . 7_455 ?
C59A C37A C46A 99.6(11) 7_455 7_455 ?
C58A C37A C56A 128(3) 7_455 7_455 ?
C57A C37A C56A 42.7(11) 7_455 7_455 ?
C36A C37A C56A 13.5(9) . 7_455 ?
C38A C37A C56A 105.8(11) . 7_455 ?
C17A C37A C56A 131.4(12) . 7_455 ?
C59A C37A C56A 77.1(9) 7_455 7_455 ?
C46A C37A C56A 151.5(13) 7_455 7_455 ?
C59A C38A C58A 101.5(19) 7_455 7_455 ?
C59A C38A C49A 72.3(15) 7_455 7_455 ?
C58A C38A C49A 159(2) 7_455 7_455 ?
C59A C38A C39A 34.6(13) 7_455 . ?
C58A C38A C39A 134.2(16) 7_455 . ?
C49A C38A C39A 37.8(8) 7_455 . ?
C59A C38A C37A 91.2(17) 7_455 . ?
C58A C38A C37A 10.6(11) 7_455 . ?
C49A C38A C37A 151.8(16) 7_455 . ?
C39A C38A C37A 123.6(13) . . ?
C59A C38A C19A 145(2) 7_455 . ?
C58A C38A C19A 104.2(15) 7_455 . ?
C49A C38A C19A 75.4(10) 7_455 . ?
C39A C38A C19A 112.7(13) . . ?
C37A C38A C19A 112.5(12) . . ?
C59A C38A C46A 147(2) 7_455 7_455 ?
C58A C38A C46A 51.1(11) 7_455 7_455 ?
C49A C38A C46A 125.6(12) 7_455 7_455 ?
C39A C38A C46A 154.4(14) . 7_455 ?
C37A C38A C46A 60.1(9) . 7_455 ?
C19A C38A C46A 53.1(8) . 7_455 ?
C59A C38A C48A 117.7(19) 7_455 7_455 ?
C58A C38A C48A 129.0(16) 7_455 7_455 ?
C49A C38A C48A 47.1(7) 7_455 7_455 ?
C39A C38A C48A 84.3(10) . 7_455 ?
C37A C38A C48A 134.9(12) . 7_455 ?
C19A C38A C48A 28.4(6) . 7_455 ?
C46A C38A C48A 79.7(8) 7_455 7_455 ?
C59A C39A C49A 102(2) 7_455 7_455 ?
C59A C39A C38A 32.2(14) 7_455 . ?
C49A C39A C38A 70.0(14) 7_455 . ?
C59A C39A C40A 149(2) 7_455 . ?
C49A C39A C40A 53.2(12) 7_455 . ?
C38A C39A C40A 121.1(13) . . ?
C59A C39A C54A 85.5(17) 7_455 . ?
C49A C39A C54A 153.2(18) 7_455 . ?
C38A C39A C54A 115.6(12) . . ?
C40A C39A C54A 109.4(12) . . ?
C59A C39A C50A 153(3) 7_455 7_455 ?
C49A C39A C50A 65.8(12) 7_455 7_455 ?
C38A C39A C50A 130.9(15) . 7_455 ?
C40A C39A C50A 13.3(11) . 7_455 ?
C54A C39A C50A 96.1(13) . 7_455 ?
C59A C39A C60A 60.9(14) 7_455 7_455 ?
C49A C39A C60A 151.5(17) 7_455 7_455 ?
C38A C39A C60A 91.7(10) . 7_455 ?
C40A C39A C60A 131.2(13) . 7_455 ?
C54A C39A C60A 24.6(7) . 7_455 ?
C50A C39A C60A 118.3(15) 7_455 7_455 ?
C50A C40A C49A 135(6) 7_455 7_455 ?
C50A C40A C21A 123(5) 7_455 . ?
C49A C40A C21A 88.1(13) 7_455 . ?
C50A C40A C32A 83(4) 7_455 7_455 ?
C49A C40A C32A 123.7(15) 7_455 7_455 ?
C21A C40A C32A 40.0(9) . 7_455 ?
C50A C40A C41A 8(5) 7_455 . ?
C49A C40A C41A 142.8(15) 7_455 . ?
C21A C40A C41A 117.8(13) . . ?
C32A C40A C41A 77.8(11) 7_455 . ?
C50A C40A C39A 100(4) 7_455 . ?
C49A C40A C39A 38.1(9) 7_455 . ?
C21A C40A C39A 125.2(14) . . ?
C32A C40A C39A 150.7(16) 7_455 . ?
C41A C40A C39A 107.8(12) . . ?
C50A C40A C51A 16(4) 7_455 7_455 ?
C49A C40A C51A 120.4(13) 7_455 7_455 ?
C21A C40A C51A 135.9(14) . 7_455 ?
C32A C40A C51A 97.6(12) 7_455 7_455 ?
C41A C40A C51A 23.2(7) . 7_455 ?
C39A C40A C51A 84.6(10) . 7_455 ?
C51A C41A C50A 101(2) 7_455 7_455 ?
C51A C41A C42A 120(2) 7_455 . ?
C50A C41A C42A 124.1(19) 7_455 . ?
C51A C41A C40A 104(2) 7_455 . ?
C50A C41A C40A 2.6(17) 7_455 . ?
C42A C41A C40A 122.6(14) . . ?
C51A C41A C55A 3.6(17) 7_455 . ?
C50A C41A C55A 104.7(17) 7_455 . ?
C42A C41A C55A 116.4(15) . . ?
C40A C41A C55A 107.3(12) . . ?
C51A C41A C35A 71.6(18) 7_455 7_455 ?
C50A C41A C35A 149(3) 7_455 7_455 ?
C42A C41A C35A 48.9(11) . 7_455 ?
C40A C41A C35A 150.6(17) . 7_455 ?
C55A C41A C35A 68.1(11) . 7_455 ?
C51A C41A C32A 142(2) 7_455 7_455 ?
C50A C41A C32A 52.8(12) 7_455 7_455 ?
C42A C41A C32A 72.0(11) . 7_455 ?
C40A C41A C32A 51.0(9) . 7_455 ?
C55A C41A C32A 144.0(13) . 7_455 ?
C35A C41A C32A 115.2(12) 7_455 7_455 ?
C34A C42A C35A 82.3(18) 7_455 7_455 ?
C34A C42A C33A 82.9(18) 7_455 7_455 ?
C35A C42A C33A 149(3) 7_455 7_455 ?
C34A C42A C41A 148(3) 7_455 . ?
C35A C42A C41A 71.3(14) 7_455 . ?
C33A C42A C41A 110.9(16) 7_455 . ?
C34A C42A C23A 79.7(18) 7_455 . ?
C35A C42A C23A 150(3) 7_455 . ?
C33A C42A C23A 4.7(16) 7_455 . ?
C41A C42A C23A 115.4(17) . . ?
C34A C42A C43A 30.4(14) 7_455 . ?
C35A C42A C43A 52.7(12) 7_455 . ?
C33A C42A C43A 112.2(15) 7_455 . ?
C41A C42A C43A 123.2(16) . . ?
C23A C42A C43A 109.5(15) . . ?
C34A C42A C51A 130(2) 7_455 7_455 ?
C35A C42A C51A 52.1(10) 7_455 7_455 ?
C33A C42A C51A 124.2(17) 7_455 7_455 ?
C41A C42A C51A 19.6(8) . 7_455 ?
C23A C42A C51A 128.8(19) . 7_455 ?
C43A C42A C51A 103.6(13) . 7_455 ?
C34A C42A C32A 125(2) 7_455 7_455 ?
C35A C42A C32A 127.8(18) 7_455 7_455 ?
C33A C42A C32A 46.6(9) 7_455 7_455 ?
C41A C42A C32A 64.5(10) . 7_455 ?
C23A C42A C32A 50.9(13) . 7_455 ?
C43A C42A C32A 145.9(18) . 7_455 ?
C51A C42A C32A 80.2(10) 7_455 7_455 ?
C34A C43A C35A 83.9(18) 7_455 7_455 ?
C34A C43A C16A 79.8(17) 7_455 7_455 ?
C35A C43A C16A 147(2) 7_455 7_455 ?
C34A C43A C57A 146(2) 7_455 . ?
C35A C43A C57A 69.1(13) 7_455 . ?
C16A C43A C57A 112.4(15) 7_455 . ?
C34A C43A C44A 73.6(17) 7_455 . ?
C35A C43A C44A 147(2) 7_455 . ?
C16A C43A C44A 7.3(12) 7_455 . ?
C57A C43A C44A 119.8(16) . . ?
C34A C43A C42A 32.4(15) 7_455 . ?
C35A C43A C42A 52.4(12) 7_455 . ?
C16A C43A C42A 111.0(14) 7_455 . ?
C57A C43A C42A 120.3(15) . . ?
C44A C43A C42A 105.4(13) . . ?
C34A C43A C36A 130(2) 7_455 7_455 ?
C35A C43A C36A 50.6(9) 7_455 7_455 ?
C16A C43A C36A 125.6(14) 7_455 7_455 ?
C57A C43A C36A 18.7(8) . 7_455 ?
C44A C43A C36A 132.6(16) . 7_455 ?
C42A C43A C36A 101.7(12) . 7_455 ?
C34A C43A C17A 123.0(19) 7_455 7_455 ?
C35A C43A C17A 128.4(15) 7_455 7_455 ?
C16A C43A C17A 46.9(9) 7_455 7_455 ?
C57A C43A C17A 66.2(10) . 7_455 ?
C44A C43A C17A 54.2(11) . 7_455 ?
C42A C43A C17A 145.8(16) . 7_455 ?
C36A C43A C17A 82.1(9) 7_455 7_455 ?
C16A C44A C15A 133(10) 7_455 7_455 ?
C16A C44A C45A 69(6) 7_455 . ?
C15A C44A C45A 80.2(14) 7_455 . ?
C16A C44A C24A 142(10) 7_455 . ?
C15A C44A C24A 39.8(11) 7_455 . ?
C45A C44A C24A 119.6(18) . . ?
C16A C44A C43A 51(6) 7_455 . ?
C15A C44A C43A 143(2) 7_455 . ?
C45A C44A C43A 120.3(17) . . ?
C24A C44A C43A 109.4(15) . . ?
C16A C44A C34A 80(7) 7_455 7_455 ?
C15A C44A C34A 112.8(19) 7_455 7_455 ?
C45A C44A C34A 146(3) . 7_455 ?
C24A C44A C34A 76.3(13) . 7_455 ?
C43A C44A C34A 33.3(9) . 7_455 ?
C16A C44A C17A 27(6) 7_455 7_455 ?
C15A C44A C17A 119.5(19) 7_455 7_455 ?
C45A C44A C17A 43.7(10) . 7_455 ?
C24A C44A C17A 151(3) . 7_455 ?
C43A C44A C17A 77.0(13) . 7_455 ?
C34A C44A C17A 107.4(16) 7_455 7_455 ?
C17A C45A C16A 68.6(12) 7_455 7_455 ?
C17A C45A C18A 72.2(11) 7_455 7_455 ?
C16A C45A C18A 136.0(16) 7_455 7_455 ?
C17A C45A C44A 77.4(14) 7_455 . ?
C16A C45A C44A 8.9(13) 7_455 . ?
C18A C45A C44A 144.5(18) 7_455 . ?
C17A C45A C46A 42.0(10) 7_455 . ?
C16A C45A C46A 109.6(14) 7_455 . ?
C18A C45A C46A 30.7(8) 7_455 . ?
C44A C45A C46A 118.5(15) . . ?
C17A C45A C27A 145.5(16) 7_455 . ?
C16A C45A C27A 127.4(14) 7_455 . ?
C18A C45A C27A 78.8(11) 7_455 . ?
C44A C45A C27A 121.1(15) . . ?
C46A C45A C27A 109.0(12) . . ?
C17A C45A C4A 124.2(14) 7_455 7_455 ?
C16A C45A C4A 142.4(15) 7_455 7_455 ?
C18A C45A C4A 55.4(8) 7_455 7_455 ?
C44A C45A C4A 139.0(17) . 7_455 ?
C46A C45A C4A 85.6(10) . 7_455 ?
C27A C45A C4A 23.5(7) . 7_455 ?
C17A C45A C15A 120.3(14) 7_455 7_455 ?
C16A C45A C15A 55.0(9) 7_455 7_455 ?
C18A C45A C15A 141.7(14) 7_455 7_455 ?
C44A C45A C15A 47.6(11) . 7_455 ?
C46A C45A C15A 149.2(14) . 7_455 ?
C27A C45A C15A 73.7(10) . 7_455 ?
C4A C45A C15A 94.3(10) 7_455 7_455 ?
C17A C45A C3A 149.6(16) 7_455 7_455 ?
C16A C45A C3A 100.7(12) 7_455 7_455 ?
C18A C45A C3A 103.0(11) 7_455 7_455 ?
C44A C45A C3A 93.9(13) . 7_455 ?
C46A C45A C3A 130.8(12) . 7_455 ?
C27A C45A C3A 27.2(8) . 7_455 ?
C4A C45A C3A 48.8(7) 7_455 7_455 ?
C15A C45A C3A 46.5(6) 7_455 7_455 ?
C18A C46A C17A 115.8(19) 7_455 7_455 ?
C18A C46A C58A 150.9(18) 7_455 . ?
C17A C46A C58A 75.1(13) 7_455 . ?
C18A C46A C45A 66.2(14) 7_455 . ?
C17A C46A C45A 50.8(12) 7_455 . ?
C58A C46A C45A 123.9(12) . . ?
C18A C46A C47A 41.9(12) 7_455 . ?
C17A C46A C47A 148.6(16) 7_455 . ?
C58A C46A C47A 115.0(11) . . ?
C45A C46A C47A 106.4(11) . . ?
C18A C46A C19A 73.9(14) 7_455 7_455 ?
C17A C46A C19A 150.8(16) 7_455 7_455 ?
C58A C46A C19A 84.6(10) . 7_455 ?
C45A C46A C19A 136.1(13) . 7_455 ?
C47A C46A C19A 32.0(7) . 7_455 ?
C18A C46A C37A 153.9(16) 7_455 7_455 ?
C17A C46A C37A 59.5(11) 7_455 7_455 ?
C58A C46A C37A 15.6(7) . 7_455 ?
C45A C46A C37A 108.7(11) . 7_455 ?
C47A C46A C37A 127.8(11) . 7_455 ?
C19A C46A C37A 99.1(10) 7_455 7_455 ?
C18A C46A C38A 122.6(16) 7_455 7_455 ?
C17A C46A C38A 107.0(14) 7_455 7_455 ?
C58A C46A C38A 33.5(7) . 7_455 ?
C45A C46A C38A 148.0(12) . 7_455 ?
C47A C46A C38A 82.3(9) . 7_455 ?
C19A C46A C38A 51.2(7) 7_455 7_455 ?
C37A C46A C38A 48.5(7) 7_455 7_455 ?
C19A C47A C18A 105.1(17) 7_455 7_455 ?
C19A C47A C48A 45.1(11) 7_455 . ?
C18A C47A C48A 144.9(15) 7_455 . ?
C19A C47A C28A 162.2(18) 7_455 . ?
C18A C47A C28A 81.6(11) 7_455 . ?
C48A C47A C28A 121.8(12) . . ?
C19A C47A C46A 76.7(13) 7_455 . ?
C18A C47A C46A 28.4(9) 7_455 . ?
C48A C47A C46A 118.8(12) . . ?
C28A C47A C46A 109.1(10) . . ?
C19A C47A C20A 70.1(12) 7_455 7_455 ?
C18A C47A C20A 160(2) 7_455 7_455 ?
C48A C47A C20A 25.1(9) . 7_455 ?
C28A C47A C20A 97.8(12) . 7_455 ?
C46A C47A C20A 141.8(14) . 7_455 ?
C19A C47A C4A 153.5(17) 7_455 7_455 ?
C18A C47A C4A 54.9(9) 7_455 7_455 ?
C48A C47A C4A 142.6(12) . 7_455 ?
C28A C47A C4A 26.9(6) . 7_455 ?
C46A C47A C4A 82.3(8) . 7_455 ?
C20A C47A C4A 121.9(14) 7_455 7_455 ?
C20A C48A C19A 120(2) 7_455 7_455 ?
C20A C48A C47A 83(2) 7_455 . ?
C19A C48A C47A 36.3(10) 7_455 . ?
C20A C48A C49A 145(3) 7_455 . ?
C19A C48A C49A 90.0(14) 7_455 . ?
C47A C48A C49A 123.0(13) . . ?
C20A C48A C31A 42(2) 7_455 . ?
C19A C48A C31A 152.6(15) 7_455 . ?
C47A C48A C31A 119.7(12) . . ?
C49A C48A C31A 103.6(10) . . ?
C20A C48A C21A 73(2) 7_455 7_455 ?
C19A C48A C21A 159.6(16) 7_455 7_455 ?
C47A C48A C21A 149.6(13) . 7_455 ?
C49A C48A C21A 73.5(10) . 7_455 ?
C31A C48A C21A 32.2(7) . 7_455 ?
C20A C48A C38A 156(3) 7_455 7_455 ?
C19A C48A C38A 45.4(10) 7_455 7_455 ?
C47A C48A C38A 79.0(10) . 7_455 ?
C49A C48A C38A 44.8(8) . 7_455 ?
C31A C48A C38A 140.3(11) . 7_455 ?
C21A C48A C38A 116.5(11) 7_455 7_455 ?
C20A C48A C6A 15(3) 7_455 7_455 ?
C19A C48A C6A 108.3(12) 7_455 7_455 ?
C47A C48A C6A 72.2(9) . 7_455 ?
C49A C48A C6A 145.2(11) . 7_455 ?
C31A C48A C6A 48.7(7) . 7_455 ?
C21A C48A C6A 80.9(9) 7_455 7_455 ?
C38A C48A C6A 141.1(10) 7_455 7_455 ?
C39A C49A C40A 88.6(14) 7_455 7_455 ?
C39A C49A C38A 72.2(12) 7_455 7_455 ?
C40A C49A C38A 154.7(15) 7_455 7_455 ?
C39A C49A C59A 38.0(12) 7_455 . ?
C40A C49A C59A 124.0(14) 7_455 . ?
C38A C49A C59A 34.3(10) 7_455 . ?
C39A C49A C48A 157.1(16) 7_455 . ?
C40A C49A C48A 106.1(13) 7_455 . ?
C38A C49A C48A 88.1(11) 7_455 . ?
C59A C49A C48A 121.0(12) . . ?
C39A C49A C50A 79.8(15) 7_455 . ?
C40A C49A C50A 10.3(15) 7_455 . ?
C38A C49A C50A 144.6(18) 7_455 . ?
C59A C49A C50A 114.1(15) . . ?
C48A C49A C50A 112.9(13) . . ?
C39A C49A C19A 125.7(14) 7_455 7_455 ?
C40A C49A C19A 138.1(13) 7_455 7_455 ?
C38A C49A C19A 54.2(7) 7_455 7_455 ?
C59A C49A C19A 87.8(10) . 7_455 ?
C48A C49A C19A 34.1(7) . 7_455 ?
C50A C49A C19A 142.1(15) . 7_455 ?
C39A C49A C21A 137.7(15) 7_455 7_455 ?
C40A C49A C21A 50.8(9) 7_455 7_455 ?
C38A C49A C21A 140.6(12) 7_455 7_455 ?
C59A C49A C21A 157.4(16) . 7_455 ?
C48A C49A C21A 55.6(9) . 7_455 ?
C50A C49A C21A 58.6(10) . 7_455 ?
C19A C49A C21A 89.0(9) 7_455 7_455 ?
C39A C49A C20A 159.3(18) 7_455 7_455 ?
C40A C49A C20A 96.3(11) 7_455 7_455 ?
C38A C49A C20A 96.5(10) 7_455 7_455 ?
C59A C49A C20A 127.9(13) . 7_455 ?
C48A C49A C20A 10.1(8) . 7_455 ?
C50A C49A C20A 102.8(12) . 7_455 ?
C19A C49A C20A 43.1(6) 7_455 7_455 ?
C21A C49A C20A 46.0(6) 7_455 7_455 ?
C40A C50A C41A 170(7) 7_455 7_455 ?
C40A C50A C51A 160(5) 7_455 . ?
C41A C50A C51A 29.7(10) 7_455 . ?
C40A C50A C32A 82(4) 7_455 . ?
C41A C50A C32A 90.6(17) 7_455 . ?
C51A C50A C32A 115.8(18) . . ?
C40A C50A C49A 35(4) 7_455 . ?
C41A C50A C49A 156(3) 7_455 . ?
C51A C50A C49A 127(2) . . ?
C32A C50A C49A 105.4(15) . . ?
C40A C50A C39A 66(4) 7_455 7_455 ?
C41A C50A C39A 124(2) 7_455 7_455 ?
C51A C50A C39A 93.9(15) . 7_455 ?
C32A C50A C39A 137(2) . 7_455 ?
C49A C50A C39A 34.5(8) . 7_455 ?
C40A C50A C21A 46(4) 7_455 7_455 ?
C41A C50A C21A 127.0(19) 7_455 7_455 ?
C51A C50A C21A 150(2) . 7_455 ?
C32A C50A C21A 36.4(9) . 7_455 ?
C49A C50A C21A 70.8(11) . 7_455 ?
C39A C50A C21A 105.0(14) 7_455 7_455 ?
C41A C51A C55A 173(3) 7_455 7_455 ?
C41A C51A C50A 49.0(18) 7_455 . ?
C55A C51A C50A 138(2) 7_455 . ?
C41A C51A C52A 163(2) 7_455 . ?
C55A C51A C52A 22.8(16) 7_455 . ?
C50A C51A C52A 114.9(16) . . ?
C41A C51A C35A 81(2) 7_455 . ?
C55A C51A C35A 92(2) 7_455 . ?
C50A C51A C35A 122.2(16) . . ?
C52A C51A C35A 110.4(14) . . ?
C41A C51A C40A 53.0(17) 7_455 7_455 ?
C55A C51A C40A 134(2) 7_455 7_455 ?
C50A C51A C40A 4.1(10) . 7_455 ?
C52A C51A C40A 110.9(12) . 7_455 ?
C35A C51A C40A 125.8(13) . 7_455 ?
C41A C51A C54A 136(2) 7_455 7_455 ?
C55A C51A C54A 50.5(16) 7_455 7_455 ?
C50A C51A C54A 87.3(13) . 7_455 ?
C52A C51A C54A 28.0(9) . 7_455 ?
C35A C51A C54A 134.3(14) . 7_455 ?
C40A C51A C54A 83.2(10) 7_455 7_455 ?
C41A C51A C42A 40.6(17) 7_455 7_455 ?
C55A C51A C42A 133(2) 7_455 7_455 ?
C50A C51A C42A 83.2(13) . 7_455 ?
C52A C51A C42A 146.6(15) . 7_455 ?
C35A C51A C42A 40.8(9) . 7_455 ?
C40A C51A C42A 87.1(10) 7_455 7_455 ?
C54A C51A C42A 153.4(14) 7_455 7_455 ?
C41A C51A C56A 137(2) 7_455 7_455 ?
C55A C51A C56A 36.4(17) 7_455 7_455 ?
C50A C51A C56A 152(2) . 7_455 ?
C52A C51A C56A 53.9(10) . 7_455 ?
C35A C51A C56A 56.8(10) . 7_455 ?
C40A C51A C56A 150.1(13) 7_455 7_455 ?
C54A C51A C56A 80.5(10) 7_455 7_455 ?
C42A C51A C56A 96.5(11) 7_455 7_455 ?
C54A C52A C55A 121(3) 7_455 7_455 ?
C54A C52A C60A 23.5(12) 7_455 . ?
C55A C52A C60A 143(2) 7_455 . ?
C54A C52A C53A 140(2) 7_455 . ?
C55A C52A C53A 92.4(19) 7_455 . ?
C60A C52A C53A 117.2(15) . . ?
C54A C52A C51A 100.9(19) 7_455 . ?
C55A C52A C51A 21.0(15) 7_455 . ?
C60A C52A C51A 121.6(15) . . ?
C53A C52A C51A 109.0(14) . . ?
C54A C52A C56A 160(3) 7_455 7_455 ?
C55A C52A C56A 61.6(16) 7_455 7_455 ?
C60A C52A C56A 143.5(17) . 7_455 ?
C53A C52A C56A 30.8(7) . 7_455 ?
C51A C52A C56A 78.8(12) . 7_455 ?
C54A C52A C53A 53.2(13) 7_455 7_455 ?
C55A C52A C53A 162(3) 7_455 7_455 ?
C60A C52A C53A 29.8(8) . 7_455 ?
C53A C52A C53A 87.9(14) . 7_455 ?
C51A C52A C53A 145.0(17) . 7_455 ?
C56A C52A C53A 116.7(15) 7_455 7_455 ?
C56A C53A C60A 121(3) 7_455 7_455 ?
C56A C53A C54A 142(2) 7_455 . ?
C60A C53A C54A 24.5(13) 7_455 . ?
C56A C53A C52A 84.6(18) 7_455 . ?
C60A C53A C52A 146(2) 7_455 . ?
C54A C53A C52A 122.1(15) . . ?
C56A C53A C36A 22.3(15) 7_455 . ?
C60A C53A C36A 98.8(18) 7_455 . ?
C54A C53A C36A 120.5(14) . . ?
C52A C53A C36A 104.5(13) . . ?
C56A C53A C55A 55.9(14) 7_455 7_455 ?
C60A C53A C55A 160(2) 7_455 7_455 ?
C54A C53A C55A 146.1(14) . 7_455 ?
C52A C53A C55A 28.7(8) . 7_455 ?
C36A C53A C55A 76.3(11) . 7_455 ?
C56A C53A C52A 159(3) 7_455 7_455 ?
C60A C53A C52A 55.3(12) 7_455 7_455 ?
C54A C53A C52A 30.8(9) . 7_455 ?
C52A C53A C52A 92.1(14) . 7_455 ?
C36A C53A C52A 144.6(15) . 7_455 ?
C55A C53A C52A 118.9(15) 7_455 7_455 ?
C60A C54A C52A 126(3) 7_455 7_455 ?
C60A C54A C53A 30.4(17) 7_455 . ?
C52A C54A C53A 96.0(17) 7_455 . ?
C60A C54A C39A 94(2) 7_455 . ?
C52A C54A C39A 133.4(19) 7_455 . ?
C53A C54A C39A 122.0(14) . . ?
C60A C54A C55A 151(2) 7_455 . ?
C52A C54A C55A 28.1(13) 7_455 . ?
C53A C54A C55A 122.0(13) . . ?
C39A C54A C55A 105.8(12) . . ?
C60A C54A C59A 62.5(18) 7_455 7_455 ?
C52A C54A C59A 156(2) 7_455 7_455 ?
C53A C54A C59A 90.4(13) . 7_455 ?
C39A C54A C59A 32.0(8) . 7_455 ?
C55A C54A C59A 134.3(13) . 7_455 ?
C60A C54A C51A 159(2) 7_455 7_455 ?
C52A C54A C51A 51.1(14) 7_455 7_455 ?
C53A C54A C51A 139.4(14) . 7_455 ?
C39A C54A C51A 82.6(10) . 7_455 ?
C55A C54A C51A 23.2(7) . 7_455 ?
C59A C54A C51A 111.8(11) 7_455 7_455 ?
C51A C55A C52A 136(3) 7_455 7_455 ?
C51A C55A C56A 125(2) 7_455 . ?
C52A C55A C56A 87.8(19) 7_455 . ?
C51A C55A C41A 3.4(16) 7_455 . ?
C52A C55A C41A 139(2) 7_455 . ?
C56A C55A C41A 121.9(15) . . ?
C51A C55A C54A 106(2) 7_455 . ?
C52A C55A C54A 30.5(17) 7_455 . ?
C56A C55A C54A 115.6(14) . . ?
C41A C55A C54A 109.6(12) . . ?
C51A C55A C53A 148(2) 7_455 7_455 ?
C52A C55A C53A 58.9(15) 7_455 7_455 ?
C56A C55A C53A 28.9(9) . 7_455 ?
C41A C55A C53A 145.6(14) . 7_455 ?
C54A C55A C53A 87.5(11) . 7_455 ?
C51A C55A C35A 60.9(17) 7_455 7_455 ?
C52A C55A C35A 147(2) 7_455 7_455 ?
C56A C55A C35A 65.1(11) . 7_455 ?
C41A C55A C35A 57.6(10) . 7_455 ?
C54A C55A C35A 150.2(16) . 7_455 ?
C53A C55A C35A 92.7(11) 7_455 7_455 ?
C51A C55A C36A 106(2) 7_455 7_455 ?
C52A C55A C36A 105.0(19) 7_455 7_455 ?
C56A C55A C36A 19.0(9) . 7_455 ?
C41A C55A C36A 103.0(12) . 7_455 ?
C54A C55A C36A 129.9(12) . 7_455 ?
C53A C55A C36A 46.9(7) 7_455 7_455 ?
C35A C55A C36A 46.2(7) 7_455 7_455 ?
C36A C56A C53A 134(3) 7_455 7_455 ?
C36A C56A C55A 125(2) 7_455 . ?
C53A C56A C55A 95.2(19) 7_455 . ?
C36A C56A C60A 104(2) 7_455 . ?
C53A C56A C60A 30.0(14) 7_455 . ?
C55A C56A C60A 122.3(15) . . ?
C36A C56A C57A 5.0(17) 7_455 . ?
C53A C56A C57A 137(2) 7_455 . ?
C55A C56A C57A 120.6(15) . . ?
C60A C56A C57A 107.1(12) . . ?
C36A C56A C52A 151(2) 7_455 7_455 ?
C53A C56A C52A 64.6(16) 7_455 7_455 ?
C55A C56A C52A 30.6(8) . 7_455 ?
C60A C56A C52A 92.3(13) . 7_455 ?
C57A C56A C52A 146.0(17) . 7_455 ?
C36A C56A C35A 60.2(16) 7_455 7_455 ?
C53A C56A C35A 154(3) 7_455 7_455 ?
C55A C56A C35A 65.2(11) . 7_455 ?
C60A C56A C35A 150.9(18) . 7_455 ?
C57A C56A C35A 55.8(10) . 7_455 ?
C52A C56A C35A 94.1(12) 7_455 7_455 ?
C36A C56A C51A 106.8(19) 7_455 7_455 ?
C53A C56A C51A 111(2) 7_455 7_455 ?
C55A C56A C51A 18.5(8) . 7_455 ?
C60A C56A C51A 134.6(14) . 7_455 ?
C57A C56A C51A 102.1(12) . 7_455 ?
C52A C56A C51A 47.3(8) 7_455 7_455 ?
C35A C56A C51A 47.1(7) 7_455 7_455 ?
C36A C56A C37A 24.3(15) 7_455 7_455 ?
C53A C56A C37A 110.2(18) 7_455 7_455 ?
C55A C56A C37A 140.2(16) . 7_455 ?
C60A C56A C37A 80.5(10) . 7_455 ?
C57A C56A C37A 26.6(7) . 7_455 ?
C52A C56A C37A 150.0(17) 7_455 7_455 ?
C35A C56A C37A 79.8(11) 7_455 7_455 ?
C51A C56A C37A 122.5(12) 7_455 7_455 ?
C36A C57A C37A 108(2) 7_455 7_455 ?
C36A C57A C43A 123(2) 7_455 . ?
C37A C57A C43A 120.6(19) 7_455 . ?
C36A C57A C58A 105(2) 7_455 . ?
C37A C57A C58A 3.2(12) 7_455 . ?
C43A C57A C58A 122.0(14) . . ?
C36A C57A C56A 5.5(18) 7_455 . ?
C37A C57A C56A 110.7(16) 7_455 . ?
C43A C57A C56A 117.5(14) . . ?
C58A C57A C56A 107.8(12) . . ?
C36A C57A C35A 73.1(19) 7_455 7_455 ?
C37A C57A C35A 154(2) 7_455 7_455 ?
C43A C57A C35A 49.7(10) . 7_455 ?
C58A C57A C35A 151.6(18) . 7_455 ?
C56A C57A C35A 68.3(11) . 7_455 ?
C36A C57A C17A 148(3) 7_455 7_455 ?
C37A C57A C17A 50.7(12) 7_455 7_455 ?
C43A C57A C17A 70.0(11) . 7_455 ?
C58A C57A C17A 52.4(8) . 7_455 ?
C56A C57A C17A 146.5(16) . 7_455 ?
C35A C57A C17A 114.8(13) 7_455 7_455 ?
C37A C58A C38A 147(3) 7_455 7_455 ?
C37A C58A C59A 113(3) 7_455 . ?
C38A C58A C59A 34.4(12) 7_455 . ?
C37A C58A C46A 112(3) 7_455 . ?
C38A C58A C46A 95.4(15) 7_455 . ?
C59A C58A C46A 127.1(14) . . ?
C37A C58A C57A 7(3) 7_455 . ?
C38A C58A C57A 140.6(16) 7_455 . ?
C59A C58A C57A 107.2(12) . . ?
C46A C58A C57A 115.1(12) . . ?
C37A C58A C17A 73(3) 7_455 7_455 ?
C38A C58A C17A 131.3(17) 7_455 7_455 ?
C59A C58A C17A 152.7(16) . 7_455 ?
C46A C58A C17A 38.4(8) . 7_455 ?
C57A C58A C17A 77.0(10) . 7_455 ?
C37A C58A C36A 29(2) 7_455 7_455 ?
C38A C58A C36A 118.2(15) 7_455 7_455 ?
C59A C58A C36A 84.5(11) . 7_455 ?
C46A C58A C36A 133.8(12) . 7_455 ?
C57A C58A C36A 22.7(8) . 7_455 ?
C17A C58A C36A 97.5(11) 7_455 7_455 ?
C37A C58A C19A 153(3) 7_455 7_455 ?
C38A C58A C19A 46.1(11) 7_455 7_455 ?
C59A C58A C19A 78.4(10) . 7_455 ?
C46A C58A C19A 49.4(8) . 7_455 ?
C57A C58A C19A 151.7(12) . 7_455 ?
C17A C58A C19A 86.0(9) 7_455 7_455 ?
C36A C58A C19A 147.4(11) 7_455 7_455 ?
C38A C59A C39A 113(2) 7_455 7_455 ?
C38A C59A C49A 73.4(17) 7_455 . ?
C39A C59A C49A 39.9(12) 7_455 . ?
C38A C59A C58A 44.1(13) 7_455 . ?
C39A C59A C58A 154(2) 7_455 . ?
C49A C59A C58A 114.8(14) . . ?
C38A C59A C60A 153(2) 7_455 . ?
C39A C59A C60A 87.5(18) 7_455 . ?
C49A C59A C60A 123.4(15) . . ?
C58A C59A C60A 110.6(13) . . ?
C38A C59A C37A 59.5(14) 7_455 7_455 ?
C39A C59A C37A 161(3) 7_455 7_455 ?
C49A C59A C37A 127.9(15) . 7_455 ?
C58A C59A C37A 15.5(8) . 7_455 ?
C60A C59A C37A 95.2(11) . 7_455 ?
C38A C59A C54A 161(3) 7_455 7_455 ?
C39A C59A C54A 62.5(15) 7_455 7_455 ?
C49A C59A C54A 99.1(12) . 7_455 ?
C58A C59A C54A 133.2(15) . 7_455 ?
C60A C59A C54A 25.1(7) . 7_455 ?
C37A C59A C54A 118.3(13) 7_455 7_455 ?
C54A C60A C53A 125(3) 7_455 7_455 ?
C54A C60A C52A 30.1(18) 7_455 . ?
C53A C60A C52A 95.0(17) 7_455 . ?
C54A C60A C59A 92(2) 7_455 . ?
C53A C60A C59A 135.6(19) 7_455 . ?
C52A C60A C59A 119.3(14) . . ?
C54A C60A C56A 149(2) 7_455 . ?
C53A C60A C56A 28.9(13) 7_455 . ?
C52A C60A C56A 120.7(14) . . ?
C59A C60A C56A 107.2(12) . . ?
C54A C60A C39A 61.0(16) 7_455 7_455 ?
C53A C60A C39A 159(2) 7_455 7_455 ?
C52A C60A C39A 88.9(12) . 7_455 ?
C59A C60A C39A 31.6(8) . 7_455 ?
C56A C60A C39A 136.0(13) . 7_455 ?
C54A C60A C36A 159(2) 7_455 7_455 ?
C53A C60A C36A 53.6(13) 7_455 7_455 ?
C52A C60A C36A 140.3(14) . 7_455 ?
C59A C60A C36A 82.6(10) . 7_455 ?
C56A C60A C36A 24.7(8) . 7_455 ?
C39A C60A C36A 112.7(11) 7_455 7_455 ?
C42B C1B C23B 148(5) 7_455 7_455 ?
C42B C1B C9B 99(4) 7_455 . ?
C23B C1B C9B 52.2(10) 7_455 . ?
C42B C1B C5B 131(4) 7_455 . ?
C23B C1B C5B 69.4(12) 7_455 . ?
C9B C1B C5B 119.9(14) . . ?
C42B C1B C2B 21(3) 7_455 . ?
C23B C1B C2B 157(2) 7_455 . ?
C9B C1B C2B 117.8(13) . . ?
C5B C1B C2B 110.4(12) . . ?
C42B C1B C43B 80(3) 7_455 7_455 ?
C23B C1B C43B 119.7(14) 7_455 7_455 ?
C9B C1B C43B 155.2(18) . 7_455 ?
C5B C1B C43B 52.0(9) . 7_455 ?
C2B C1B C43B 59.0(10) . 7_455 ?
C42B C1B C41B 27(3) 7_455 7_455 ?
C23B C1B C41B 121.7(14) 7_455 7_455 ?
C9B C1B C41B 72.2(10) . 7_455 ?
C5B C1B C41B 146.2(16) . 7_455 ?
C2B C1B C41B 46.0(9) . 7_455 ?
C43B C1B C41B 102.8(12) 7_455 7_455 ?
C42B C2B C41B 69.5(12) 7_455 7_455 ?
C42B C2B C12B 114.5(14) 7_455 . ?
C41B C2B C12B 45.6(9) 7_455 . ?
C42B C2B C3B 116.1(13) 7_455 . ?
C41B C2B C3B 152.1(15) 7_455 . ?
C12B C2B C3B 117.8(12) . . ?
C42B C2B C1B 6.9(9) 7_455 . ?
C41B C2B C1B 76.1(12) 7_455 . ?
C12B C2B C1B 120.6(13) . . ?
C3B C2B C1B 109.3(10) . . ?
C42B C2B C43B 69.6(10) 7_455 7_455 ?
C41B C2B C43B 134.3(15) 7_455 7_455 ?
C12B C2B C43B 153.5(14) . 7_455 ?
C3B C2B C43B 47.3(8) . 7_455 ?
C1B C2B C43B 62.7(10) . 7_455 ?
C42B C2B C55B 128.1(14) 7_455 7_455 ?
C41B C2B C55B 60.8(9) 7_455 7_455 ?
C12B C2B C55B 15.9(7) . 7_455 ?
C3B C2B C55B 102.1(11) . 7_455 ?
C1B C2B C55B 133.4(13) . 7_455 ?
C43B C2B C55B 142.5(13) 7_455 7_455 ?
C42B C2B C57B 118.2(14) 7_455 7_455 ?
C41B C2B C57B 147.1(18) 7_455 7_455 ?
C12B C2B C57B 113.1(13) . 7_455 ?
C3B C2B C57B 5.2(12) . 7_455 ?
C1B C2B C57B 111.5(12) . 7_455 ?
C43B C2B C57B 50.4(8) 7_455 7_455 ?
C55B C2B C57B 97.5(11) 7_455 7_455 ?
C42B C2B C56B 152.5(15) 7_455 7_455 ?
C41B C2B C56B 108.0(12) 7_455 7_455 ?
C12B C2B C56B 64.9(9) . 7_455 ?
C3B C2B C56B 53.5(8) . 7_455 ?
C1B C2B C56B 149.5(14) . 7_455 ?
C43B C2B C56B 98.9(11) 7_455 7_455 ?
C55B C2B C56B 48.9(7) 7_455 7_455 ?
C57B C2B C56B 49.3(7) 7_455 7_455 ?
C57B C3B C43B 127(5) 7_455 7_455 ?
C57B C3B C15B 30(4) 7_455 . ?
C43B C3B C15B 151.6(13) 7_455 . ?
C57B C3B C2B 151(6) 7_455 . ?
C43B C3B C2B 67.6(10) 7_455 . ?
C15B C3B C2B 125.1(11) . . ?
C57B C3B C4B 91(4) 7_455 . ?
C43B C3B C4B 36.3(8) 7_455 . ?
C15B C3B C4B 120.2(10) . . ?
C2B C3B C4B 103.0(10) . . ?
C57B C3B C56B 82(4) 7_455 7_455 ?
C43B C3B C56B 137.5(13) 7_455 7_455 ?
C15B C3B C56B 52.1(8) . 7_455 ?
C2B C3B C56B 74.1(10) . 7_455 ?
C4B C3B C56B 153.8(11) . 7_455 ?
C57B C3B C58B 13(5) 7_455 7_455 ?
C43B C3B C58B 113.6(11) 7_455 7_455 ?
C15B C3B C58B 42.5(8) . 7_455 ?
C2B C3B C58B 153.2(11) . 7_455 ?
C4B C3B C58B 78.4(9) . 7_455 ?
C56B C3B C58B 92.9(9) 7_455 7_455 ?
C43B C4B C44B 104.1(18) 7_455 7_455 ?
C43B C4B C18B 158.1(18) 7_455 . ?
C44B C4B C18B 77.1(12) 7_455 . ?
C43B C4B C5B 62.0(13) 7_455 . ?
C44B C4B C5B 42.0(11) 7_455 . ?
C18B C4B C5B 116.5(11) . . ?
C43B C4B C3B 53.0(13) 7_455 . ?
C44B C4B C3B 151.5(15) 7_455 . ?
C18B C4B C3B 117.3(12) . . ?
C5B C4B C3B 113.0(10) . . ?
C43B C4B C57B 65.3(12) 7_455 7_455 ?
C44B C4B C57B 157(2) 7_455 7_455 ?
C18B C4B C57B 105.0(13) . 7_455 ?
C5B C4B C57B 123.8(13) . 7_455 ?
C3B C4B C57B 12.5(9) . 7_455 ?
C43B C4B C45B 152.6(16) 7_455 7_455 ?
C44B C4B C45B 55.7(10) 7_455 7_455 ?
C18B C4B C45B 21.4(7) . 7_455 ?
C5B C4B C45B 96.2(9) . 7_455 ?
C3B C4B C45B 136.8(11) . 7_455 ?
C57B C4B C45B 125.1(14) 7_455 7_455 ?
C44B C5B C24B 92.5(14) 7_455 7_455 ?
C44B C5B C43B 78.6(13) 7_455 7_455 ?
C24B C5B C43B 158.4(17) 7_455 7_455 ?
C44B C5B C6B 82.4(14) 7_455 . ?
C24B C5B C6B 10.2(11) 7_455 . ?
C43B C5B C6B 153.4(15) 7_455 . ?
C44B C5B C1B 144.7(17) 7_455 . ?
C24B C5B C1B 113.5(15) 7_455 . ?
C43B C5B C1B 68.5(11) 7_455 . ?
C6B C5B C1B 123.1(14) . . ?
C44B C5B C4B 42.3(11) 7_455 . ?
C24B C5B C4B 132.0(14) 7_455 . ?
C43B C5B C4B 36.4(7) 7_455 . ?
C6B C5B C4B 122.6(12) . . ?
C1B C5B C4B 104.2(11) . . ?
C44B C5B C23B 152.9(17) 7_455 7_455 ?
C24B C5B C23B 66.6(11) 7_455 7_455 ?
C43B C5B C23B 114.3(11) 7_455 7_455 ?
C6B C5B C23B 76.6(11) . 7_455 ?
C1B C5B C23B 47.3(10) . 7_455 ?
C4B C5B C23B 145.8(12) . 7_455 ?
C44B C5B C42B 134.9(15) 7_455 7_455 ?
C24B C5B C42B 121.1(14) 7_455 7_455 ?
C43B C5B C42B 59.0(8) 7_455 7_455 ?
C6B C5B C42B 130.2(12) . 7_455 ?
C1B C5B C42B 9.8(9) . 7_455 ?
C4B C5B C42B 94.4(9) . 7_455 ?
C23B C5B C42B 56.1(7) 7_455 7_455 ?
C24B C6B C25B 149(4) 7_455 7_455 ?
C24B C6B C5B 26(3) 7_455 . ?
C25B C6B C5B 159(2) 7_455 . ?
C24B C6B C20B 144(4) 7_455 . ?
C25B C6B C20B 49.3(11) 7_455 . ?
C5B C6B C20B 121.1(15) . . ?
C24B C6B C7B 92(4) 7_455 . ?
C25B C6B C7B 59.4(12) 7_455 . ?
C5B C6B C7B 116.7(14) . . ?
C20B C6B C7B 105.4(13) . . ?
C24B C6B C44B 63(3) 7_455 7_455 ?
C25B C6B C44B 133.3(16) 7_455 7_455 ?
C5B C6B C44B 37.3(8) . 7_455 ?
C20B C6B C44B 85.4(12) . 7_455 ?
C7B C6B C44B 145.5(17) . 7_455 ?
C24B C6B C23B 28(3) 7_455 7_455 ?
C25B C6B C23B 122.3(17) 7_455 7_455 ?
C5B C6B C23B 53.8(9) . 7_455 ?
C20B C6B C23B 149.7(16) . 7_455 ?
C7B C6B C23B 64.1(11) . 7_455 ?
C44B C6B C23B 89.9(11) 7_455 7_455 ?
C8B C7B C7B 63.6(14) 7_455 7_455 ?
C8B C7B C8B 113.8(15) 7_455 . ?
C7B C7B C8B 50.5(11) 7_455 . ?
C8B C7B C25B 76.2(12) 7_455 7_455 ?
C7B C7B C25B 137.4(18) 7_455 7_455 ?
C8B C7B C25B 158.3(17) . 7_455 ?
C8B C7B C6B 119.7(15) 7_455 . ?
C7B C7B C6B 158.3(12) 7_455 . ?
C8B C7B C6B 119.1(14) . . ?
C25B C7B C6B 44.6(9) 7_455 . ?
C8B C7B C22B 13.5(9) 7_455 . ?
C7B C7B C22B 76.5(14) 7_455 . ?
C8B C7B C22B 126.0(14) . . ?
C25B C7B C22B 62.7(10) 7_455 . ?
C6B C7B C22B 106.3(11) . . ?
C8B C7B C24B 133.3(15) 7_455 7_455 ?
C7B C7B C24B 147.6(13) 7_455 7_455 ?
C8B C7B C24B 103.5(13) . 7_455 ?
C25B C7B C24B 59.9(9) 7_455 7_455 ?
C6B C7B C24B 15.7(7) . 7_455 ?
C22B C7B C24B 120.2(12) . 7_455 ?
C8B C7B C22B 118.3(16) 7_455 7_455 ?
C7B C7B C22B 55.5(10) 7_455 7_455 ?
C8B C7B C22B 6.2(8) . 7_455 ?
C25B C7B C22B 152.5(16) 7_455 7_455 ?
C6B C7B C22B 113.1(13) . 7_455 ?
C22B C7B C22B 129.8(12) . 7_455 ?
C24B C7B C22B 97.5(12) 7_455 7_455 ?
C8B C7B C23B 156.1(18) 7_455 7_455 ?
C7B C7B C23B 101.5(13) 7_455 7_455 ?
C8B C7B C23B 52.5(9) . 7_455 ?
C25B C7B C23B 110.7(13) 7_455 7_455 ?
C6B C7B C23B 67.0(10) . 7_455 ?
C22B C7B C23B 156.2(15) . 7_455 ?
C24B C7B C23B 51.3(8) 7_455 7_455 ?
C22B C7B C23B 46.7(7) 7_455 7_455 ?
C22B C8B C7B 132(3) 7_455 7_455 ?
C22B C8B C7B 156(3) 7_455 . ?
C7B C8B C7B 65.9(15) 7_455 . ?
C22B C8B C25B 75(3) 7_455 . ?
C7B C8B C25B 56.9(11) 7_455 . ?
C7B C8B C25B 121.1(13) . . ?
C22B C8B C9B 32(2) 7_455 . ?
C7B C8B C9B 153.2(16) 7_455 . ?
C7B C8B C9B 124.8(14) . . ?
C25B C8B C9B 102.8(10) . . ?
C22B C8B C23B 78(3) 7_455 7_455 ?
C7B C8B C23B 142.3(16) 7_455 7_455 ?
C7B C8B C23B 79.9(12) . 7_455 ?
C25B C8B C23B 144.7(12) . 7_455 ?
C9B C8B C23B 46.4(8) . 7_455 ?
C22B C8B C21B 28(2) 7_455 7_455 ?
C7B C8B C21B 105.7(14) 7_455 7_455 ?
C7B C8B C21B 152.3(14) . 7_455 ?
C25B C8B C21B 50.4(8) . 7_455 ?
C9B C8B C21B 52.4(8) . 7_455 ?
C23B C8B C21B 97.3(11) 7_455 7_455 ?
C22B C9B C23B 76.5(12) 7_455 7_455 ?
C22B C9B C1B 129.0(14) 7_455 . ?
C23B C9B C1B 54.1(12) 7_455 . ?
C22B C9B C10B 100.4(12) 7_455 . ?
C23B C9B C10B 156.8(16) 7_455 . ?
C1B C9B C10B 119.4(12) . . ?
C22B C9B C21B 63.4(10) 7_455 7_455 ?
C23B C9B C21B 135.1(15) 7_455 7_455 ?
C1B C9B C21B 148.1(15) . 7_455 ?
C10B C9B C21B 37.0(7) . 7_455 ?
C22B C9B C8B 12.9(9) 7_455 . ?
C23B C9B C8B 63.8(11) 7_455 . ?
C1B C9B C8B 116.1(12) . . ?
C10B C9B C8B 111.1(11) . . ?
C21B C9B C8B 74.7(10) 7_455 . ?
C22B C9B C42B 140.7(14) 7_455 7_455 ?
C23B C9B C42B 68.3(10) 7_455 7_455 ?
C1B C9B C42B 14.6(8) . 7_455 ?
C10B C9B C42B 105.1(11) . 7_455 ?
C21B C9B C42B 136.7(12) 7_455 7_455 ?
C8B C9B C42B 128.2(11) . 7_455 ?
C22B C9B C41B 148.6(14) 7_455 7_455 ?
C23B C9B C41B 113.2(13) 7_455 7_455 ?
C1B C9B C41B 61.4(9) . 7_455 ?
C10B C9B C41B 58.5(7) . 7_455 ?
C21B C9B C41B 93.5(9) 7_455 7_455 ?
C8B C9B C41B 149.1(12) . 7_455 ?
C42B C9B C41B 46.8(7) 7_455 7_455 ?
C22B C9B C40B 109.3(12) 7_455 7_455 ?
C23B C9B C40B 150.4(14) 7_455 7_455 ?
C1B C9B C40B 108.3(11) . 7_455 ?
C10B C9B C40B 11.1(5) . 7_455 ?
C21B C9B C40B 46.8(7) 7_455 7_455 ?
C8B C9B C40B 119.0(10) . 7_455 ?
C42B C9B C40B 94.0(9) 7_455 7_455 ?
C41B C9B C40B 47.6(5) 7_455 7_455 ?
C40B C10B C21B 139(2) 7_455 7_455 ?
C40B C10B C11B 16.3(16) 7_455 . ?
C21B C10B C11B 151.0(14) 7_455 . ?
C40B C10B C9B 138(2) 7_455 . ?
C21B C10B C9B 73.8(13) 7_455 . ?
C11B C10B C9B 122.3(10) . . ?
C40B C10B C26B 104.6(19) 7_455 . ?
C21B C10B C26B 35.7(11) 7_455 . ?
C11B C10B C26B 119.4(10) . . ?
C9B C10B C26B 108.7(10) . . ?
C40B C10B C41B 65.9(17) 7_455 7_455 ?
C21B C10B C41B 140.6(14) 7_455 7_455 ?
C11B C10B C41B 49.6(8) . 7_455 ?
C9B C10B C41B 72.9(9) . 7_455 ?
C26B C10B C41B 152.6(10) . 7_455 ?
C40B C10B C39B 22.9(16) 7_455 7_455 ?
C21B C10B C39B 116.1(13) 7_455 7_455 ?
C11B C10B C39B 36.7(7) . 7_455 ?
C9B C10B C39B 146.1(10) . 7_455 ?
C26B C10B C39B 82.8(8) . 7_455 ?
C41B C10B C39B 82.6(8) 7_455 7_455 ?
C40B C10B C22B 157.3(19) 7_455 7_455 ?
C21B C10B C22B 40.1(10) 7_455 7_455 ?
C11B C10B C22B 148.1(9) . 7_455 ?
C9B C10B C22B 33.8(7) . 7_455 ?
C26B C10B C22B 75.0(8) . 7_455 ?
C41B C10B C22B 103.7(8) 7_455 7_455 ?
C39B C10B C22B 142.4(9) 7_455 7_455 ?
C40B C11B C39B 90.8(15) 7_455 7_455 ?
C40B C11B C41B 86.9(13) 7_455 7_455 ?
C39B C11B C41B 149.9(15) 7_455 7_455 ?
C40B C11B C10B 10.3(10) 7_455 . ?
C39B C11B C10B 100.1(12) 7_455 . ?
C41B C11B C10B 76.6(10) 7_455 . ?
C40B C11B C12B 130.2(15) 7_455 . ?
C39B C11B C12B 123.7(13) 7_455 . ?
C41B C11B C12B 44.7(8) 7_455 . ?
C10B C11B C12B 120.2(10) . . ?
C40B C11B C29B 110.7(15) 7_455 . ?
C39B C11B C29B 19.9(9) 7_455 . ?
C41B C11B C29B 144.7(13) 7_455 . ?
C10B C11B C29B 119.8(11) . . ?
C12B C11B C29B 106.7(11) . . ?
C40B C11B C54B 144.2(15) 7_455 7_455 ?
C39B C11B C54B 61.1(9) 7_455 7_455 ?
C41B C11B C54B 106.2(11) 7_455 7_455 ?
C10B C11B C54B 148.0(11) . 7_455 ?
C12B C11B C54B 64.2(8) . 7_455 ?
C29B C11B C54B 42.6(8) . 7_455 ?
C40B C11B C55B 138.6(14) 7_455 7_455 ?
C39B C11B C55B 111.3(11) 7_455 7_455 ?
C41B C11B C55B 56.3(8) 7_455 7_455 ?
C10B C11B C55B 129.5(10) . 7_455 ?
C12B C11B C55B 12.6(6) . 7_455 ?
C29B C11B C55B 94.1(10) . 7_455 ?
C54B C11B C55B 51.6(6) 7_455 7_455 ?
C55B C12B C41B 158(3) 7_455 7_455 ?
C55B C12B C2B 107(3) 7_455 . ?
C41B C12B C2B 59.8(11) 7_455 . ?
C55B C12B C11B 125(3) 7_455 . ?
C41B C12B C11B 60.6(11) 7_455 . ?
C2B C12B C11B 119.5(12) . . ?
C55B C12B C13B 14(2) 7_455 . ?
C41B C12B C13B 155.8(15) 7_455 . ?
C2B C12B C13B 119.2(12) . . ?
C11B C12B C13B 110.6(10) . . ?
C55B C12B C54B 61(2) 7_455 7_455 ?
C41B C12B C54B 121.0(13) 7_455 7_455 ?
C2B C12B C54B 151.0(12) . 7_455 ?
C11B C12B C54B 64.3(8) . 7_455 ?
C13B C12B C54B 46.4(7) . 7_455 ?
C55B C12B C56B 39(2) 7_455 7_455 ?
C41B C12B C56B 124.4(14) 7_455 7_455 ?
C2B C12B C56B 68.2(10) . 7_455 ?
C11B C12B C56B 150.8(12) . 7_455 ?
C13B C12B C56B 51.6(8) . 7_455 ?
C54B C12B C56B 95.4(10) 7_455 7_455 ?
C55B C13B C54B 81.4(12) 7_455 7_455 ?
C55B C13B C14B 117.4(13) 7_455 . ?
C54B C13B C14B 144.9(13) 7_455 . ?
C55B C13B C56B 69.0(11) 7_455 7_455 ?
C54B C13B C56B 142.3(14) 7_455 7_455 ?
C14B C13B C56B 49.0(9) . 7_455 ?
C55B C13B C12B 6.5(10) 7_455 . ?
C54B C13B C12B 74.9(10) 7_455 . ?
C14B C13B C12B 122.8(11) . . ?
C56B C13B C12B 74.8(10) 7_455 . ?
C55B C13B C30B 113.3(13) 7_455 . ?
C54B C13B C30B 32.1(7) 7_455 . ?
C14B C13B C30B 119.2(11) . . ?
C56B C13B C30B 154.7(13) 7_455 . ?
C12B C13B C30B 106.8(10) . . ?
C55B C13B C53B 134.1(13) 7_455 7_455 ?
C54B C13B C53B 55.9(8) 7_455 7_455 ?
C14B C13B C53B 94.1(10) . 7_455 ?
C56B C13B C53B 136.6(12) 7_455 7_455 ?
C12B C13B C53B 127.9(10) . 7_455 ?
C30B C13B C53B 25.2(8) . 7_455 ?
C55B C13B C60B 118.7(12) 7_455 7_455 ?
C54B C13B C60B 139.1(12) 7_455 7_455 ?
C14B C13B C60B 6.0(8) . 7_455 ?
C56B C13B C60B 51.5(7) 7_455 7_455 ?
C12B C13B C60B 123.5(10) . 7_455 ?
C30B C13B C60B 114.6(11) . 7_455 ?
C53B C13B C60B 89.7(9) 7_455 7_455 ?
C55B C13B C52B 150.4(14) 7_455 7_455 ?
C54B C13B C52B 101.2(10) 7_455 7_455 ?
C14B C13B C52B 47.5(7) . 7_455 ?
C56B C13B C52B 94.0(9) 7_455 7_455 ?
C12B C13B C52B 150.4(11) . 7_455 ?
C30B C13B C52B 71.9(9) . 7_455 ?
C53B C13B C52B 46.8(6) 7_455 7_455 ?
C60B C13B C52B 43.4(6) 7_455 7_455 ?
C60B C14B C56B 120(3) 7_455 7_455 ?
C60B C14B C13B 157(3) 7_455 . ?
C56B C14B C13B 66.6(10) 7_455 . ?
C60B C14B C52B 77(2) 7_455 7_455 ?
C56B C14B C52B 146.2(13) 7_455 7_455 ?
C13B C14B C52B 87.4(10) . 7_455 ?
C60B C14B C33B 41(2) 7_455 . ?
C56B C14B C33B 152.4(13) 7_455 . ?
C13B C14B C33B 122.2(10) . . ?
C52B C14B C33B 35.5(6) 7_455 . ?
C60B C14B C15B 66(2) 7_455 . ?
C56B C14B C15B 54.9(10) 7_455 . ?
C13B C14B C15B 120.1(10) . . ?
C52B C14B C15B 137.3(10) 7_455 . ?
C33B C14B C15B 106.0(9) . . ?
C60B C14B C59B 20(2) 7_455 7_455 ?
C56B C14B C59B 100.8(11) 7_455 7_455 ?
C13B C14B C59B 152.2(10) . 7_455 ?
C52B C14B C59B 92.5(9) 7_455 7_455 ?
C33B C14B C59B 58.6(7) . 7_455 ?
C15B C14B C59B 47.6(7) . 7_455 ?
C60B C14B C55B 150(3) 7_455 7_455 ?
C56B C14B C55B 41.2(8) 7_455 7_455 ?
C13B C14B C55B 25.8(6) . 7_455 ?
C52B C14B C55B 109.3(9) 7_455 7_455 ?
C33B C14B C55B 140.0(9) . 7_455 ?
C15B C14B C55B 94.3(8) . 7_455 ?
C59B C14B C55B 133.5(8) 7_455 7_455 ?
C57B C15B C58B 78.1(13) 7_455 7_455 ?
C57B C15B C56B 76.0(13) 7_455 7_455 ?
C58B C15B C56B 148.2(15) 7_455 7_455 ?
C57B C15B C3B 8.6(11) 7_455 . ?
C58B C15B C3B 86.6(12) 7_455 . ?
C56B C15B C3B 67.6(10) 7_455 . ?
C57B C15B C60B 139.2(19) 7_455 7_455 ?
C58B C15B C60B 127.6(14) 7_455 7_455 ?
C56B C15B C60B 67.2(10) 7_455 7_455 ?
C3B C15B C60B 132.1(12) . 7_455 ?
C57B C15B C59B 140.2(19) 7_455 7_455 ?
C58B C15B C59B 67.0(9) 7_455 7_455 ?
C56B C15B C59B 127.4(13) 7_455 7_455 ?
C3B C15B C59B 146.8(12) . 7_455 ?
C60B C15B C59B 62.5(9) 7_455 7_455 ?
C57B C15B C16B 115.2(16) 7_455 . ?
C58B C15B C16B 38.8(9) 7_455 . ?
C56B C15B C16B 149.3(14) 7_455 . ?
C3B C15B C16B 123.2(11) . . ?
C60B C15B C16B 90.2(10) 7_455 . ?
C59B C15B C16B 28.2(7) 7_455 . ?
C57B C15B C14B 122.7(16) 7_455 . ?
C58B C15B C14B 144.5(13) 7_455 . ?
C56B C15B C14B 48.3(9) 7_455 . ?
C3B C15B C14B 114.8(10) . . ?
C60B C15B C14B 19.2(7) 7_455 . ?
C59B C15B C14B 81.6(9) 7_455 . ?
C16B C15B C14B 108.9(10) . . ?
C59B C16B C58B 129(2) 7_455 7_455 ?
C59B C16B C17B 156(2) 7_455 . ?
C58B C16B C17B 64.3(14) 7_455 . ?
C59B C16B C15B 73.4(16) 7_455 . ?
C58B C16B C15B 55.5(12) 7_455 . ?
C17B C16B C15B 117.2(12) . . ?
C59B C16B C34B 36.6(14) 7_455 . ?
C58B C16B C34B 156.8(18) 7_455 . ?
C17B C16B C34B 122.7(13) . . ?
C15B C16B C34B 107.5(10) . . ?
C59B C16B C49B 61.0(15) 7_455 7_455 ?
C58B C16B C49B 157.2(18) 7_455 7_455 ?
C17B C16B C49B 99.6(12) . 7_455 ?
C15B C16B C49B 130.4(12) . 7_455 ?
C34B C16B C49B 24.4(6) . 7_455 ?
C59B C16B C46B 162(2) 7_455 7_455 ?
C58B C16B C46B 50.6(11) 7_455 7_455 ?
C17B C16B C46B 13.7(8) . 7_455 ?
C15B C16B C46B 104.2(10) . 7_455 ?
C34B C16B C46B 135.1(12) . 7_455 ?
C49B C16B C46B 112.8(11) 7_455 7_455 ?
C59B C16B C60B 31.3(14) 7_455 7_455 ?
C58B C16B C60B 97.7(14) 7_455 7_455 ?
C17B C16B C60B 147.1(13) . 7_455 ?
C15B C16B C60B 43.2(7) . 7_455 ?
C34B C16B C60B 64.4(8) . 7_455 ?
C49B C16B C60B 87.9(9) 7_455 7_455 ?
C46B C16B C60B 139.4(11) 7_455 7_455 ?
C46B C17B C47B 107(3) 7_455 7_455 ?
C46B C17B C58B 90(2) 7_455 7_455 ?
C47B C17B C58B 159.8(18) 7_455 7_455 ?
C46B C17B C16B 129(3) 7_455 . ?
C47B C17B C16B 123.0(16) 7_455 . ?
C58B C17B C16B 39.5(9) 7_455 . ?
C46B C17B C18B 20(2) 7_455 . ?
C47B C17B C18B 108.8(13) 7_455 . ?
C58B C17B C18B 83.0(12) 7_455 . ?
C16B C17B C18B 120.7(13) . . ?
C46B C17B C37B 112(2) 7_455 . ?
C47B C17B C37B 9.2(14) 7_455 . ?
C58B C17B C37B 151.1(16) 7_455 . ?
C16B C17B C37B 116.6(13) . . ?
C18B C17B C37B 110.5(11) . . ?
C46B C17B C45B 24(2) 7_455 7_455 ?
C47B C17B C45B 94.1(11) 7_455 7_455 ?
C58B C17B C45B 97.3(12) 7_455 7_455 ?
C16B C17B C45B 133.4(12) . 7_455 ?
C18B C17B C45B 14.8(6) . 7_455 ?
C37B C17B C45B 96.0(9) . 7_455 ?
C46B C17B C48B 148(3) 7_455 7_455 ?
C47B C17B C48B 42.1(9) 7_455 7_455 ?
C58B C17B C48B 119.2(12) 7_455 7_455 ?
C16B C17B C48B 80.9(10) . 7_455 ?
C18B C17B C48B 141.9(12) . 7_455 ?
C37B C17B C48B 36.4(8) . 7_455 ?
C45B C17B C48B 129.2(10) 7_455 7_455 ?
C45B C18B C46B 128(2) 7_455 7_455 ?
C45B C18B C4B 105(2) 7_455 . ?
C46B C18B C4B 126.3(15) 7_455 . ?
C45B C18B C19B 22.6(17) 7_455 . ?
C46B C18B C19B 109.8(14) 7_455 . ?
C4B C18B C19B 118.5(13) . . ?
C45B C18B C17B 129(2) 7_455 . ?
C46B C18B C17B 10.8(12) 7_455 . ?
C4B C18B C17B 121.4(12) . . ?
C19B C18B C17B 108.8(11) . . ?
C45B C18B C44B 66.4(18) 7_455 7_455 ?
C46B C18B C44B 162.2(17) 7_455 7_455 ?
C4B C18B C44B 39.0(8) . 7_455 ?
C19B C18B C44B 80.6(12) . 7_455 ?
C17B C18B C44B 152.8(14) . 7_455 ?
C45B C18B C58B 167(3) 7_455 7_455 ?
C46B C18B C58B 48.6(10) 7_455 7_455 ?
C4B C18B C58B 77.8(9) . 7_455 ?
C19B C18B C58B 145.5(13) . 7_455 ?
C17B C18B C58B 44.3(8) . 7_455 ?
C44B C18B C58B 114.9(11) 7_455 7_455 ?
C45B C18B C27B 30.1(16) 7_455 7_455 ?
C46B C18B C27B 100.8(12) 7_455 7_455 ?
C4B C18B C27B 126.9(11) . 7_455 ?
C19B C18B C27B 9.0(7) . 7_455 ?
C17B C18B C27B 100.1(9) . 7_455 ?
C44B C18B C27B 89.5(10) 7_455 7_455 ?
C58B C18B C27B 139.1(11) 7_455 7_455 ?
C27B C19B C45B 158(3) 7_455 7_455 ?
C27B C19B C20B 86(2) 7_455 . ?
C45B C19B C20B 114.9(18) 7_455 . ?
C27B C19B C38B 44.2(19) 7_455 . ?
C45B C19B C38B 119.5(17) 7_455 . ?
C20B C19B C38B 120.7(13) . . ?
C27B C19B C18B 148(2) 7_455 . ?
C45B C19B C18B 15.7(12) 7_455 . ?
C20B C19B C18B 123.7(14) . . ?
C38B C19B C18B 105.4(12) . . ?
C27B C19B C26B 56.1(18) 7_455 7_455 ?
C45B C19B C26B 145.4(18) 7_455 7_455 ?
C20B C19B C26B 30.9(7) . 7_455 ?
C38B C19B C26B 91.0(11) . 7_455 ?
C18B C19B C26B 150.6(14) . 7_455 ?
C27B C19B C28B 46.9(18) 7_455 7_455 ?
C45B C19B C28B 116.4(16) 7_455 7_455 ?
C20B C19B C28B 123.9(12) . 7_455 ?
C38B C19B C28B 3.3(8) . 7_455 ?
C18B C19B C28B 102.5(10) . 7_455 ?
C26B C19B C28B 94.3(9) 7_455 7_455 ?
C27B C19B C44B 160(2) 7_455 7_455 ?
C45B C19B C44B 41.9(12) 7_455 7_455 ?
C20B C19B C44B 73.4(10) . 7_455 ?
C38B C19B C44B 148.5(13) . 7_455 ?
C18B C19B C44B 51.0(9) . 7_455 ?
C26B C19B C44B 103.5(10) 7_455 7_455 ?
C28B C19B C44B 146.9(11) 7_455 7_455 ?
C27B C19B C46B 121(2) 7_455 7_455 ?
C45B C19B C46B 41.0(11) 7_455 7_455 ?
C20B C19B C46B 146.5(13) . 7_455 ?
C38B C19B C46B 78.7(10) . 7_455 ?
C18B C19B C46B 27.1(7) . 7_455 ?
C26B C19B C46B 157.2(12) 7_455 7_455 ?
C28B C19B C46B 75.6(8) 7_455 7_455 ?
C44B C19B C46B 77.4(8) 7_455 7_455 ?
C26B C20B C25B 97.7(17) 7_455 7_455 ?
C26B C20B C19B 92.3(15) 7_455 . ?
C25B C20B C19B 160.3(18) 7_455 . ?
C26B C20B C6B 145.9(19) 7_455 . ?
C25B C20B C6B 49.1(11) 7_455 . ?
C19B C20B C6B 117.4(14) . . ?
C26B C20B C21B 32.9(12) 7_455 . ?
C25B C20B C21B 66.1(12) 7_455 . ?
C19B C20B C21B 119.3(13) . . ?
C6B C20B C21B 113.1(13) . . ?
C26B C20B C27B 68.9(12) 7_455 7_455 ?
C25B C20B C27B 162.2(17) 7_455 7_455 ?
C19B C20B C27B 23.8(8) . 7_455 ?
C6B C20B C27B 141.0(15) . 7_455 ?
C21B C20B C27B 98.3(11) . 7_455 ?
C26B C20B C24B 149.7(19) 7_455 7_455 ?
C25B C20B C24B 55.3(9) 7_455 7_455 ?
C19B C20B C24B 110.0(12) . 7_455 ?
C6B C20B C24B 8.1(9) . 7_455 ?
C21B C20B C24B 117.0(12) . 7_455 ?
C27B C20B C24B 133.4(13) 7_455 7_455 ?
C26B C20B C45B 117.1(15) 7_455 7_455 ?
C25B C20B C45B 140.0(13) 7_455 7_455 ?
C19B C20B C45B 25.1(8) . 7_455 ?
C6B C20B C45B 92.7(11) . 7_455 ?
C21B C20B C45B 140.6(12) . 7_455 ?
C27B C20B C45B 48.8(8) 7_455 7_455 ?
C24B C20B C45B 85.6(8) 7_455 7_455 ?
C26B C20B C44B 154.8(18) 7_455 7_455 ?
C25B C20B C44B 99.9(12) 7_455 7_455 ?
C19B C20B C44B 65.9(10) . 7_455 ?
C6B C20B C44B 51.7(9) . 7_455 ?
C21B C20B C44B 150.3(14) . 7_455 ?
C27B C20B C44B 89.7(10) 7_455 7_455 ?
C24B C20B C44B 44.8(6) 7_455 7_455 ?
C45B C20B C44B 41.0(5) 7_455 7_455 ?
C26B C21B C10B 107.0(16) 7_455 7_455 ?
C26B C21B C40B 92.9(14) 7_455 . ?
C10B C21B C40B 14.9(8) 7_455 . ?
C26B C21B C22B 135.8(17) 7_455 . ?
C10B C21B C22B 114.6(16) 7_455 . ?
C40B C21B C22B 126.4(14) . . ?
C26B C21B C25B 73.5(13) 7_455 7_455 ?
C10B C21B C25B 167(2) 7_455 7_455 ?
C40B C21B C25B 157.3(15) . 7_455 ?
C22B C21B C25B 62.6(10) . 7_455 ?
C26B C21B C9B 168(2) 7_455 7_455 ?
C10B C21B C9B 69.2(12) 7_455 7_455 ?
C40B C21B C9B 82.0(11) . 7_455 ?
C22B C21B C9B 45.5(9) . 7_455 ?
C25B C21B C9B 107.5(11) 7_455 7_455 ?
C26B C21B C20B 31.3(11) 7_455 . ?
C10B C21B C20B 134.2(15) 7_455 . ?
C40B C21B C20B 119.3(12) . . ?
C22B C21B C20B 104.5(12) . . ?
C25B C21B C20B 43.1(9) 7_455 . ?
C9B C21B C20B 145.5(14) 7_455 . ?
C26B C21B C8B 127.2(16) 7_455 7_455 ?
C10B C21B C8B 121.2(15) 7_455 7_455 ?
C40B C21B C8B 131.6(13) . 7_455 ?
C22B C21B C8B 9.0(8) . 7_455 ?
C25B C21B C8B 54.7(7) 7_455 7_455 ?
C9B C21B C8B 52.9(7) 7_455 7_455 ?
C20B C21B C8B 95.9(10) . 7_455 ?
C8B C22B C9B 135(3) 7_455 7_455 ?
C8B C22B C21B 143(3) 7_455 . ?
C9B C22B C21B 71.1(11) 7_455 . ?
C8B C22B C23B 83(3) 7_455 . ?
C9B C22B C23B 52.8(10) 7_455 . ?
C21B C22B C23B 120.5(13) . . ?
C8B C22B C7B 34(2) 7_455 . ?
C9B C22B C7B 156.3(16) 7_455 . ?
C21B C22B C7B 110.2(12) . . ?
C23B C22B C7B 113.6(12) . . ?
C8B C22B C25B 87(3) 7_455 7_455 ?
C9B C22B C25B 130.2(14) 7_455 7_455 ?
C21B C22B C25B 60.0(10) . 7_455 ?
C23B C22B C25B 154.9(14) . 7_455 ?
C7B C22B C25B 52.4(8) . 7_455 ?
C8B C22B C7B 18(2) 7_455 7_455 ?
C9B C22B C7B 118.1(14) 7_455 7_455 ?
C21B C22B C7B 146.9(14) . 7_455 ?
C23B C22B C7B 66.5(10) . 7_455 ?
C7B C22B C7B 48.0(12) . 7_455 ?
C25B C22B C7B 99.5(12) 7_455 7_455 ?
C8B C22B C10B 157(3) 7_455 7_455 ?
C9B C22B C10B 45.9(8) 7_455 7_455 ?
C21B C22B C10B 25.3(7) . 7_455 ?
C23B C22B C10B 96.0(10) . 7_455 ?
C7B C22B C10B 131.4(11) . 7_455 ?
C25B C22B C10B 84.6(9) 7_455 7_455 ?
C7B C22B C10B 146.2(11) 7_455 7_455 ?
C9B C23B C1B 73.7(12) 7_455 7_455 ?
C9B C23B C22B 50.6(10) 7_455 . ?
C1B C23B C22B 122.9(14) 7_455 . ?
C9B C23B C24B 160.0(18) 7_455 . ?
C1B C23B C24B 104.7(13) 7_455 . ?
C22B C23B C24B 122.7(13) . . ?
C9B C23B C5B 134.7(16) 7_455 7_455 ?
C1B C23B C5B 63.3(10) 7_455 7_455 ?
C22B C23B C5B 155.4(15) . 7_455 ?
C24B C23B C5B 41.8(8) . 7_455 ?
C9B C23B C8B 69.8(10) 7_455 7_455 ?
C1B C23B C8B 140.2(15) 7_455 7_455 ?
C22B C23B C8B 19.2(7) . 7_455 ?
C24B C23B C8B 104.2(12) . 7_455 ?
C5B C23B C8B 142.2(14) 7_455 7_455 ?
C9B C23B C42B 67.1(11) 7_455 . ?
C1B C23B C42B 7.7(11) 7_455 . ?
C22B C23B C42B 115.5(12) . . ?
C24B C23B C42B 109.5(12) . . ?
C5B C23B C42B 68.9(10) 7_455 . ?
C8B C23B C42B 132.6(13) 7_455 . ?
C9B C23B C7B 116.2(14) 7_455 7_455 ?
C1B C23B C7B 152.7(16) 7_455 7_455 ?
C22B C23B C7B 66.8(10) . 7_455 ?
C24B C23B C7B 56.8(9) . 7_455 ?
C5B C23B C7B 97.6(10) 7_455 7_455 ?
C8B C23B C7B 47.7(8) 7_455 7_455 ?
C42B C23B C7B 151.2(14) . 7_455 ?
C9B C23B C6B 157.0(17) 7_455 7_455 ?
C1B C23B C6B 112.2(13) 7_455 7_455 ?
C22B C23B C6B 115.0(12) . 7_455 ?
C24B C23B C6B 7.9(8) . 7_455 ?
C5B C23B C6B 49.6(7) 7_455 7_455 ?
C8B C23B C6B 96.3(11) 7_455 7_455 ?
C42B C23B C6B 116.6(12) . 7_455 ?
C7B C23B C6B 48.9(7) 7_455 7_455 ?
C6B C24B C5B 144(4) 7_455 7_455 ?
C6B C24B C25B 22(3) 7_455 . ?
C5B C24B C25B 154.8(16) 7_455 . ?
C6B C24B C23B 144(4) 7_455 . ?
C5B C24B C23B 71.5(12) 7_455 . ?
C25B C24B C23B 122.9(12) . . ?
C6B C24B C44B 102(3) 7_455 . ?
C5B C24B C44B 42.0(10) 7_455 . ?
C25B C24B C44B 115.7(12) . . ?
C23B C24B C44B 111.6(12) . . ?
C6B C24B C7B 72(3) 7_455 7_455 ?
C5B C24B C7B 140.8(15) 7_455 7_455 ?
C25B C24B C7B 51.7(8) . 7_455 ?
C23B C24B C7B 71.9(11) . 7_455 ?
C44B C24B C7B 154.3(15) . 7_455 ?
C6B C24B C20B 28(3) 7_455 7_455 ?
C5B C24B C20B 119.3(14) 7_455 7_455 ?
C25B C24B C20B 37.6(8) . 7_455 ?
C23B C24B C20B 149.7(13) . 7_455 ?
C44B C24B C20B 78.2(10) . 7_455 ?
C7B C24B C20B 87.3(10) 7_455 7_455 ?
C20B C25B C6B 81.6(14) 7_455 7_455 ?
C20B C25B C7B 147.6(17) 7_455 7_455 ?
C6B C25B C7B 76.1(12) 7_455 7_455 ?
C20B C25B C24B 87.1(12) 7_455 . ?
C6B C25B C24B 8.6(12) 7_455 . ?
C7B C25B C24B 68.4(11) 7_455 . ?
C20B C25B C21B 70.8(10) 7_455 7_455 ?
C6B C25B C21B 147.4(16) 7_455 7_455 ?
C7B C25B C21B 119.8(14) 7_455 7_455 ?
C24B C25B C21B 147.4(14) . 7_455 ?
C20B C25B C26B 35.5(9) 7_455 . ?
C6B C25B C26B 116.8(14) 7_455 . ?
C7B C25B C26B 150.0(14) 7_455 . ?
C24B C25B C26B 121.4(11) . . ?
C21B C25B C26B 36.0(9) 7_455 . ?
C20B C25B C8B 140.6(14) 7_455 . ?
C6B C25B C8B 121.9(14) 7_455 . ?
C7B C25B C8B 46.9(10) 7_455 . ?
C24B C25B C8B 113.6(10) . . ?
C21B C25B C8B 74.9(9) 7_455 . ?
C26B C25B C8B 110.3(11) . . ?
C20B C25B C22B 126.3(14) 7_455 7_455 ?
C6B C25B C22B 139.0(15) 7_455 7_455 ?
C7B C25B C22B 65.0(10) 7_455 7_455 ?
C24B C25B C22B 130.4(11) . 7_455 ?
C21B C25B C22B 57.5(8) 7_455 7_455 ?
C26B C25B C22B 93.3(10) . 7_455 ?
C8B C25B C22B 18.1(7) . 7_455 ?
C20B C26B C21B 115.8(19) 7_455 7_455 ?
C20B C26B C27B 76.9(15) 7_455 . ?
C21B C26B C27B 150.7(18) 7_455 . ?
C20B C26B C25B 46.8(13) 7_455 . ?
C21B C26B C25B 70.5(13) 7_455 . ?
C27B C26B C25B 122.6(12) . . ?
C20B C26B C10B 146.8(18) 7_455 . ?
C21B C26B C10B 37.3(10) 7_455 . ?
C27B C26B C10B 118.7(11) . . ?
C25B C26B C10B 106.9(10) . . ?
C20B C26B C19B 56.8(13) 7_455 7_455 ?
C21B C26B C19B 150.5(18) 7_455 7_455 ?
C27B C26B C19B 20.5(8) . 7_455 ?
C25B C26B C19B 102.0(11) . 7_455 ?
C10B C26B C19B 132.4(11) . 7_455 ?
C20B C26B C40B 152.0(19) 7_455 7_455 ?
C21B C26B C40B 55.1(11) 7_455 7_455 ?
C27B C26B C40B 100.8(10) . 7_455 ?
C25B C26B C40B 122.8(11) . 7_455 ?
C10B C26B C40B 18.1(5) . 7_455 ?
C19B C26B C40B 116.0(10) 7_455 7_455 ?
C19B C27B C38B 114(2) 7_455 7_455 ?
C19B C27B C26B 103(2) 7_455 . ?
C38B C27B C26B 123.2(16) 7_455 . ?
C19B C27B C45B 13.0(18) 7_455 . ?
C38B C27B C45B 104.7(14) 7_455 . ?
C26B C27B C45B 116.4(12) . . ?
C19B C27B C28B 116(2) 7_455 . ?
C38B C27B C28B 3.3(12) 7_455 . ?
C26B C27B C28B 123.9(13) . . ?
C45B C27B C28B 106.5(11) . . ?
C19B C27B C20B 69.9(19) 7_455 7_455 ?
C38B C27B C20B 145.7(18) 7_455 7_455 ?
C26B C27B C20B 34.2(8) . 7_455 ?
C45B C27B C20B 82.7(11) . 7_455 ?
C28B C27B C20B 148.1(14) . 7_455 ?
C19B C27B C18B 22.6(18) 7_455 7_455 ?
C38B C27B C18B 92.4(13) 7_455 7_455 ?
C26B C27B C18B 123.7(11) . 7_455 ?
C45B C27B C18B 12.5(7) . 7_455 ?
C28B C27B C18B 94.3(9) . 7_455 ?
C20B C27B C18B 91.6(10) 7_455 7_455 ?
C19B C27B C39B 140(2) 7_455 7_455 ?
C38B C27B C39B 42.8(10) 7_455 7_455 ?
C26B C27B C39B 81.2(10) . 7_455 ?
C45B C27B C39B 138.3(12) . 7_455 ?
C28B C27B C39B 42.9(8) . 7_455 ?
C20B C27B C39B 110.9(11) 7_455 7_455 ?
C18B C27B C39B 126.5(10) 7_455 7_455 ?
C38B C28B C37B 112(4) 7_455 7_455 ?
C38B C28B C39B 89(3) 7_455 7_455 ?
C37B C28B C39B 130.4(13) 7_455 7_455 ?
C38B C28B C29B 110(4) 7_455 . ?
C37B C28B C29B 114.3(13) 7_455 . ?
C39B C28B C29B 21.9(9) 7_455 . ?
C38B C28B C47B 103(3) 7_455 . ?
C37B C28B C47B 13.9(10) 7_455 . ?
C39B C28B C47B 143.0(13) 7_455 . ?
C29B C28B C47B 128.1(12) . . ?
C38B C28B C27B 10(4) 7_455 . ?
C37B C28B C27B 119.0(12) 7_455 . ?
C39B C28B C27B 89.5(12) 7_455 . ?
C29B C28B C27B 111.3(12) . . ?
C47B C28B C27B 108.0(11) . . ?
C38B C28B C19B 13(3) 7_455 7_455 ?
C37B C28B C19B 102.0(10) 7_455 7_455 ?
C39B C28B C19B 101.7(11) 7_455 7_455 ?
C29B C28B C19B 122.7(12) . 7_455 ?
C47B C28B C19B 91.2(10) . 7_455 ?
C27B C28B C19B 17.1(7) . 7_455 ?
C39B C29B C54B 122(3) 7_455 7_455 ?
C39B C29B C28B 77(2) 7_455 . ?
C54B C29B C28B 140.1(16) 7_455 . ?
C39B C29B C30B 148(4) 7_455 . ?
C54B C29B C30B 32.5(8) 7_455 . ?
C28B C29B C30B 112.7(12) . . ?
C39B C29B C11B 50(2) 7_455 . ?
C54B C29B C11B 77.3(11) 7_455 . ?
C28B C29B C11B 126.6(14) . . ?
C30B C29B C11B 109.6(11) . . ?
C39B C29B C38B 65(2) 7_455 7_455 ?
C54B C29B C38B 143.2(17) 7_455 7_455 ?
C28B C29B C38B 13.1(8) . 7_455 ?
C30B C29B C38B 121.3(13) . 7_455 ?
C11B C29B C38B 113.6(13) . 7_455 ?
C39B C29B C40B 26(2) 7_455 7_455 ?
C54B C29B C40B 98.7(12) 7_455 7_455 ?
C28B C29B C40B 102.3(11) . 7_455 ?
C30B C29B C40B 129.2(11) . 7_455 ?
C11B C29B C40B 24.4(6) . 7_455 ?
C38B C29B C40B 89.3(10) 7_455 7_455 ?
C53B C30B C54B 142(2) 7_455 7_455 ?
C53B C30B C31B 24.0(13) 7_455 . ?
C54B C30B C31B 153(2) 7_455 . ?
C53B C30B C29B 143.7(19) 7_455 . ?
C54B C30B C29B 50.9(13) 7_455 . ?
C31B C30B C29B 124.0(12) . . ?
C53B C30B C13B 93.3(17) 7_455 . ?
C54B C30B C13B 55.8(12) 7_455 . ?
C31B C30B C13B 116.6(12) . . ?
C29B C30B C13B 106.3(11) . . ?
C53B C30B C36B 49.2(14) 7_455 7_455 ?
C54B C30B C36B 138.6(18) 7_455 7_455 ?
C31B C30B C36B 26.2(8) . 7_455 ?
C29B C30B C36B 97.9(9) . 7_455 ?
C13B C30B C36B 135.5(12) . 7_455 ?
C53B C30B C39B 141.0(17) 7_455 7_455 ?
C54B C30B C39B 46.0(12) 7_455 7_455 ?
C31B C30B C39B 124.5(11) . 7_455 ?
C29B C30B C39B 8.4(10) . 7_455 ?
C13B C30B C39B 100.2(10) . 7_455 ?
C36B C30B C39B 99.1(9) 7_455 7_455 ?
C53B C30B C52B 28.6(14) 7_455 7_455 ?
C54B C30B C52B 116.0(16) 7_455 7_455 ?
C31B C30B C52B 52.1(9) . 7_455 ?
C29B C30B C52B 149.0(13) . 7_455 ?
C13B C30B C52B 64.7(8) . 7_455 ?
C36B C30B C52B 75.2(8) 7_455 7_455 ?
C39B C30B C52B 141.2(10) 7_455 7_455 ?
C53B C31B C36B 126(2) 7_455 7_455 ?
C53B C31B C30B 21.5(13) 7_455 . ?
C36B C31B C30B 106.9(17) 7_455 . ?
C53B C31B C32B 103.5(17) 7_455 . ?
C36B C31B C32B 116.5(16) 7_455 . ?
C30B C31B C32B 124.3(13) . . ?
C53B C31B C48B 138(2) 7_455 . ?
C36B C31B C48B 12.5(12) 7_455 . ?
C30B C31B C48B 119.3(12) . . ?
C32B C31B C48B 105.5(11) . . ?
C53B C31B C52B 64.0(14) 7_455 7_455 ?
C36B C31B C52B 146.2(16) 7_455 7_455 ?
C30B C31B C52B 85.2(11) . 7_455 ?
C32B C31B C52B 39.7(8) . 7_455 ?
C48B C31B C52B 139.8(12) . 7_455 ?
C53B C31B C35B 148(2) 7_455 7_455 ?
C36B C31B C35B 63.1(13) 7_455 7_455 ?
C30B C31B C35B 153.7(14) . 7_455 ?
C32B C31B C35B 54.2(8) . 7_455 ?
C48B C31B C35B 51.5(8) . 7_455 ?
C52B C31B C35B 92.0(9) 7_455 7_455 ?
C53B C31B C51B 108.5(16) 7_455 7_455 ?
C36B C31B C51B 108.1(15) 7_455 7_455 ?
C30B C31B C51B 128.2(11) . 7_455 ?
C32B C31B C51B 8.8(7) . 7_455 ?
C48B C31B C51B 97.5(10) . 7_455 ?
C52B C31B C51B 45.8(6) 7_455 7_455 ?
C35B C31B C51B 46.6(6) 7_455 7_455 ?
C51B C32B C52B 118(2) 7_455 7_455 ?
C51B C32B C33B 79.1(18) 7_455 . ?
C52B C32B C33B 39.7(9) 7_455 . ?
C51B C32B C35B 83.5(18) 7_455 7_455 ?
C52B C32B C35B 144.0(14) 7_455 7_455 ?
C33B C32B C35B 151.6(12) . 7_455 ?
C51B C32B C31B 151(2) 7_455 . ?
C52B C32B C31B 79.5(11) 7_455 . ?
C33B C32B C31B 118.2(11) . . ?
C35B C32B C31B 70.8(10) 7_455 . ?
C51B C32B C50B 44.2(17) 7_455 . ?
C52B C32B C50B 152.3(14) 7_455 . ?
C33B C32B C50B 120.7(11) . . ?
C35B C32B C50B 39.5(7) 7_455 . ?
C31B C32B C50B 109.8(11) . . ?
C51B C32B C53B 156(2) 7_455 7_455 ?
C52B C32B C53B 54.3(9) 7_455 7_455 ?
C33B C32B C53B 92.9(9) . 7_455 ?
C35B C32B C53B 93.9(9) 7_455 7_455 ?
C31B C32B C53B 25.4(7) . 7_455 ?
C50B C32B C53B 130.3(10) . 7_455 ?
C51B C32B C36B 129(2) 7_455 7_455 ?
C52B C32B C36B 98.8(11) 7_455 7_455 ?
C33B C32B C36B 134.0(10) . 7_455 ?
C35B C32B C36B 48.8(7) 7_455 7_455 ?
C31B C32B C36B 22.5(7) . 7_455 ?
C50B C32B C36B 87.4(8) . 7_455 ?
C53B C32B C36B 45.3(6) 7_455 7_455 ?
C51B C32B C50B 12.4(15) 7_455 7_455 ?
C52B C32B C50B 106.6(12) 7_455 7_455 ?
C33B C32B C50B 68.7(8) . 7_455 ?
C35B C32B C50B 90.7(10) 7_455 7_455 ?
C31B C32B C50B 150.4(11) . 7_455 ?
C50B C32B C50B 52.6(9) . 7_455 ?
C53B C32B C50B 145.3(10) 7_455 7_455 ?
C36B C32B C50B 131.7(10) 7_455 7_455 ?
C52B C33B C60B 87.8(14) 7_455 7_455 ?
C52B C33B C32B 49.7(11) 7_455 . ?
C60B C33B C32B 135.0(13) 7_455 . ?
C52B C33B C51B 75.7(12) 7_455 7_455 ?
C60B C33B C51B 153.4(14) 7_455 7_455 ?
C32B C33B C51B 26.4(7) . 7_455 ?
C52B C33B C14B 71.1(12) 7_455 . ?
C60B C33B C14B 16.9(8) 7_455 . ?
C32B C33B C14B 119.3(10) . . ?
C51B C33B C14B 141.9(11) 7_455 . ?
C52B C33B C34B 155.5(15) 7_455 . ?
C60B C33B C34B 93.4(11) 7_455 . ?
C32B C33B C34B 118.9(11) . . ?
C51B C33B C34B 93.3(10) 7_455 . ?
C14B C33B C34B 109.5(9) . . ?
C52B C33B C59B 140.4(15) 7_455 7_455 ?
C60B C33B C59B 58.1(9) 7_455 7_455 ?
C32B C33B C59B 147.6(11) . 7_455 ?
C51B C33B C59B 126.1(11) 7_455 7_455 ?
C14B C33B C59B 74.5(8) . 7_455 ?
C34B C33B C59B 35.5(6) . 7_455 ?
C52B C33B C50B 117.9(14) 7_455 7_455 ?
C60B C33B C50B 137.5(12) 7_455 7_455 ?
C32B C33B C50B 70.6(8) . 7_455 ?
C51B C33B C50B 44.4(7) 7_455 7_455 ?
C14B C33B C50B 148.3(9) . 7_455 ?
C34B C33B C50B 49.0(7) . 7_455 ?
C59B C33B C50B 83.4(7) 7_455 7_455 ?
C49B C34B C59B 114(2) 7_455 7_455 ?
C49B C34B C35B 35.3(16) 7_455 . ?
C59B C34B C35B 143.7(13) 7_455 . ?
C49B C34B C16B 89.0(18) 7_455 . ?
C59B C34B C16B 25.1(9) 7_455 . ?
C35B C34B C16B 119.9(10) . . ?
C49B C34B C33B 155(2) 7_455 . ?
C59B C34B C33B 84.5(11) 7_455 . ?
C35B C34B C33B 120.5(10) . . ?
C16B C34B C33B 108.0(10) . . ?
C49B C34B C50B 74.2(17) 7_455 7_455 ?
C59B C34B C50B 158.9(14) 7_455 7_455 ?
C35B C34B C50B 39.1(7) . 7_455 ?
C16B C34B C50B 152.5(12) . 7_455 ?
C33B C34B C50B 82.9(9) . 7_455 ?
C49B C34B C60B 155.1(19) 7_455 7_455 ?
C59B C34B C60B 48.6(9) 7_455 7_455 ?
C35B C34B C60B 146.7(10) . 7_455 ?
C16B C34B C60B 72.0(9) . 7_455 ?
C33B C34B C60B 36.1(7) . 7_455 ?
C50B C34B C60B 116.2(9) 7_455 7_455 ?
C49B C34B C48B 13.5(16) 7_455 7_455 ?
C59B C34B C48B 103.9(11) 7_455 7_455 ?
C35B C34B C48B 41.8(7) . 7_455 ?
C16B C34B C48B 78.9(9) . 7_455 ?
C33B C34B C48B 152.2(10) . 7_455 ?
C50B C34B C48B 80.5(8) 7_455 7_455 ?
C60B C34B C48B 141.5(9) 7_455 7_455 ?
C49B C35B C50B 98.8(16) 7_455 7_455 ?
C49B C35B C48B 72.7(12) 7_455 7_455 ?
C50B C35B C48B 165.6(17) 7_455 7_455 ?
C49B C35B C34B 23.7(10) 7_455 . ?
C50B C35B C34B 75.4(12) 7_455 . ?
C48B C35B C34B 95.0(11) 7_455 . ?
C49B C35B C32B 162.8(17) 7_455 7_455 ?
C50B C35B C32B 72.4(11) 7_455 7_455 ?
C48B C35B C32B 112.4(12) 7_455 7_455 ?
C34B C35B C32B 143.0(11) . 7_455 ?
C49B C35B C36B 98.9(13) 7_455 . ?
C50B C35B C36B 152.9(15) 7_455 . ?
C48B C35B C36B 27.6(8) 7_455 . ?
C34B C35B C36B 119.3(10) . . ?
C32B C35B C36B 84.9(10) 7_455 . ?
C49B C35B C51B 142.9(15) 7_455 . ?
C50B C35B C51B 47.4(11) 7_455 . ?
C48B C35B C51B 135.9(12) 7_455 . ?
C34B C35B C51B 119.7(10) . . ?
C32B C35B C51B 25.1(7) 7_455 . ?
C36B C35B C51B 108.6(10) . . ?
C49B C35B C31B 128.9(14) 7_455 7_455 ?
C50B C35B C31B 126.6(14) 7_455 7_455 ?
C48B C35B C31B 57.7(8) 7_455 7_455 ?
C34B C35B C31B 146.5(11) . 7_455 ?
C32B C35B C31B 54.9(7) 7_455 7_455 ?
C36B C35B C31B 30.3(8) . 7_455 ?
C51B C35B C31B 79.5(9) . 7_455 ?
C48B C36B C31B 152(3) 7_455 7_455 ?
C48B C36B C37B 59.5(18) 7_455 . ?
C31B C36B C37B 147.7(18) 7_455 . ?
C48B C36B C53B 172(2) 7_455 . ?
C31B C36B C53B 26.0(12) 7_455 . ?
C37B C36B C53B 121.8(13) . . ?
C48B C36B C35B 67.4(17) 7_455 . ?
C31B C36B C35B 86.6(15) 7_455 . ?
C37B C36B C35B 119.4(12) . . ?
C53B C36B C35B 107.3(11) . . ?
C48B C36B C47B 52.1(16) 7_455 7_455 ?
C31B C36B C47B 155.0(18) 7_455 7_455 ?
C37B C36B C47B 7.4(10) . 7_455 ?
C53B C36B C47B 129.1(12) . 7_455 ?
C35B C36B C47B 113.0(11) . 7_455 ?
C48B C36B C30B 160(2) 7_455 7_455 ?
C31B C36B C30B 46.9(12) 7_455 7_455 ?
C37B C36B C30B 101.0(11) . 7_455 ?
C53B C36B C30B 21.8(7) . 7_455 ?
C35B C36B C30B 127.8(11) . 7_455 ?
C47B C36B C30B 108.4(10) 7_455 7_455 ?
C48B C36B C49B 39.6(15) 7_455 7_455 ?
C31B C36B C49B 116.2(15) 7_455 7_455 ?
C37B C36B C49B 90.0(11) . 7_455 ?
C53B C36B C49B 133.9(11) . 7_455 ?
C35B C36B C49B 30.0(7) . 7_455 ?
C47B C36B C49B 83.3(9) 7_455 7_455 ?
C30B C36B C49B 149.9(11) 7_455 7_455 ?
C48B C36B C32B 113.8(18) 7_455 7_455 ?
C31B C36B C32B 41.0(12) 7_455 7_455 ?
C37B C36B C32B 152.8(13) . 7_455 ?
C53B C36B C32B 61.3(8) . 7_455 ?
C35B C36B C32B 46.3(7) . 7_455 ?
C47B C36B C32B 150.9(11) 7_455 7_455 ?
C30B C36B C32B 82.7(8) 7_455 7_455 ?
C49B C36B C32B 75.4(7) 7_455 7_455 ?
C47B C37B C48B 113(4) 7_455 7_455 ?
C47B C37B C28B 104(4) 7_455 7_455 ?
C48B C37B C28B 143.1(17) 7_455 7_455 ?
C47B C37B C36B 142(4) 7_455 . ?
C48B C37B C36B 29.2(9) 7_455 . ?
C28B C37B C36B 113.8(14) 7_455 . ?
C47B C37B C17B 32(5) 7_455 . ?
C48B C37B C17B 97.0(14) 7_455 . ?
C28B C37B C17B 115.5(12) 7_455 . ?
C36B C37B C17B 122.0(13) . . ?
C47B C37B C38B 95(4) 7_455 . ?
C48B C37B C38B 150.7(18) 7_455 . ?
C28B C37B C38B 13.3(8) 7_455 . ?
C36B C37B C38B 122.3(15) . . ?
C17B C37B C38B 102.7(12) . . ?
C47B C37B C46B 27(5) 7_455 7_455 ?
C48B C37B C46B 113.8(15) 7_455 7_455 ?
C28B C37B C46B 99.2(11) 7_455 7_455 ?
C36B C37B C46B 137.5(14) . 7_455 ?
C17B C37B C46B 16.8(7) . 7_455 ?
C38B C37B C46B 86.7(10) . 7_455 ?
C28B C38B C27B 167(5) 7_455 7_455 ?
C28B C38B C39B 76(3) 7_455 . ?
C27B C38B C39B 104.7(16) 7_455 . ?
C28B C38B C19B 164(4) 7_455 . ?
C27B C38B C19B 21.9(10) 7_455 . ?
C39B C38B C19B 120.4(15) . . ?
C28B C38B C37B 54(3) 7_455 . ?
C27B C38B C37B 134.1(16) 7_455 . ?
C39B C38B C37B 113.6(14) . . ?
C19B C38B C37B 112.3(13) . . ?
C28B C38B C29B 57(3) 7_455 7_455 ?
C27B C38B C29B 124.2(17) 7_455 7_455 ?
C39B C38B C29B 19.5(9) . 7_455 ?
C19B C38B C29B 138.9(16) . 7_455 ?
C37B C38B C29B 96.0(13) . 7_455 ?
C28B C38B C47B 64(3) 7_455 7_455 ?
C27B C38B C47B 122.7(16) 7_455 7_455 ?
C39B C38B C47B 126.8(14) . 7_455 ?
C19B C38B C47B 101.5(12) . 7_455 ?
C37B C38B C47B 13.1(9) . 7_455 ?
C29B C38B C47B 109.0(13) 7_455 7_455 ?
C29B C39B C11B 110(3) 7_455 7_455 ?
C29B C39B C28B 81(2) 7_455 7_455 ?
C11B C39B C28B 166.3(17) 7_455 7_455 ?
C29B C39B C38B 96(3) 7_455 . ?
C11B C39B C38B 151.4(17) 7_455 . ?
C28B C39B C38B 15.4(8) 7_455 . ?
C29B C39B C40B 145(3) 7_455 . ?
C11B C39B C40B 35.4(8) 7_455 . ?
C28B C39B C40B 132.6(13) 7_455 . ?
C38B C39B C40B 117.3(13) . . ?
C29B C39B C54B 40(2) 7_455 . ?
C11B C39B C54B 74.6(11) 7_455 . ?
C28B C39B C54B 112.5(13) 7_455 . ?
C38B C39B C54B 124.1(14) . . ?
C40B C39B C54B 107.3(12) . . ?
C29B C39B C30B 24(3) 7_455 7_455 ?
C11B C39B C30B 96.9(11) 7_455 7_455 ?
C28B C39B C30B 90.4(10) 7_455 7_455 ?
C38B C39B C30B 103.0(12) . 7_455 ?
C40B C39B C30B 128.5(11) . 7_455 ?
C54B C39B C30B 22.3(6) . 7_455 ?
C29B C39B C10B 152(3) 7_455 7_455 ?
C11B C39B C10B 43.2(8) 7_455 7_455 ?
C28B C39B C10B 124.5(11) 7_455 7_455 ?
C38B C39B C10B 109.1(11) . 7_455 ?
C40B C39B C10B 8.3(6) . 7_455 ?
C54B C39B C10B 113.0(11) . 7_455 ?
C30B C39B C10B 133.1(10) 7_455 7_455 ?
C29B C39B C27B 128(3) 7_455 7_455 ?
C11B C39B C27B 120.5(13) 7_455 7_455 ?
C28B C39B C27B 47.6(7) 7_455 7_455 ?
C38B C39B C27B 32.5(8) . 7_455 ?
C40B C39B C27B 85.2(9) . 7_455 ?
C54B C39B C27B 148.8(13) . 7_455 ?
C30B C39B C27B 132.3(11) 7_455 7_455 ?
C10B C39B C27B 77.3(7) 7_455 7_455 ?
C10B C40B C11B 153(3) 7_455 7_455 ?
C10B C40B C21B 26.1(15) 7_455 . ?
C11B C40B C21B 164.6(17) 7_455 . ?
C10B C40B C39B 149(2) 7_455 . ?
C11B C40B C39B 53.8(13) 7_455 . ?
C21B C40B C39B 122.8(12) . . ?
C10B C40B C41B 94.8(19) 7_455 . ?
C11B C40B C41B 58.6(12) 7_455 . ?
C21B C40B C41B 114.6(12) . . ?
C39B C40B C41B 106.7(11) . . ?
C10B C40B C26B 57.3(16) 7_455 7_455 ?
C11B C40B C26B 146.1(15) 7_455 7_455 ?
C21B C40B C26B 32.0(8) . 7_455 ?
C39B C40B C26B 92.8(9) . 7_455 ?
C41B C40B C26B 142.2(11) . 7_455 ?
C10B C40B C9B 30.7(15) 7_455 7_455 ?
C11B C40B C9B 123.1(14) 7_455 7_455 ?
C21B C40B C9B 51.2(9) . 7_455 ?
C39B C40B C9B 151.8(11) . 7_455 ?
C41B C40B C9B 64.7(9) . 7_455 ?
C26B C40B C9B 82.7(8) 7_455 7_455 ?
C10B C40B C29B 156(2) 7_455 7_455 ?
C11B C40B C29B 44.9(11) 7_455 7_455 ?
C21B C40B C29B 130.8(11) . 7_455 ?
C39B C40B C29B 9.0(7) . 7_455 ?
C41B C40B C29B 98.3(9) . 7_455 ?
C26B C40B C29B 101.5(9) 7_455 7_455 ?
C9B C40B C29B 150.1(9) 7_455 7_455 ?
C12B C41B C2B 74.6(12) 7_455 7_455 ?
C12B C41B C11B 74.7(11) 7_455 7_455 ?
C2B C41B C11B 147.5(15) 7_455 7_455 ?
C12B C41B C42B 124.7(14) 7_455 . ?
C2B C41B C42B 50.8(10) 7_455 . ?
C11B C41B C42B 153.6(14) 7_455 . ?
C12B C41B C55B 6.7(10) 7_455 . ?
C2B C41B C55B 71.1(10) 7_455 . ?
C11B C41B C55B 77.2(11) 7_455 . ?
C42B C41B C55B 120.1(12) . . ?
C12B C41B C40B 108.3(13) 7_455 . ?
C2B C41B C40B 161.7(15) 7_455 . ?
C11B C41B C40B 34.5(7) 7_455 . ?
C42B C41B C40B 120.8(13) . . ?
C55B C41B C40B 109.7(11) . . ?
C12B C41B C10B 127.1(13) 7_455 7_455 ?
C2B C41B C10B 149.8(14) 7_455 7_455 ?
C11B C41B C10B 53.7(7) 7_455 7_455 ?
C42B C41B C10B 102.1(11) . 7_455 ?
C55B C41B C10B 127.7(11) . 7_455 ?
C40B C41B C10B 19.3(5) . 7_455 ?
C12B C41B C1B 131.2(13) 7_455 7_455 ?
C2B C41B C1B 58.0(9) 7_455 7_455 ?
C11B C41B C1B 146.6(13) 7_455 7_455 ?
C42B C41B C1B 7.4(9) . 7_455 ?
C55B C41B C1B 126.2(11) . 7_455 ?
C40B C41B C1B 113.4(12) . 7_455 ?
C10B C41B C1B 94.7(10) 7_455 7_455 ?
C12B C41B C9B 163.0(15) 7_455 7_455 ?
C2B C41B C9B 104.1(11) 7_455 7_455 ?
C11B C41B C9B 102.1(10) 7_455 7_455 ?
C42B C41B C9B 53.7(9) . 7_455 ?
C55B C41B C9B 156.9(13) . 7_455 ?
C40B C41B C9B 67.7(8) . 7_455 ?
C10B C41B C9B 48.6(6) 7_455 7_455 ?
C1B C41B C9B 46.4(7) 7_455 7_455 ?
C1B C42B C2B 152(4) 7_455 7_455 ?
C1B C42B C41B 145(4) 7_455 . ?
C2B C42B C41B 59.6(10) 7_455 . ?
C1B C42B C23B 24(4) 7_455 . ?
C2B C42B C23B 159.5(16) 7_455 . ?
C41B C42B C23B 121.9(12) . . ?
C1B C42B C43B 86(3) 7_455 . ?
C2B C42B C43B 66.5(11) 7_455 . ?
C41B C42B C43B 122.5(12) . . ?
C23B C42B C43B 101.9(11) . . ?
C1B C42B C9B 66(3) 7_455 7_455 ?
C2B C42B C9B 138.0(14) 7_455 7_455 ?
C41B C42B C9B 79.4(10) . 7_455 ?
C23B C42B C9B 44.6(8) . 7_455 ?
C43B C42B C9B 142.9(12) . 7_455 ?
C1B C42B C5B 40(3) 7_455 7_455 ?
C2B C42B C5B 113.3(12) 7_455 7_455 ?
C41B C42B C5B 153.7(13) . 7_455 ?
C23B C42B C5B 55.1(8) . 7_455 ?
C43B C42B C5B 47.4(8) . 7_455 ?
C9B C42B C5B 99.1(10) 7_455 7_455 ?
C4B C43B C3B 90.6(15) 7_455 7_455 ?
C4B C43B C5B 81.6(13) 7_455 7_455 ?
C3B C43B C5B 161.0(16) 7_455 7_455 ?
C4B C43B C57B 80.2(16) 7_455 . ?
C3B C43B C57B 10.9(11) 7_455 . ?
C5B C43B C57B 153(2) 7_455 . ?
C4B C43B C44B 40.7(12) 7_455 . ?
C3B C43B C44B 128.6(13) 7_455 . ?
C5B C43B C44B 41.0(9) 7_455 . ?
C57B C43B C44B 117.8(14) . . ?
C4B C43B C2B 152.4(19) 7_455 7_455 ?
C3B C43B C2B 65.2(9) 7_455 7_455 ?
C5B C43B C2B 116.9(13) 7_455 7_455 ?
C57B C43B C2B 74.7(12) . 7_455 ?
C44B C43B C2B 151.5(14) . 7_455 ?
C4B C43B C42B 151.5(18) 7_455 . ?
C3B C43B C42B 108.4(12) 7_455 . ?
C5B C43B C42B 73.6(10) 7_455 . ?
C57B C43B C42B 116.8(14) . . ?
C44B C43B C42B 113.1(12) . . ?
C2B C43B C42B 43.9(9) 7_455 . ?
C4B C43B C1B 139.6(18) 7_455 7_455 ?
C3B C43B C1B 122.5(13) 7_455 7_455 ?
C5B C43B C1B 59.5(9) 7_455 7_455 ?
C57B C43B C1B 130.4(16) . 7_455 ?
C44B C43B C1B 99.6(12) . 7_455 ?
C2B C43B C1B 58.2(8) 7_455 7_455 ?
C42B C43B C1B 14.3(8) . 7_455 ?
C4B C44B C5B 95.6(15) 7_455 7_455 ?
C4B C44B C45B 88.7(14) 7_455 . ?
C5B C44B C45B 161.3(19) 7_455 . ?
C4B C44B C24B 138.0(16) 7_455 . ?
C5B C44B C24B 45.6(10) 7_455 . ?
C45B C44B C24B 123.0(14) . . ?
C4B C44B C43B 35.3(10) 7_455 . ?
C5B C44B C43B 60.4(12) 7_455 . ?
C45B C44B C43B 121.5(13) . . ?
C24B C44B C43B 103.8(11) . . ?
C4B C44B C18B 63.9(11) 7_455 7_455 ?
C5B C44B C18B 151.8(18) 7_455 7_455 ?
C45B C44B C18B 24.8(8) . 7_455 ?
C24B C44B C18B 141.9(14) . 7_455 ?
C43B C44B C18B 96.9(11) . 7_455 ?
C4B C44B C6B 150.9(17) 7_455 7_455 ?
C5B C44B C6B 60.3(11) 7_455 7_455 ?
C45B C44B C6B 109.2(13) . 7_455 ?
C24B C44B C6B 14.8(7) . 7_455 ?
C43B C44B C6B 118.1(12) . 7_455 ?
C18B C44B C6B 130.5(13) 7_455 7_455 ?
C4B C44B C19B 111.2(14) 7_455 7_455 ?
C5B C44B C19B 139.4(16) 7_455 7_455 ?
C45B C44B C19B 25.8(8) . 7_455 ?
C24B C44B C19B 97.2(11) . 7_455 ?
C43B C44B C19B 138.2(13) . 7_455 ?
C18B C44B C19B 48.4(7) 7_455 7_455 ?
C6B C44B C19B 83.6(9) 7_455 7_455 ?
C4B C44B C20B 146.7(16) 7_455 7_455 ?
C5B C44B C20B 101.9(14) 7_455 7_455 ?
C45B C44B C20B 66.3(10) . 7_455 ?
C24B C44B C20B 57.0(8) . 7_455 ?
C43B C44B C20B 147.0(14) . 7_455 ?
C18B C44B C20B 88.7(9) 7_455 7_455 ?
C6B C44B C20B 42.9(7) 7_455 7_455 ?
C19B C44B C20B 40.7(5) 7_455 7_455 ?
C18B C45B C19B 142(3) 7_455 7_455 ?
C18B C45B C44B 89(2) 7_455 . ?
C19B C45B C44B 112.3(18) 7_455 . ?
C18B C45B C46B 31.9(17) 7_455 . ?
C19B C45B C46B 114.9(16) 7_455 . ?
C44B C45B C46B 119.9(13) . . ?
C18B C45B C27B 137(2) 7_455 . ?
C19B C45B C27B 8.5(12) 7_455 . ?
C44B C45B C27B 120.8(13) . . ?
C46B C45B C27B 108.4(10) . . ?
C18B C45B C4B 53.4(16) 7_455 7_455 ?
C19B C45B C4B 141.5(17) 7_455 7_455 ?
C44B C45B C4B 35.6(8) . 7_455 ?
C46B C45B C4B 84.9(11) . 7_455 ?
C27B C45B C4B 149.1(12) . 7_455 ?
C18B C45B C17B 35.9(16) 7_455 7_455 ?
C19B C45B C17B 108.3(15) 7_455 7_455 ?
C44B C45B C17B 120.6(13) . 7_455 ?
C46B C45B C17B 8.6(9) . 7_455 ?
C27B C45B C17B 102.4(9) . 7_455 ?
C4B C45B C17B 87.1(10) 7_455 7_455 ?
C18B C45B C20B 147(2) 7_455 7_455 ?
C19B C45B C20B 40.1(12) 7_455 7_455 ?
C44B C45B C20B 72.7(10) . 7_455 ?
C46B C45B C20B 145.9(12) . 7_455 ?
C27B C45B C20B 48.4(8) . 7_455 ?
C4B C45B C20B 105.7(9) 7_455 7_455 ?
C17B C45B C20B 137.3(10) 7_455 7_455 ?
C17B C46B C18B 150(4) 7_455 7_455 ?
C17B C46B C58B 67(2) 7_455 . ?
C18B C46B C58B 99.9(14) 7_455 . ?
C17B C46B C47B 52(2) 7_455 . ?
C18B C46B C47B 126.3(16) 7_455 . ?
C58B C46B C47B 118.1(14) . . ?
C17B C46B C45B 148(3) 7_455 . ?
C18B C46B C45B 20.3(10) 7_455 . ?
C58B C46B C45B 119.3(13) . . ?
C47B C46B C45B 107.9(12) . . ?
C17B C46B C37B 51(2) 7_455 7_455 ?
C18B C46B C37B 122.6(15) 7_455 7_455 ?
C58B C46B C37B 115.9(13) . 7_455 ?
C47B C46B C37B 6.5(13) . 7_455 ?
C45B C46B C37B 105.3(11) . 7_455 ?
C17B C46B C16B 37(2) 7_455 7_455 ?
C18B C46B C16B 126.0(15) 7_455 7_455 ?
C58B C46B C16B 30.2(8) . 7_455 ?
C47B C46B C16B 88.4(12) . 7_455 ?
C45B C46B C16B 142.0(13) . 7_455 ?
C37B C46B C16B 87.1(10) 7_455 7_455 ?
C17B C46B C19B 127(3) 7_455 7_455 ?
C18B C46B C19B 43.2(10) 7_455 7_455 ?
C58B C46B C19B 134.2(13) . 7_455 ?
C47B C46B C19B 83.8(10) . 7_455 ?
C45B C46B C19B 24.2(7) . 7_455 ?
C37B C46B C19B 81.2(9) 7_455 7_455 ?
C16B C46B C19B 142.7(11) 7_455 7_455 ?
C37B C47B C17B 139(6) 7_455 7_455 ?
C37B C47B C48B 53(4) 7_455 . ?
C17B C47B C48B 102.9(15) 7_455 . ?
C37B C47B C46B 146(6) 7_455 . ?
C17B C47B C46B 21.2(9) 7_455 . ?
C48B C47B C46B 123.8(15) . . ?
C37B C47B C28B 62(4) 7_455 . ?
C17B C47B C28B 127.6(15) 7_455 . ?
C48B C47B C28B 115.3(13) . . ?
C46B C47B C28B 109.2(13) . . ?
C37B C47B C38B 72(4) 7_455 7_455 ?
C17B C47B C38B 114.3(15) 7_455 7_455 ?
C48B C47B C38B 124.5(15) . 7_455 ?
C46B C47B C38B 96.0(12) . 7_455 ?
C28B C47B C38B 13.4(7) . 7_455 ?
C37B C47B C36B 30(4) 7_455 7_455 ?
C17B C47B C36B 120.4(16) 7_455 7_455 ?
C48B C47B C36B 22.9(7) . 7_455 ?
C46B C47B C36B 138.8(15) . 7_455 ?
C28B C47B C36B 92.5(11) . 7_455 ?
C38B C47B C36B 101.9(12) 7_455 7_455 ?
C36B C48B C37B 91(2) 7_455 7_455 ?
C36B C48B C35B 85.0(19) 7_455 7_455 ?
C37B C48B C35B 149.3(19) 7_455 7_455 ?
C36B C48B C47B 105(2) 7_455 . ?
C37B C48B C47B 13.8(11) 7_455 . ?
C35B C48B C47B 148.2(17) 7_455 . ?
C36B C48B C49B 122(2) 7_455 . ?
C37B C48B C49B 126.1(16) 7_455 . ?
C35B C48B C49B 39.8(8) 7_455 . ?
C47B C48B C49B 116.1(14) . . ?
C36B C48B C31B 15.3(15) 7_455 . ?
C37B C48B C31B 106.3(15) 7_455 . ?
C35B C48B C31B 70.9(11) 7_455 . ?
C47B C48B C31B 120.1(14) . . ?
C49B C48B C31B 109.7(12) . . ?
C36B C48B C17B 130(2) 7_455 7_455 ?
C37B C48B C17B 46.6(9) 7_455 7_455 ?
C35B C48B C17B 117.1(12) 7_455 7_455 ?
C47B C48B C17B 35.0(9) . 7_455 ?
C49B C48B C17B 81.2(10) . 7_455 ?
C31B C48B C17B 141.9(14) . 7_455 ?
C36B C48B C34B 123(2) 7_455 7_455 ?
C37B C48B C34B 120.3(14) 7_455 7_455 ?
C35B C48B C34B 43.2(7) 7_455 7_455 ?
C47B C48B C34B 110.8(12) . 7_455 ?
C49B C48B C34B 6.3(7) . 7_455 ?
C31B C48B C34B 111.4(10) . 7_455 ?
C17B C48B C34B 76.1(7) 7_455 7_455 ?
C34B C49B C35B 121(2) 7_455 7_455 ?
C34B C49B C59B 40.4(15) 7_455 . ?
C35B C49B C59B 153.0(18) 7_455 . ?
C34B C49B C48B 160(2) 7_455 . ?
C35B C49B C48B 67.6(12) 7_455 . ?
C59B C49B C48B 123.8(13) . . ?
C34B C49B C50B 80.1(18) 7_455 . ?
C35B C49B C50B 41.2(11) 7_455 . ?
C59B C49B C50B 117.8(12) . . ?
C48B C49B C50B 108.0(11) . . ?
C34B C49B C16B 66.6(16) 7_455 7_455 ?
C35B C49B C16B 154.5(17) 7_455 7_455 ?
C59B C49B C16B 26.2(7) . 7_455 ?
C48B C49B C16B 98.1(12) . 7_455 ?
C50B C49B C16B 140.3(13) . 7_455 ?
C34B C49B C36B 155(2) 7_455 7_455 ?
C35B C49B C36B 51.1(10) 7_455 7_455 ?
C59B C49B C36B 133.9(12) . 7_455 ?
C48B C49B C36B 18.0(8) . 7_455 ?
C50B C49B C36B 90.5(9) . 7_455 ?
C16B C49B C36B 110.8(10) 7_455 7_455 ?
C35B C50B C51B 91.8(15) 7_455 7_455 ?
C35B C50B C51B 152.3(17) 7_455 . ?
C51B C50B C51B 99.9(12) 7_455 . ?
C35B C50B C49B 39.9(10) 7_455 . ?
C51B C50B C49B 129.5(13) 7_455 . ?
C51B C50B C49B 118.4(12) . . ?
C35B C50B C32B 68.1(11) 7_455 . ?
C51B C50B C32B 23.8(9) 7_455 . ?
C51B C50B C32B 122.1(12) . . ?
C49B C50B C32B 106.8(10) . . ?
C35B C50B C34B 65.5(11) 7_455 7_455 ?
C51B C50B C34B 149.7(15) 7_455 7_455 ?
C51B C50B C34B 93.5(11) . 7_455 ?
C49B C50B C34B 25.7(6) . 7_455 ?
C32B C50B C34B 130.2(11) . 7_455 ?
C35B C50B C50B 144.4(16) 7_455 7_455 ?
C51B C50B C50B 57.8(11) 7_455 7_455 ?
C51B C50B C50B 42.5(8) . 7_455 ?
C49B C50B C50B 151.7(10) . 7_455 ?
C32B C50B C50B 81.0(12) . 7_455 ?
C34B C50B C50B 132.7(12) 7_455 7_455 ?
C35B C50B C33B 112.2(13) 7_455 7_455 ?
C51B C50B C33B 140.0(13) 7_455 7_455 ?
C51B C50B C33B 45.5(8) . 7_455 ?
C49B C50B C33B 73.5(8) . 7_455 ?
C32B C50B C33B 151.7(11) . 7_455 ?
C34B C50B C33B 48.1(7) 7_455 7_455 ?
C50B C50B C33B 86.9(10) 7_455 7_455 ?
C35B C50B C32B 146.7(15) 7_455 7_455 ?
C51B C50B C32B 103.2(12) 7_455 7_455 ?
C51B C50B C32B 5.7(7) . 7_455 ?
C49B C50B C32B 113.0(11) . 7_455 ?
C32B C50B C32B 124.4(10) . 7_455 ?
C34B C50B C32B 88.4(10) 7_455 7_455 ?
C50B C50B C32B 46.5(7) 7_455 7_455 ?
C33B C50B C32B 40.7(5) 7_455 7_455 ?
C32B C51B C50B 112(2) 7_455 7_455 ?
C32B C51B C50B 162(2) 7_455 . ?
C50B C51B C50B 79.7(12) 7_455 . ?
C32B C51B C33B 74.5(18) 7_455 7_455 ?
C50B C51B C33B 160.9(15) 7_455 7_455 ?
C50B C51B C33B 90.1(11) . 7_455 ?
C32B C51B C52B 39.4(16) 7_455 . ?
C50B C51B C52B 144.6(14) 7_455 . ?
C50B C51B C52B 123.7(12) . . ?
C33B C51B C52B 35.7(7) 7_455 . ?
C32B C51B C35B 71.4(17) 7_455 . ?
C50B C51B C35B 40.8(9) 7_455 . ?
C50B C51B C35B 118.1(11) . . ?
C33B C51B C35B 139.3(11) 7_455 . ?
C52B C51B C35B 105.8(10) . . ?
C32B C51B C51B 152(2) 7_455 7_455 ?
C50B C51B C51B 45.4(9) 7_455 7_455 ?
C50B C51B C51B 34.7(7) . 7_455 ?
C33B C51B C51B 121.5(12) 7_455 7_455 ?
C52B C51B C51B 147.0(9) . 7_455 ?
C35B C51B C51B 83.7(10) . 7_455 ?
C32B C51B C31B 20.1(15) 7_455 7_455 ?
C50B C51B C31B 94.5(12) 7_455 7_455 ?
C50B C51B C31B 155.1(12) . 7_455 ?
C33B C51B C31B 87.9(9) 7_455 7_455 ?
C52B C51B C31B 52.5(7) . 7_455 ?
C35B C51B C31B 53.9(7) . 7_455 ?
C51B C51B C31B 132.0(10) 7_455 7_455 ?
C33B C52B C32B 90.7(14) 7_455 7_455 ?
C33B C52B C60B 53.4(12) 7_455 . ?
C32B C52B C60B 141.1(14) 7_455 . ?
C33B C52B C14B 73.4(12) 7_455 7_455 ?
C32B C52B C14B 159.0(14) 7_455 7_455 ?
C60B C52B C14B 20.1(6) . 7_455 ?
C33B C52B C53B 164.9(17) 7_455 . ?
C32B C52B C53B 89.9(12) 7_455 . ?
C60B C52B C53B 120.7(12) . . ?
C14B C52B C53B 101.9(11) 7_455 . ?
C33B C52B C51B 68.6(12) 7_455 . ?
C32B C52B C51B 22.6(9) 7_455 . ?
C60B C52B C51B 118.7(11) . . ?
C14B C52B C51B 137.7(11) 7_455 . ?
C53B C52B C51B 109.9(11) . . ?
C33B C52B C31B 149.2(16) 7_455 7_455 ?
C32B C52B C31B 60.8(10) 7_455 7_455 ?
C60B C52B C31B 147.0(13) . 7_455 ?
C14B C52B C31B 130.3(11) 7_455 7_455 ?
C53B C52B C31B 29.2(7) . 7_455 ?
C51B C52B C31B 81.7(9) . 7_455 ?
C33B C52B C13B 117.8(14) 7_455 7_455 ?
C32B C52B C13B 144.2(12) 7_455 7_455 ?
C60B C52B C13B 64.6(8) . 7_455 ?
C14B C52B C13B 45.2(6) 7_455 7_455 ?
C53B C52B C13B 56.9(8) . 7_455 ?
C51B C52B C13B 154.1(11) . 7_455 ?
C31B C52B C13B 85.8(8) 7_455 7_455 ?
C33B C52B C30B 156.9(15) 7_455 7_455 ?
C32B C52B C30B 102.9(11) 7_455 7_455 ?
C60B C52B C30B 107.3(10) . 7_455 ?
C14B C52B C30B 88.4(8) 7_455 7_455 ?
C53B C52B C30B 13.6(7) . 7_455 ?
C51B C52B C30B 121.9(9) . 7_455 ?
C31B C52B C30B 42.6(6) 7_455 7_455 ?
C13B C52B C30B 43.3(5) 7_455 7_455 ?
C30B C53B C31B 134(2) 7_455 7_455 ?
C30B C53B C54B 19.9(13) 7_455 . ?
C31B C53B C54B 146(2) 7_455 . ?
C30B C53B C36B 109.1(18) 7_455 . ?
C31B C53B C36B 27.6(14) 7_455 . ?
C54B C53B C36B 118.0(12) . . ?
C30B C53B C52B 137.8(19) 7_455 . ?
C31B C53B C52B 86.8(16) 7_455 . ?
C54B C53B C52B 120.0(13) . . ?
C36B C53B C52B 108.4(12) . . ?
C30B C53B C13B 61.5(14) 7_455 7_455 ?
C31B C53B C13B 161(2) 7_455 7_455 ?
C54B C53B C13B 45.6(8) . 7_455 ?
C36B C53B C13B 153.9(14) . 7_455 ?
C52B C53B C13B 76.3(9) . 7_455 ?
C30B C53B C32B 168.1(19) 7_455 7_455 ?
C31B C53B C32B 51.1(13) 7_455 7_455 ?
C54B C53B C32B 148.7(13) . 7_455 ?
C36B C53B C32B 73.3(9) . 7_455 ?
C52B C53B C32B 35.8(7) . 7_455 ?
C13B C53B C32B 111.1(10) 7_455 7_455 ?
C30B C54B C29B 96.6(16) 7_455 7_455 ?
C30B C54B C13B 92.1(15) 7_455 7_455 ?
C29B C54B C13B 167.8(16) 7_455 7_455 ?
C30B C54B C53B 18.1(13) 7_455 . ?
C29B C54B C53B 108.0(13) 7_455 . ?
C13B C54B C53B 78.5(11) 7_455 . ?
C30B C54B C55B 134.7(16) 7_455 . ?
C29B C54B C55B 127.1(14) 7_455 . ?
C13B C54B C55B 42.8(8) 7_455 . ?
C53B C54B C55B 119.2(11) . . ?
C30B C54B C39B 111.7(16) 7_455 . ?
C29B C54B C39B 17.4(11) 7_455 . ?
C13B C54B C39B 150.6(14) 7_455 . ?
C53B C54B C39B 120.1(12) . . ?
C55B C54B C39B 110.3(12) . . ?
C30B C54B C12B 150.2(17) 7_455 7_455 ?
C29B C54B C12B 111.5(12) 7_455 7_455 ?
C13B C54B C12B 58.7(8) 7_455 7_455 ?
C53B C54B C12B 133.8(11) . 7_455 ?
C55B C54B C12B 15.8(6) . 7_455 ?
C39B C54B C12B 94.9(10) . 7_455 ?
C30B C54B C11B 155.9(16) 7_455 7_455 ?
C29B C54B C11B 60.1(9) 7_455 7_455 ?
C13B C54B C11B 110.1(11) 7_455 7_455 ?
C53B C54B C11B 157.6(12) . 7_455 ?
C55B C54B C11B 67.3(9) . 7_455 ?
C39B C54B C11B 44.3(8) . 7_455 ?
C12B C54B C11B 51.5(7) 7_455 7_455 ?
C12B C55B C13B 159(3) 7_455 7_455 ?
C12B C55B C56B 129(3) 7_455 . ?
C13B C55B C56B 69.0(12) 7_455 . ?
C12B C55B C54B 103(3) 7_455 . ?
C13B C55B C54B 55.8(10) 7_455 . ?
C56B C55B C54B 120.3(12) . . ?
C12B C55B C41B 15(2) 7_455 . ?
C13B C55B C41B 156.4(16) 7_455 . ?
C56B C55B C41B 118.3(12) . . ?
C54B C55B C41B 105.9(11) . . ?
C12B C55B C2B 57(2) 7_455 7_455 ?
C13B C55B C2B 140.0(15) 7_455 7_455 ?
C56B C55B C2B 72.3(10) . 7_455 ?
C54B C55B C2B 147.3(13) . 7_455 ?
C41B C55B C2B 48.1(8) . 7_455 ?
C12B C55B C11B 43(2) 7_455 7_455 ?
C13B C55B C11B 116.7(12) 7_455 7_455 ?
C56B C55B C11B 154.3(13) . 7_455 ?
C54B C55B C11B 61.0(8) . 7_455 ?
C41B C55B C11B 46.5(8) . 7_455 ?
C2B C55B C11B 94.4(10) 7_455 7_455 ?
C12B C55B C14B 158(3) 7_455 7_455 ?
C13B C55B C14B 36.7(9) 7_455 7_455 ?
C56B C55B C14B 32.8(8) . 7_455 ?
C54B C55B C14B 88.4(8) . 7_455 ?
C41B C55B C14B 143.0(11) . 7_455 ?
C2B C55B C14B 103.5(9) 7_455 7_455 ?
C11B C55B C14B 142.9(9) 7_455 7_455 ?
C14B C56B C15B 76.8(10) 7_455 7_455 ?
C14B C56B C13B 64.5(10) 7_455 7_455 ?
C15B C56B C13B 139.3(15) 7_455 7_455 ?
C14B C56B C55B 106.0(13) 7_455 . ?
C15B C56B C55B 161.2(16) 7_455 . ?
C13B C56B C55B 42.0(8) 7_455 . ?
C14B C56B C57B 122.9(14) 7_455 . ?
C15B C56B C57B 47.6(10) 7_455 . ?
C13B C56B C57B 156(2) 7_455 . ?
C55B C56B C57B 122.4(15) . . ?
C14B C56B C60B 17.0(7) 7_455 . ?
C15B C56B C60B 60.2(10) 7_455 . ?
C13B C56B C60B 80.1(11) 7_455 . ?
C55B C56B C60B 120.4(13) . . ?
C57B C56B C60B 105.9(13) . . ?
C14B C56B C3B 135.4(13) 7_455 7_455 ?
C15B C56B C3B 60.3(9) 7_455 7_455 ?
C13B C56B C3B 149.5(14) 7_455 7_455 ?
C55B C56B C3B 110.9(12) . 7_455 ?
C57B C56B C3B 12.8(9) . 7_455 ?
C60B C56B C3B 118.5(12) . 7_455 ?
C14B C56B C12B 117.1(13) 7_455 7_455 ?
C15B C56B C12B 153.9(14) 7_455 7_455 ?
C13B C56B C12B 53.6(8) 7_455 7_455 ?
C55B C56B C12B 11.8(6) . 7_455 ?
C57B C56B C12B 110.8(13) . 7_455 ?
C60B C56B C12B 130.4(12) . 7_455 ?
C3B C56B C12B 99.1(10) 7_455 7_455 ?
C14B C56B C2B 157.2(15) 7_455 7_455 ?
C15B C56B C2B 112.0(12) 7_455 7_455 ?
C13B C56B C2B 100.2(10) 7_455 7_455 ?
C55B C56B C2B 58.8(8) . 7_455 ?
C57B C56B C2B 64.8(10) . 7_455 ?
C60B C56B C2B 155.5(14) . 7_455 ?
C3B C56B C2B 52.5(7) 7_455 7_455 ?
C12B C56B C2B 47.0(6) 7_455 7_455 ?
C3B C57B C15B 141(5) 7_455 7_455 ?
C3B C57B C43B 43(4) 7_455 . ?
C15B C57B C43B 163(4) 7_455 . ?
C3B C57B C56B 85(4) 7_455 . ?
C15B C57B C56B 56.4(12) 7_455 . ?
C43B C57B C56B 119.6(18) . . ?
C3B C57B C58B 164(6) 7_455 . ?
C15B C57B C58B 53.7(12) 7_455 . ?
C43B C57B C58B 121.6(19) . . ?
C56B C57B C58B 107.9(15) . . ?
C3B C57B C4B 76(4) 7_455 7_455 ?
C15B C57B C4B 140(2) 7_455 7_455 ?
C43B C57B C4B 34.6(8) . 7_455 ?
C56B C57B C4B 149(3) . 7_455 ?
C58B C57B C4B 88.0(14) . 7_455 ?
C3B C57B C2B 24(5) 7_455 7_455 ?
C15B C57B C2B 121.8(18) 7_455 7_455 ?
C43B C57B C2B 54.8(10) . 7_455 ?
C56B C57B C2B 65.9(11) . 7_455 ?
C58B C57B C2B 157(3) . 7_455 ?
C4B C57B C2B 88.9(12) 7_455 7_455 ?
C16B C58B C15B 85.7(15) 7_455 7_455 ?
C16B C58B C17B 76.2(14) 7_455 7_455 ?
C15B C58B C17B 153.9(17) 7_455 7_455 ?
C16B C58B C46B 99.2(15) 7_455 . ?
C15B C58B C46B 161.1(16) 7_455 . ?
C17B C58B C46B 23.0(8) 7_455 . ?
C16B C58B C59B 22.0(10) 7_455 . ?
C15B C58B C59B 63.8(10) 7_455 . ?
C17B C58B C59B 96.3(12) 7_455 . ?
C46B C58B C59B 119.1(12) . . ?
C16B C58B C57B 131.3(18) 7_455 . ?
C15B C58B C57B 48.2(10) 7_455 . ?
C17B C58B C57B 138.4(18) 7_455 . ?
C46B C58B C57B 119.9(15) . . ?
C59B C58B C57B 109.7(13) . . ?
C16B C58B C3B 133.5(16) 7_455 7_455 ?
C15B C58B C3B 51.0(8) 7_455 7_455 ?
C17B C58B C3B 135.7(13) 7_455 7_455 ?
C46B C58B C3B 117.1(12) . 7_455 ?
C59B C58B C3B 111.9(10) . 7_455 ?
C57B C58B C3B 2.9(10) . 7_455 ?
C16B C58B C18B 126.4(16) 7_455 7_455 ?
C15B C58B C18B 134.1(13) 7_455 7_455 ?
C17B C58B C18B 52.7(8) 7_455 7_455 ?
C46B C58B C18B 31.5(8) . 7_455 ?
C59B C58B C18B 141.0(12) . 7_455 ?
C57B C58B C18B 88.4(13) . 7_455 ?
C3B C58B C18B 85.6(9) 7_455 7_455 ?
C16B C59B C34B 118(2) 7_455 7_455 ?
C16B C59B C49B 92.8(18) 7_455 . ?
C34B C59B C49B 25.5(9) 7_455 . ?
C16B C59B C15B 78.4(16) 7_455 7_455 ?
C34B C59B C15B 153.8(14) 7_455 7_455 ?
C49B C59B C15B 158.1(13) . 7_455 ?
C16B C59B C60B 134.2(19) 7_455 . ?
C34B C59B C60B 100.8(13) 7_455 . ?
C49B C59B C60B 124.2(13) . . ?
C15B C59B C60B 57.1(9) 7_455 . ?
C16B C59B C58B 29.3(15) 7_455 . ?
C34B C59B C58B 143.1(14) 7_455 . ?
C49B C59B C58B 119.0(11) . . ?
C15B C59B C58B 49.3(8) 7_455 . ?
C60B C59B C58B 105.2(11) . . ?
C16B C59B C33B 161.9(19) 7_455 7_455 ?
C34B C59B C33B 60.0(10) 7_455 7_455 ?
C49B C59B C33B 84.5(10) . 7_455 ?
C15B C59B C33B 97.6(9) 7_455 7_455 ?
C60B C59B C33B 41.0(8) . 7_455 ?
C58B C59B C33B 142.0(11) . 7_455 ?
C16B C59B C14B 127.7(18) 7_455 7_455 ?
C34B C59B C14B 106.3(12) 7_455 7_455 ?
C49B C59B C14B 128.9(11) . 7_455 ?
C15B C59B C14B 50.9(6) 7_455 7_455 ?
C60B C59B C14B 6.5(8) . 7_455 ?
C58B C59B C14B 98.7(9) . 7_455 ?
C33B C59B C14B 46.9(5) 7_455 7_455 ?
C14B C60B C33B 122(3) 7_455 7_455 ?
C14B C60B C15B 94(3) 7_455 7_455 ?
C33B C60B C15B 140.2(14) 7_455 7_455 ?
C14B C60B C52B 83(2) 7_455 . ?
C33B C60B C52B 38.8(8) 7_455 . ?
C15B C60B C52B 158.3(16) 7_455 . ?
C14B C60B C59B 154(3) 7_455 . ?
C33B C60B C59B 81.0(11) 7_455 . ?
C15B C60B C59B 60.4(9) 7_455 . ?
C52B C60B C59B 117.1(12) . . ?
C14B C60B C56B 43(2) 7_455 . ?
C33B C60B C56B 154.2(16) 7_455 . ?
C15B C60B C56B 52.5(9) 7_455 . ?
C52B C60B C56B 119.1(13) . . ?
C59B C60B C56B 111.3(12) . . ?
C14B C60B C13B 17(2) 7_455 7_455 ?
C33B C60B C13B 110.6(12) 7_455 7_455 ?
C15B C60B C13B 100.5(11) 7_455 7_455 ?
C52B C60B C13B 72.0(9) . 7_455 ?
C59B C60B C13B 151.0(13) . 7_455 ?
C56B C60B C13B 48.4(8) . 7_455 ?
C14B C60B C34B 164(3) 7_455 7_455 ?
C33B C60B C34B 50.5(8) 7_455 7_455 ?
C15B C60B C34B 90.1(9) 7_455 7_455 ?
C52B C60B C34B 86.8(10) . 7_455 ?
C59B C60B C34B 30.6(7) . 7_455 ?
C56B C60B C34B 136.7(12) . 7_455 ?
C13B C60B C34B 147.4(11) 7_455 7_455 ?
C14B C60B C16B 139(3) 7_455 7_455 ?
C33B C60B C16B 94.1(11) 7_455 7_455 ?
C15B C60B C16B 46.5(7) 7_455 7_455 ?
C52B C60B C16B 127.7(12) . 7_455 ?
C59B C60B C16B 14.5(7) . 7_455 ?
C56B C60B C16B 96.7(10) . 7_455 ?
C13B C60B C16B 138.7(11) 7_455 7_455 ?
C34B C60B C16B 43.7(5) 7_455 7_455 ?
O1W O2W O3W 180.000(2) . . ?
O4W O3W O2W 180.000(2) . . ?
O5W O4W O3W 180.000(5) . . ?
O4W O5W O6W 180.000(2) . . ?

loop_
_geom_bond_atom_site_label_1
_geom_bond_atom_site_label_2
_geom_bond_distance
_geom_bond_site_symmetry_2
_geom_bond_publ_flag
O1 C1 1.391(3) . ?
O1 H1 0.84 . ?
C1 C2 1.396(4) . ?
C1 C6 1.399(4) . ?
C2 C3 1.392(4) . ?
C2 C7 1.521(4) . ?
C3 C4 1.387(5) . ?
C3 H3 0.95 . ?
C4 C5 1.394(5) . ?
C4 C8 1.522(5) . ?
C5 C6 1.397(4) . ?
C5 H5 0.95 . ?
C6 C7 1.525(4) 4 ?
C7 C6 1.525(4) 3 ?
C7 H71 0.99 . ?
C7 H72 0.99 . ?
C8 C9 1.513(5) . ?
C8 H81 0.99 . ?
C8 H82 0.99 . ?
C9 C10 1.376(5) . ?
C9 C14 1.392(5) . ?
C10 C11 1.373(7) . ?
C10 H10 0.95 . ?
C11 C12 1.372(8) . ?
C11 H11 0.95 . ?
C12 C13 1.386(8) . ?
C12 H12 0.95 . ?
C13 C14 1.381(6) . ?
C13 H13 0.95 . ?
C14 H14 0.95 . ?
C1A C11A 0.512(18) 7_455 ?
C1A C10A 1.04(2) 7_455 ?
C1A C9A 1.385(15) . ?
C1A C5A 1.429(15) . ?
C1A C2A 1.440(15) . ?
C1A C29A 1.47(2) 7_455 ?
C1A C12A 1.94(2) 7_455 ?
C1A C26A 1.98(2) 7_455 ?
C2A C10A 0.618(18) 7_455 ?
C2A C26A 0.87(2) 7_455 ?
C2A C12A 1.401(14) . ?
C2A C3A 1.456(15) . ?
C2A C9A 1.60(2) 7_455 ?
C2A C25A 1.84(2) 7_455 ?
C2A C11A 1.869(19) 7_455 ?
C3A C26A 0.63(2) 7_455 ?
C3A C27A 0.87(2) 7_455 ?
C3A C15A 1.413(15) . ?
C3A C4A 1.462(15) . ?
C3A C25A 1.60(2) 7_455 ?
C3A C45A 1.85(2) 7_455 ?
C3A C10A 2.00(2) 7_455 ?
C4A C27A 0.670(16) 7_455 ?
C4A C28A 0.794(16) 7_455 ?
C4A C18A 1.424(14) . ?
C4A C5A 1.459(15) . ?
C4A C45A 1.67(2) 7_455 ?
C4A C47A 1.741(19) 7_455 ?
C4A C26A 1.88(2) 7_455 ?
C4A C29A 1.992(19) 7_455 ?
C5A C29A 0.574(19) 7_455 ?
C5A C28A 0.92(2) 7_455 ?
C5A C6A 1.378(15) . ?
C5A C11A 1.60(2) 7_455 ?
C5A C27A 1.92(2) 7_455 ?
C5A C30A 1.97(2) 7_455 ?
C6A C30A 0.883(17) 7_455 ?
C6A C29A 1.029(18) 7_455 ?
C6A C20A 1.439(17) . ?
C6A C7A 1.465(15) . ?
C6A C31A 1.525(18) 7_455 ?
C6A C28A 1.674(18) 7_455 ?
C6A C48A 2.02(2) 7_455 ?
C7A C30A 0.585(19) 7_455 ?
C7A C13A 0.96(2) 7_455 ?
C7A C8A 1.372(16) . ?
C7A C22A 1.433(17) . ?
C7A C31A 1.63(2) 7_455 ?
C7A C29A 1.88(2) 7_455 ?
C7A C14A 2.01(2) 7_455 ?
C8A C13A 0.599(17) 7_455 ?
C8A C12A 0.905(17) 7_455 ?
C8A C9A 1.453(15) . ?
C8A C25A 1.462(16) . ?
C8A C14A 1.78(2) 7_455 ?
C8A C30A 1.78(2) 7_455 ?
C8A C11A 1.98(2) 7_455 ?
C9A C12A 0.650(17) 7_455 ?
C9A C11A 0.94(2) 7_455 ?
C9A C10A 1.447(15) . ?
C9A C2A 1.60(2) 7_455 ?
C9A C10A 1.86(2) 7_455 ?
C9A C13A 1.986(19) 7_455 ?
C10A C2A 0.618(18) 7_455 ?
C10A C1A 1.04(2) 7_455 ?
C10A C11A 1.380(15) . ?
C10A C26A 1.454(15) . ?
C10A C12A 1.51(2) 7_455 ?
C10A C9A 1.86(2) 7_455 ?
C10A C3A 2.00(2) 7_455 ?
C11A C1A 0.512(18) 7_455 ?
C11A C9A 0.94(2) 7_455 ?
C11A C29A 1.442(14) . ?
C11A C12A 1.460(15) . ?
C11A C5A 1.60(2) 7_455 ?
C11A C2A 1.869(19) 7_455 ?
C11A C8A 1.98(2) 7_455 ?
C12A C9A 0.650(17) 7_455 ?
C12A C8A 0.905(17) 7_455 ?
C12A C13A 1.465(15) . ?
C12A C10A 1.51(2) 7_455 ?
C12A C25A 1.77(2) 7_455 ?
C12A C26A 1.94(2) 7_455 ?
C12A C1A 1.94(2) 7_455 ?
C13A C8A 0.599(17) 7_455 ?
C13A C7A 0.96(2) 7_455 ?
C13A C14A 1.392(15) . ?
C13A C30A 1.468(15) . ?
C13A C25A 1.51(2) 7_455 ?
C13A C22A 1.84(2) 7_455 ?
C13A C9A 1.986(19) 7_455 ?
C14A C24A 0.83(2) 7_455 ?
C14A C25A 1.17(2) 7_455 ?
C14A C23A 1.30(3) 7_455 ?
C14A C15A 1.457(16) . ?
C14A C33A 1.461(15) . ?
C14A C8A 1.78(2) 7_455 ?
C14A C22A 1.79(2) 7_455 ?
C14A C7A 2.01(2) 7_455 ?
C15A C24A 0.94(2) 7_455 ?
C15A C25A 1.19(2) 7_455 ?
C15A C44A 1.29(3) 7_455 ?
C15A C16A 1.446(16) . ?
C15A C45A 1.72(2) 7_455 ?
C15A C26A 1.75(2) 7_455 ?
C15A C27A 1.91(2) 7_455 ?
C16A C44A 0.22(3) 7_455 ?
C16A C45A 1.32(2) 7_455 ?
C16A C43A 1.33(2) 7_455 ?
C16A C17A 1.381(16) . ?
C16A C34A 1.444(15) . ?
C16A C24A 1.61(2) 7_455 ?
C17A C46A 0.961(18) 7_455 ?
C17A C45A 1.11(2) 7_455 ?
C17A C37A 1.436(15) . ?
C17A C18A 1.444(13) . ?
C17A C58A 1.50(2) 7_455 ?
C17A C44A 1.57(2) 7_455 ?
C17A C57A 1.84(2) 7_455 ?
C17A C43A 1.89(2) 7_455 ?
C18A C46A 0.738(17) 7_455 ?
C18A C47A 1.035(16) 7_455 ?
C18A C45A 1.322(17) 7_455 ?
C18A C19A 1.475(13) . ?
C18A C28A 1.648(18) 7_455 ?
C18A C27A 1.762(19) 7_455 ?
C19A C47A 0.816(16) 7_455 ?
C19A C48A 0.975(17) 7_455 ?
C19A C20A 1.381(16) . ?
C19A C38A 1.460(15) . ?
C19A C46A 1.499(17) 7_455 ?
C19A C49A 1.742(18) 7_455 ?
C19A C58A 1.966(19) 7_455 ?
C20A C48A 0.61(2) 7_455 ?
C20A C31A 1.11(2) 7_455 ?
C20A C21A 1.479(17) . ?
C20A C47A 1.43(2) 7_455 ?
C20A C30A 1.89(2) 7_455 ?
C20A C49A 1.97(2) 7_455 ?
C21A C31A 0.839(18) 7_455 ?
C21A C32A 0.97(2) 7_455 ?
C21A C40A 1.382(15) . ?
C21A C22A 1.453(15) . ?
C21A C48A 1.53(2) 7_455 ?
C21A C50A 1.61(3) 7_455 ?
C21A C49A 1.78(2) 7_455 ?
C22A C32A 1.13(2) 7_455 ?
C22A C31A 1.27(2) 7_455 ?
C22A C23A 1.381(17) . ?
C22A C33A 1.42(2) 7_455 ?
C22A C30A 1.66(2) 7_455 ?
C22A C14A 1.79(2) 7_455 ?
C22A C13A 1.84(2) 7_455 ?
C23A C33A 0.21(4) 7_455 ?
C23A C14A 1.30(3) 7_455 ?
C23A C24A 1.447(18) . ?
C23A C42A 1.453(18) . ?
C23A C32A 1.51(3) 7_455 ?
C23A C34A 1.56(3) 7_455 ?
C24A C14A 0.83(2) 7_455 ?
C24A C15A 0.94(2) 7_455 ?
C24A C25A 1.392(16) . ?
C24A C44A 1.435(17) . ?
C24A C33A 1.57(2) 7_455 ?
C24A C16A 1.61(2) 7_455 ?
C24A C34A 1.79(2) 7_455 ?
C25A C14A 1.17(2) 7_455 ?
C25A C15A 1.19(2) 7_455 ?
C25A C26A 1.459(15) . ?
C25A C13A 1.51(2) 7_455 ?
C25A C3A 1.60(2) 7_455 ?
C25A C12A 1.77(2) 7_455 ?
C25A C2A 1.84(2) 7_455 ?
C26A C3A 0.63(2) 7_455 ?
C26A C2A 0.87(2) 7_455 ?
C26A C27A 1.385(15) . ?
C26A C15A 1.75(2) 7_455 ?
C26A C4A 1.88(2) 7_455 ?
C26A C12A 1.94(2) 7_455 ?
C26A C1A 1.98(2) 7_455 ?
C27A C4A 0.670(16) 7_455 ?
C27A C3A 0.87(2) 7_455 ?
C27A C28A 1.439(15) . ?
C27A C45A 1.449(15) . ?
C27A C18A 1.762(19) 7_455 ?
C27A C15A 1.91(2) 7_455 ?
C27A C5A 1.92(2) 7_455 ?
C28A C4A 0.794(16) 7_455 ?
C28A C5A 0.92(2) 7_455 ?
C28A C29A 1.379(14) . ?
C28A C47A 1.442(14) . ?
C28A C18A 1.648(18) 7_455 ?
C28A C6A 1.674(18) 7_455 ?
C29A C5A 0.574(19) 7_455 ?
C29A C6A 1.029(18) 7_455 ?
C29A C1A 1.47(2) 7_455 ?
C29A C30A 1.453(15) . ?
C29A C7A 1.88(2) 7_455 ?
C29A C4A 1.992(19) 7_455 ?
C30A C7A 0.585(19) 7_455 ?
C30A C6A 0.883(17) 7_455 ?
C30A C31A 1.369(15) . ?
C30A C22A 1.66(2) 7_455 ?
C30A C8A 1.78(2) 7_455 ?
C30A C20A 1.89(2) 7_455 ?
C30A C5A 1.97(2) 7_455 ?
C31A C21A 0.839(18) 7_455 ?
C31A C20A 1.11(2) 7_455 ?
C31A C22A 1.27(2) 7_455 ?
C31A C32A 1.460(14) . ?
C31A C48A 1.483(15) . ?
C31A C6A 1.525(18) 7_455 ?
C31A C7A 1.63(2) 7_455 ?
C32A C21A 0.97(2) 7_455 ?
C32A C22A 1.13(2) 7_455 ?
C32A C33A 1.391(16) . ?
C32A C50A 1.447(18) . ?
C32A C40A 1.44(2) 7_455 ?
C32A C23A 1.51(3) 7_455 ?
C32A C41A 1.82(2) 7_455 ?
C32A C42A 1.91(2) 7_455 ?
C33A C23A 0.21(4) 7_455 ?
C33A C42A 1.28(3) 7_455 ?
C33A C22A 1.42(2) 7_455 ?
C33A C34A 1.461(16) . ?
C33A C24A 1.57(2) 7_455 ?
C34A C43A 0.84(2) 7_455 ?
C34A C42A 0.89(2) 7_455 ?
C34A C35A 1.396(16) . ?
C34A C44A 1.46(3) 7_455 ?
C34A C23A 1.56(3) 7_455 ?
C34A C24A 1.79(2) 7_455 ?
C35A C42A 1.21(2) 7_455 ?
C35A C43A 1.21(2) 7_455 ?
C35A C36A 1.445(16) . ?
C35A C51A 1.457(16) . ?
C35A C41A 1.52(2) 7_455 ?
C35A C57A 1.48(2) 7_455 ?
C35A C55A 1.67(2) 7_455 ?
C35A C56A 1.67(2) 7_455 ?
C36A C56A 0.78(2) 7_455 ?
C36A C57A 0.71(2) 7_455 ?
C36A C37A 1.375(16) . ?
C36A C53A 1.470(16) . ?
C36A C60A 1.81(2) 7_455 ?
C36A C58A 1.78(2) 7_455 ?
C36A C43A 1.87(2) 7_455 ?
C36A C55A 1.96(2) 7_455 ?
C37A C58A 0.482(17) 7_455 ?
C37A C57A 0.98(2) 7_455 ?
C37A C38A 1.434(15) . ?
C37A C59A 1.66(2) 7_455 ?
C37A C46A 1.66(2) 7_455 ?
C37A C56A 2.05(2) 7_455 ?
C38A C59A 0.82(2) 7_455 ?
C38A C58A 1.006(18) 7_455 ?
C38A C49A 1.39(2) 7_455 ?
C38A C39A 1.406(15) . ?
C38A C46A 1.82(2) 7_455 ?
C38A C48A 1.97(2) 7_455 ?
C39A C59A 0.868(19) 7_455 ?
C39A C49A 0.905(17) 7_455 ?
C39A C40A 1.465(15) . ?
C39A C54A 1.454(15) . ?
C39A C50A 1.57(2) 7_455 ?
C39A C60A 1.66(2) 7_455 ?
C40A C50A 0.37(3) 7_455 ?
C40A C49A 1.17(2) 7_455 ?
C40A C32A 1.44(2) 7_455 ?
C40A C41A 1.448(16) . ?
C40A C51A 1.76(2) 7_455 ?
C41A C51A 0.713(18) 7_455 ?
C41A C50A 1.08(2) 7_455 ?
C41A C42A 1.383(16) . ?
C41A C55A 1.459(15) . ?
C41A C35A 1.52(2) 7_455 ?
C41A C32A 1.82(2) 7_455 ?
C42A C34A 0.89(2) 7_455 ?
C42A C35A 1.21(2) 7_455 ?
C42A C33A 1.28(3) 7_455 ?
C42A C43A 1.470(16) . ?
C42A C51A 1.84(2) 7_455 ?
C42A C32A 1.91(2) 7_455 ?
C43A C34A 0.84(2) 7_455 ?
C43A C35A 1.21(2) 7_455 ?
C43A C16A 1.33(2) 7_455 ?
C43A C57A 1.390(15) . ?
C43A C44A 1.460(17) . ?
C43A C36A 1.87(2) 7_455 ?
C43A C17A 1.89(2) 7_455 ?
C44A C16A 0.22(3) 7_455 ?
C44A C15A 1.29(3) 7_455 ?
C44A C45A 1.379(16) . ?
C44A C34A 1.46(3) 7_455 ?
C44A C17A 1.57(3) 7_455 ?
C45A C17A 1.11(2) 7_455 ?
C45A C16A 1.32(2) 7_455 ?
C45A C18A 1.322(17) 7_455 ?
C45A C46A 1.435(14) . ?
C45A C4A 1.67(2) 7_455 ?
C45A C15A 1.72(2) 7_455 ?
C45A C3A 1.85(2) 7_455 ?
C46A C18A 0.737(17) 7_455 ?
C46A C17A 0.961(18) 7_455 ?
C46A C58A 1.419(14) . ?
C46A C47A 1.459(14) . ?
C46A C19A 1.499(17) 7_455 ?
C46A C37A 1.66(2) 7_455 ?
C46A C38A 1.82(2) 7_455 ?
C47A C19A 0.816(16) 7_455 ?
C47A C18A 1.035(16) 7_455 ?
C47A C48A 1.362(14) . ?
C47A C20A 1.43(2) 7_455 ?
C47A C4A 1.741(19) 7_455 ?
C48A C20A 0.61(2) 7_455 ?
C48A C19A 0.975(17) 7_455 ?
C48A C49A 1.444(14) . ?
C48A C21A 1.53(2) 7_455 ?
C48A C38A 1.97(2) 7_455 ?
C48A C6A 2.02(2) 7_455 ?
C49A C39A 0.905(17) 7_455 ?
C49A C40A 1.17(2) 7_455 ?
C49A C38A 1.39(2) 7_455 ?
C49A C59A 1.379(16) . ?
C49A C50A 1.459(17) . ?
C49A C19A 1.742(18) 7_455 ?
C49A C21A 1.78(2) 7_455 ?
C49A C20A 1.97(2) 7_455 ?
C50A C40A 0.37(3) 7_455 ?
C50A C41A 1.08(2) 7_455 ?
C50A C51A 1.409(17) . ?
C50A C39A 1.57(2) 7_455 ?
C50A C21A 1.61(3) 7_455 ?
C51A C41A 0.713(18) 7_455 ?
C51A C55A 0.749(17) 7_455 ?
C51A C52A 1.446(16) . ?
C51A C40A 1.76(2) 7_455 ?
C51A C54A 1.83(2) 7_455 ?
C51A C42A 1.84(2) 7_455 ?
C51A C56A 1.93(2) 7_455 ?
C52A C54A 0.87(2) 7_455 ?
C52A C55A 0.809(19) 7_455 ?
C52A C60A 1.399(16) . ?
C52A C53A 1.443(16) . ?
C52A C56A 1.59(3) 7_455 ?
C52A C53A 1.70(2) 7_455 ?
C53A C56A 0.817(19) 7_455 ?
C53A C60A 0.846(18) 7_455 ?
C53A C54A 1.367(15) . ?
C53A C55A 1.68(2) 7_455 ?
C53A C52A 1.70(2) 7_455 ?
C54A C60A 0.692(17) 7_455 ?
C54A C52A 0.87(2) 7_455 ?
C54A C55A 1.467(15) . ?
C54A C59A 1.63(2) 7_455 ?
C54A C51A 1.83(2) 7_455 ?
C55A C51A 0.749(17) 7_455 ?
C55A C52A 0.809(19) 7_455 ?
C55A C56A 1.401(16) . ?
C55A C53A 1.68(2) 7_455 ?
C55A C35A 1.67(2) 7_455 ?
C55A C36A 1.96(2) 7_455 ?
C56A C36A 0.78(2) 7_455 ?
C56A C53A 0.817(19) 7_455 ?
C56A C60A 1.448(16) . ?
C56A C57A 1.484(16) . ?
C56A C52A 1.59(3) 7_455 ?
C56A C35A 1.67(2) 7_455 ?
C56A C51A 1.93(2) 7_455 ?
C56A C37A 2.05(2) 7_455 ?
C57A C36A 0.71(2) 7_455 ?
C57A C37A 0.98(2) 7_455 ?
C57A C58A 1.458(15) . ?
C57A C35A 1.48(2) 7_455 ?
C57A C17A 1.84(2) 7_455 ?
C58A C37A 0.482(17) 7_455 ?
C58A C38A 1.006(18) 7_455 ?
C58A C59A 1.416(15) . ?
C58A C17A 1.50(2) 7_455 ?
C58A C36A 1.78(2) 7_455 ?
C58A C19A 1.966(19) 7_455 ?
C59A C38A 0.82(2) 7_455 ?
C59A C39A 0.868(19) 7_455 ?
C59A C60A 1.450(16) . ?
C59A C37A 1.66(2) 7_455 ?
C59A C54A 1.63(2) 7_455 ?
C60A C54A 0.692(17) 7_455 ?
C60A C53A 0.846(18) 7_455 ?
C60A C39A 1.66(2) 7_455 ?
C60A C36A 1.81(2) 7_455 ?
C1B C42B 0.38(2) 7_455 ?
C1B C23B 1.17(2) 7_455 ?
C1B C9B 1.382(15) . ?
C1B C5B 1.418(15) . ?
C1B C2B 1.464(16) . ?
C1B C43B 1.53(2) 7_455 ?
C1B C41B 1.68(2) 7_455 ?
C2B C42B 1.12(2) 7_455 ?
C2B C41B 1.242(18) 7_455 ?
C2B C12B 1.384(14) . ?
C2B C3B 1.450(14) . ?
C2B C43B 1.477(18) 7_455 ?
C2B C55B 1.578(17) 7_455 ?
C2B C57B 1.74(2) 7_455 ?
C2B C56B 1.76(2) 7_455 ?
C3B C57B 0.33(2) 7_455 ?
C3B C43B 1.17(2) 7_455 ?
C3B C15B 1.380(13) . ?
C3B C4B 1.468(12) . ?
C3B C56B 1.469(18) 7_455 ?
C3B C58B 1.773(19) 7_455 ?
C4B C43B 0.870(16) 7_455 ?
C4B C44B 0.983(19) 7_455 ?
C4B C18B 1.404(14) . ?
C4B C5B 1.453(14) . ?
C4B C57B 1.51(2) 7_455 ?
C4B C45B 1.688(17) 7_455 ?
C5B C44B 0.978(19) 7_455 ?
C5B C24B 1.044(17) 7_455 ?
C5B C43B 1.297(19) 7_455 ?
C5B C6B 1.401(15) . ?
C5B C23B 1.485(19) 7_455 ?
C5B C42B 1.690(18) 7_455 ?
C6B C24B 0.416(18) 7_455 ?
C6B C25B 1.06(2) 7_455 ?
C6B C20B 1.387(15) . ?
C6B C7B 1.465(16) . ?
C6B C44B 1.60(2) 7_455 ?
C6B C23B 1.79(2) 7_455 ?
C7B C8B 1.13(2) 7_455 ?
C7B C7B 1.34(3) 7_455 ?
C7B C8B 1.314(15) . ?
C7B C25B 1.299(19) 7_455 ?
C7B C22B 1.486(15) . ?
C7B C24B 1.54(2) 7_455 ?
C7B C22B 1.75(2) 7_455 ?
C7B C23B 1.75(2) 7_455 ?
C8B C22B 0.468(17) 7_455 ?
C8B C7B 1.13(2) 7_455 ?
C8B C25B 1.505(14) . ?
C8B C9B 1.473(14) . ?
C8B C23B 1.41(2) 7_455 ?
C8B C21B 1.781(18) 7_455 ?
C9B C22B 1.10(2) 7_455 ?
C9B C23B 1.137(18) 7_455 ?
C9B C10B 1.425(13) . ?
C9B C21B 1.46(2) 7_455 ?
C9B C42B 1.491(19) 7_455 ?
C9B C41B 1.82(2) 7_455 ?
C9B C40B 1.860(18) 7_455 ?
C10B C40B 0.537(13) 7_455 ?
C10B C21B 0.918(16) 7_455 ?
C10B C11B 1.344(13) . ?
C10B C26B 1.450(13) . ?
C10B C41B 1.621(16) 7_455 ?
C10B C39B 1.932(18) 7_455 ?
C10B C22B 1.953(17) 7_455 ?
C11B C40B 0.842(14) 7_455 ?
C11B C39B 1.17(2) 7_455 ?
C11B C41B 1.269(17) 7_455 ?
C11B C12B 1.406(14) . ?
C11B C29B 1.437(15) . ?
C11B C54B 1.617(18) 7_455 ?
C11B C55B 1.706(19) 7_455 ?
C12B C55B 0.453(15) 7_455 ?
C12B C41B 1.025(17) 7_455 ?
C12B C13B 1.429(14) . ?
C12B C54B 1.616(18) 7_455 ?
C12B C56B 1.715(18) 7_455 ?
C13B C55B 0.997(17) 7_455 ?
C13B C54B 1.211(16) 7_455 ?
C13B C14B 1.369(13) . ?
C13B C56B 1.392(19) 7_455 ?
C13B C30B 1.463(13) . ?
C13B C53B 1.662(19) 7_455 ?
C13B C60B 1.832(18) 7_455 ?
C13B C52B 1.928(19) 7_455 ?
C14B C60B 0.492(15) 7_455 ?
C14B C56B 1.14(2) 7_455 ?
C14B C52B 1.422(17) 7_455 ?
C14B C33B 1.441(13) . ?
C14B C15B 1.492(13) . ?
C14B C59B 1.902(15) 7_455 ?
C14B C55B 2.030(18) 7_455 ?
C15B C57B 1.11(2) 7_455 ?
C15B C58B 1.199(18) 7_455 ?
C15B C56B 1.253(18) 7_455 ?
C15B C60B 1.37(2) 7_455 ?
C15B C59B 1.419(17) 7_455 ?
C15B C16B 1.451(14) . ?
C16B C59B 0.700(16) 7_455 ?
C16B C58B 0.912(19) 7_455 ?
C16B C17B 1.392(15) . ?
C16B C34B 1.453(14) . ?
C16B C49B 1.58(2) 7_455 ?
C16B C46B 1.79(2) 7_455 ?
C16B C60B 2.000(19) 7_455 ?
C17B C46B 0.547(19) 7_455 ?
C17B C47B 1.19(2) 7_455 ?
C17B C58B 1.29(2) 7_455 ?
C17B C18B 1.473(15) . ?
C17B C37B 1.476(16) . ?
C17B C45B 1.94(2) 7_455 ?
C17B C48B 2.02(2) 7_455 ?
C18B C45B 0.640(18) 7_455 ?
C18B C46B 0.97(2) 7_455 ?
C18B C19B 1.466(15) . ?
C18B C44B 1.52(2) 7_455 ?
C18B C58B 1.84(2) 7_455 ?
C18B C27B 2.00(2) 7_455 ?
C19B C27B 0.595(19) 7_455 ?
C19B C45B 0.909(19) 7_455 ?
C19B C20B 1.383(15) . ?
C19B C38B 1.459(16) . ?
C19B C26B 1.650(19) 7_455 ?
C19B C28B 1.821(19) 7_455 ?
C19B C44B 1.93(2) 7_455 ?
C19B C46B 2.02(2) 7_455 ?
C20B C26B 0.848(17) 7_455 ?
C20B C25B 1.063(18) 7_455 ?
C20B C21B 1.468(15) . ?
C20B C27B 1.469(19) 7_455 ?
C20B C24B 1.740(19) 7_455 ?
C20B C45B 1.95(2) 7_455 ?
C20B C44B 2.03(2) 7_455 ?
C21B C26B 0.89(2) 7_455 ?
C21B C10B 0.918(16) 7_455 ?
C21B C40B 1.369(15) . ?
C21B C22B 1.384(15) . ?
C21B C25B 1.421(19) 7_455 ?
C21B C9B 1.46(2) 7_455 ?
C21B C8B 1.781(18) 7_455 ?
C22B C8B 0.468(17) 7_455 ?
C22B C9B 1.10(2) 7_455 ?
C22B C23B 1.388(15) . ?
C22B C25B 1.457(19) 7_455 ?
C22B C7B 1.75(2) 7_455 ?
C22B C10B 1.953(17) 7_455 ?
C23B C9B 1.137(18) 7_455 ?
C23B C1B 1.17(2) 7_455 ?
C23B C24B 1.437(15) . ?
C23B C5B 1.485(19) 7_455 ?
C23B C8B 1.41(2) 7_455 ?
C23B C42B 1.503(15) . ?
C23B C7B 1.75(2) 7_455 ?
C23B C6B 1.79(2) 7_455 ?
C24B C6B 0.416(18) 7_455 ?
C24B C5B 1.044(17) 7_455 ?
C24B C25B 1.432(14) . ?
C24B C44B 1.460(15) . ?
C24B C7B 1.54(2) 7_455 ?
C24B C20B 1.740(19) 7_455 ?
C25B C20B 1.063(18) 7_455 ?
C25B C6B 1.06(2) 7_455 ?
C25B C7B 1.299(19) 7_455 ?
C25B C21B 1.421(19) 7_455 ?
C25B C26B 1.445(14) . ?
C25B C22B 1.457(19) 7_455 ?
C26B C20B 0.848(17) 7_455 ?
C26B C21B 0.89(2) 7_455 ?
C26B C27B 1.408(15) . ?
C26B C19B 1.650(19) 7_455 ?
C26B C40B 1.668(18) 7_455 ?
C27B C19B 0.595(19) 7_455 ?
C27B C38B 1.113(19) 7_455 ?
C27B C45B 1.479(15) . ?
C27B C28B 1.480(14) . ?
C27B C20B 1.469(19) 7_455 ?
C27B C18B 2.00(2) 7_455 ?
C27B C39B 2.00(2) 7_455 ?
C28B C38B 0.374(19) 7_455 ?
C28B C37B 1.32(2) 7_455 ?
C28B C39B 1.36(2) 7_455 ?
C28B C29B 1.382(14) . ?
C28B C47B 1.449(15) . ?
C28B C19B 1.821(19) 7_455 ?
C29B C39B 0.52(2) 7_455 ?
C29B C54B 1.123(19) 7_455 ?
C29B C30B 1.437(16) . ?
C29B C38B 1.55(2) 7_455 ?
C29B C40B 1.90(2) 7_455 ?
C30B C53B 0.71(2) 7_455 ?
C30B C54B 0.777(16) 7_455 ?
C30B C31B 1.377(15) . ?
C30B C36B 1.805(19) 7_455 ?
C30B C39B 1.90(2) 7_455 ?
C30B C52B 2.027(19) 7_455 ?
C31B C53B 0.786(18) 7_455 ?
C31B C36B 0.83(2) 7_455 ?
C31B C32B 1.426(14) . ?
C31B C48B 1.472(16) . ?
C31B C52B 1.606(18) 7_455 ?
C31B C35B 1.645(19) 7_455 ?
C31B C51B 2.003(18) 7_455 ?
C32B C51B 0.632(16) 7_455 ?
C32B C52B 1.043(18) 7_455 ?
C32B C33B 1.368(14) . ?
C32B C35B 1.413(17) 7_455 ?
C32B C50B 1.451(14) . ?
C32B C53B 1.782(19) 7_455 ?
C32B C36B 1.945(18) 7_455 ?
C32B C50B 1.977(18) 7_455 ?
C33B C52B 0.873(15) 7_455 ?
C33B C60B 1.12(2) 7_455 ?
C33B C51B 1.394(18) 7_455 ?
C33B C34B 1.466(13) . ?
C33B C59B 1.685(17) 7_455 ?
C33B C50B 1.95(2) 7_455 ?
C34B C49B 0.655(15) 7_455 ?
C34B C59B 0.984(17) 7_455 ?
C34B C35B 1.398(13) . ?
C34B C50B 1.486(18) 7_455 ?
C34B C60B 1.897(18) 7_455 ?
C34B C48B 2.035(18) 7_455 ?
C35B C49B 0.943(18) 7_455 ?
C35B C50B 0.968(17) 7_455 ?
C35B C48B 1.362(19) 7_455 ?
C35B C32B 1.413(17) 7_455 ?
C35B C36B 1.470(14) . ?
C35B C51B 1.481(14) . ?
C35B C31B 1.645(19) 7_455 ?
C36B C48B 0.683(18) 7_455 ?
C36B C31B 0.83(2) 7_455 ?
C36B C37B 1.398(15) . ?
C36B C53B 1.444(15) . ?
C36B C47B 1.70(2) 7_455 ?
C36B C30B 1.80(2) 7_455 ?
C36B C49B 1.865(18) 7_455 ?
C36B C32B 1.945(18) 7_455 ?
C37B C47B 0.36(2) 7_455 ?
C37B C48B 1.21(2) 7_455 ?
C37B C28B 1.32(2) 7_455 ?
C37B C38B 1.504(16) . ?
C37B C46B 1.75(2) 7_455 ?
C38B C28B 0.374(19) 7_455 ?
C38B C27B 1.113(19) 7_455 ?
C38B C39B 1.408(16) . ?
C38B C29B 1.55(2) 7_455 ?
C38B C47B 1.58(2) 7_455 ?
C39B C29B 0.52(2) 7_455 ?
C39B C11B 1.17(2) 7_455 ?
C39B C28B 1.36(2) 7_455 ?
C39B C40B 1.453(15) . ?
C39B C54B 1.469(14) . ?
C39B C30B 1.90(2) 7_455 ?
C39B C10B 1.932(18) 7_455 ?
C39B C27B 2.00(2) 7_455 ?
C40B C10B 0.537(13) 7_455 ?
C40B C11B 0.842(14) 7_455 ?
C40B C41B 1.485(14) . ?
C40B C26B 1.668(18) 7_455 ?
C40B C9B 1.860(18) 7_455 ?
C40B C29B 1.90(2) 7_455 ?
C41B C12B 1.025(17) 7_455 ?
C41B C2B 1.242(18) 7_455 ?
C41B C11B 1.269(17) 7_455 ?
C41B C42B 1.349(15) . ?
C41B C55B 1.455(14) . ?
C41B C10B 1.621(16) 7_455 ?
C41B C1B 1.68(2) 7_455 ?
C41B C9B 1.82(2) 7_455 ?
C42B C1B 0.38(2) 7_455 ?
C42B C2B 1.12(2) 7_455 ?
C42B C43B 1.510(14) . ?
C42B C9B 1.491(19) 7_455 ?
C42B C5B 1.690(18) 7_455 ?
C43B C4B 0.870(16) 7_455 ?
C43B C3B 1.17(2) 7_455 ?
C43B C5B 1.297(19) 7_455 ?
C43B C57B 1.393(17) . ?
C43B C44B 1.462(15) . ?
C43B C2B 1.477(18) 7_455 ?
C43B C1B 1.53(2) 7_455 ?
C44B C4B 0.983(19) 7_455 ?
C44B C5B 0.978(19) 7_455 ?
C44B C45B 1.396(14) . ?
C44B C18B 1.52(2) 7_455 ?
C44B C6B 1.60(2) 7_455 ?
C44B C19B 1.93(2) 7_455 ?
C44B C20B 2.03(2) 7_455 ?
C45B C18B 0.640(18) 7_455 ?
C45B C19B 0.909(19) 7_455 ?
C45B C46B 1.458(16) . ?
C45B C4B 1.688(17) 7_455 ?
C45B C17B 1.94(2) 7_455 ?
C45B C20B 1.95(2) 7_455 ?
C46B C17B 0.547(19) 7_455 ?
C46B C18B 0.98(2) 7_455 ?
C46B C58B 1.399(15) . ?
C46B C47B 1.444(15) . ?
C46B C37B 1.75(2) 7_455 ?
C46B C16B 1.79(2) 7_455 ?
C46B C19B 2.02(2) 7_455 ?
C47B C37B 0.36(2) 7_455 ?
C47B C17B 1.19(2) 7_455 ?
C47B C48B 1.387(16) . ?
C47B C38B 1.58(2) 7_455 ?
C47B C36B 1.70(2) 7_455 ?
C48B C36B 0.683(18) 7_455 ?
C48B C37B 1.21(2) 7_455 ?
C48B C35B 1.362(19) 7_455 ?
C48B C49B 1.407(15) . ?
C48B C17B 2.02(2) 7_455 ?
C48B C34B 2.035(18) 7_455 ?
C49B C34B 0.655(15) 7_455 ?
C49B C35B 0.943(18) 7_455 ?
C49B C59B 1.386(14) . ?
C49B C50B 1.451(15) . ?
C49B C16B 1.58(2) 7_455 ?
C49B C36B 1.865(18) 7_455 ?
C50B C35B 0.968(17) 7_455 ?
C50B C51B 1.09(2) 7_455 ?
C50B C51B 1.367(14) . ?
C50B C34B 1.486(18) 7_455 ?
C50B C50B 1.59(2) 7_455 ?
C50B C33B 1.95(2) 7_455 ?
C50B C32B 1.977(18) 7_455 ?
C51B C32B 0.632(16) 7_455 ?
C51B C50B 1.09(2) 7_455 ?
C51B C33B 1.394(18) 7_455 ?
C51B C52B 1.451(14) . ?
C51B C51B 1.89(2) 7_455 ?
C51B C31B 2.003(18) 7_455 ?
C52B C33B 0.873(15) 7_455 ?
C52B C32B 1.043(18) 7_455 ?
C52B C60B 1.393(15) . ?
C52B C14B 1.422(17) 7_455 ?
C52B C53B 1.446(15) . ?
C52B C31B 1.606(18) 7_455 ?
C52B C13B 1.928(19) 7_455 ?
C52B C30B 2.027(19) 7_455 ?
C53B C30B 0.71(2) 7_455 ?
C53B C31B 0.786(18) 7_455 ?
C53B C54B 1.404(15) . ?
C53B C13B 1.662(19) 7_455 ?
C53B C32B 1.782(19) 7_455 ?
C54B C30B 0.777(16) 7_455 ?
C54B C29B 1.123(19) 7_455 ?
C54B C13B 1.211(16) 7_455 ?
C54B C55B 1.449(14) . ?
C54B C12B 1.616(18) 7_455 ?
C54B C11B 1.617(18) 7_455 ?
C55B C12B 0.453(15) 7_455 ?
C55B C13B 0.997(17) 7_455 ?
C55B C56B 1.391(15) . ?
C55B C2B 1.578(17) 7_455 ?
C55B C11B 1.706(19) 7_455 ?
C55B C14B 2.030(18) 7_455 ?
C56B C14B 1.14(2) 7_455 ?
C56B C15B 1.253(18) 7_455 ?
C56B C13B 1.392(18) 7_455 ?
C56B C57B 1.459(17) . ?
C56B C60B 1.456(15) . ?
C56B C3B 1.469(18) 7_455 ?
C56B C12B 1.715(19) 7_455 ?
C56B C2B 1.76(2) 7_455 ?
C57B C3B 0.33(2) 7_455 ?
C57B C15B 1.11(2) 7_455 ?
C57B C58B 1.457(17) . ?
C57B C4B 1.51(2) 7_455 ?
C57B C2B 1.74(2) 7_455 ?
C58B C16B 0.912(19) 7_455 ?
C58B C15B 1.199(18) 7_455 ?
C58B C17B 1.29(2) 7_455 ?
C58B C59B 1.456(15) . ?
C58B C3B 1.773(19) 7_455 ?
C58B C18B 1.84(2) 7_455 ?
C59B C16B 0.700(16) 7_455 ?
C59B C34B 0.984(17) 7_455 ?
C59B C15B 1.419(17) 7_455 ?
C59B C60B 1.448(15) . ?
C59B C33B 1.685(17) 7_455 ?
C59B C14B 1.902(15) 7_455 ?
C60B C14B 0.492(15) 7_455 ?
C60B C33B 1.12(2) 7_455 ?
C60B C15B 1.37(2) 7_455 ?
C60B C13B 1.832(18) 7_455 ?
C60B C34B 1.897(18) 7_455 ?
C60B C16B 2.000(19) 7_455 ?
O1W O2W 1.26(7) . ?
O2W O3W 1.81(7) . ?
O3W O4W 0.97(5) . ?
O4W O5W 0.92(7) . ?
O5W O6W 1.61(7) . ?

loop_
_geom_hbond_atom_site_label_D
_geom_hbond_atom_site_label_H
_geom_hbond_atom_site_label_A
_geom_hbond_distance_DH
_geom_hbond_distance_HA
_geom_hbond_distance_DA
_geom_hbond_angle_DHA
_geom_hbond_site_symmetry_A
O1 H1 O1 0.84 1.83 2.606(3) 153.2 4
